data_7030691
loop_
_publ_author_name
'Yang, Lei'
'Wang, Zhaodong'
'Powell, Douglas R.'
'Houser, Robert P.'

_publ_section_title
;
 A [Cu16S10]4&#x2212; cluster containing \m3- and \m4-sulfido ligands
;
_journal_coden_ASTM DTARAF
_journal_issue 23
_journal_name_full 'Dalton Transactions'
_journal_page_first 4439
_journal_page_last 4441
_journal_paper_doi 10.1039/b905375a
_journal_year 2009
_chemical_formula_moiety '4Na, (Cu12 S8), 11(C3 H7 N O)'
_chemical_formula_sum 'C33 H77 Cu12 N11 Na4 O11 S8'
_chemical_formula_weight 1914.98
_space_group_IT_number 2
_symmetry_cell_setting triclinic
_symmetry_space_group_name_Hall '-P 1'
_symmetry_space_group_name_H-M 'P -1'
_atom_sites_solution_hydrogens geom
_atom_sites_solution_primary direct
_atom_sites_solution_secondary difmap
_audit_creation_method SHELXL-97
_cell_angle_alpha 97.249(7)
_cell_angle_beta 101.124(7)
_cell_angle_gamma 92.058(8)
_cell_formula_units_Z 4
_cell_length_a 16.464(4)
_cell_length_b 18.991(5)
_cell_length_c 22.198(6)
_cell_measurement_reflns_used 8589
_cell_measurement_temperature 100(2)
_cell_measurement_theta_max 28.21
_cell_measurement_theta_min 2.24
_cell_volume 6743(3)
_computing_cell_refinement 'Bruker SMART'
_computing_data_collection 'Bruker SMART'
_computing_data_reduction 'Bruker SAINT'
_computing_molecular_graphics 'SHELXTL (Sheldrick, 2000)'
_computing_publication_material 'SHELXTL (Sheldrick, 2000)'
_computing_structure_refinement 'SHELXTL (Sheldrick, 2000)'
_computing_structure_solution 'SHELXTL (Sheldrick, 2000)'
_diffrn_ambient_temperature 100(2)
_diffrn_measured_fraction_theta_full 0.995
_diffrn_measured_fraction_theta_max 0.995
_diffrn_measurement_device_type 'CCD Bruker APEX'
_diffrn_measurement_method '\w scans'
_diffrn_radiation_monochromator graphite
_diffrn_radiation_source 'fine-focus sealed tube'
_diffrn_radiation_type MoK\a
_diffrn_radiation_wavelength 0.71073
_diffrn_reflns_av_R_equivalents 0.0387
_diffrn_reflns_av_sigmaI/netI 0.0456
_diffrn_reflns_limit_h_max 20
_diffrn_reflns_limit_h_min -20
_diffrn_reflns_limit_k_max 23
_diffrn_reflns_limit_k_min -23
_diffrn_reflns_limit_l_max 27
_diffrn_reflns_limit_l_min -27
_diffrn_reflns_number 70512
_diffrn_reflns_theta_full 26.00
_diffrn_reflns_theta_max 26.00
_diffrn_reflns_theta_min 1.61
_diffrn_standards_number 0
_exptl_absorpt_coefficient_mu 4.027
_exptl_absorpt_correction_T_max 0.646
_exptl_absorpt_correction_T_min 0.236
_exptl_absorpt_correction_type multi-scan
_exptl_absorpt_process_details 'SADABS (Sheldrick, 2007)'
_exptl_crystal_colour yellow
_exptl_crystal_density_diffrn 1.886
_exptl_crystal_density_method 'not measured'
_exptl_crystal_description block
_exptl_crystal_F_000 3840
_exptl_crystal_size_max 0.50
_exptl_crystal_size_mid 0.25
_exptl_crystal_size_min 0.12
_refine_diff_density_max 0.791
_refine_diff_density_min -0.623
_refine_diff_density_rms 0.104
_refine_ls_extinction_method none
_refine_ls_goodness_of_fit_ref 1.000
_refine_ls_hydrogen_treatment constr
_refine_ls_matrix_type full
_refine_ls_number_parameters 1423
_refine_ls_number_reflns 26386
_refine_ls_number_restraints 0
_refine_ls_restrained_S_all 1.000
_refine_ls_R_factor_all 0.0451
_refine_ls_R_factor_gt 0.0303
_refine_ls_shift/su_max 0.003
_refine_ls_shift/su_mean 0.000
_refine_ls_structure_factor_coef Fsqd
_refine_ls_weighting_details 'calc w=1/[\s^2^(Fo^2^)+(0.0320P)^2^] where P=(Fo^2^+2Fc^2^)/3'
_refine_ls_weighting_scheme calc
_refine_ls_wR_factor_gt 0.0698
_refine_ls_wR_factor_ref 0.0753
_reflns_number_gt 20329
_reflns_number_total 26386
_reflns_threshold_expression I>2\s(I)
_cod_duplicate_entry 7001382
_cod_data_source_file b905375a.txt
_cod_data_source_block Na4[Cu12S8].11DMF
_cod_depositor_comments
;
The following automatic conversions were performed:

'_symmetry_cell_setting' value 'Triclinic' changed to 'triclinic'
according to
/usr/data/users/saulius/automatic-downloads/retrospective/RSC/lib/dictionaries/cif_core.dic
dictionary named 'cif_core.dic' version 2.4.2 from 2011-04-26.

Automatic conversion script
Id: cif_fix_values 2281 2013-09-26 08:29:07Z andrius 
;
_cod_database_code 7030691

loop_
_symmetry_equiv_pos_as_xyz
'x, y, z'
'-x, -y, -z'

loop_
_atom_site_label
_atom_site_type_symbol
_atom_site_fract_x
_atom_site_fract_y
_atom_site_fract_z
_atom_site_U_iso_or_equiv
_atom_site_adp_type
_atom_site_occupancy
_atom_site_symmetry_multiplicity
_atom_site_calc_flag
_atom_site_refinement_flags
Cu1 Cu 0.22020(2) 0.30598(2) 1.411150(17) 0.02047(9) Uani 1 1 d .
Cu2 Cu 0.29730(2) 0.16913(2) 1.436224(17) 0.02191(9) Uani 1 1 d .
Cu3 Cu 0.16447(2) 0.12918(2) 1.483535(17) 0.02284(9) Uani 1 1 d .
Cu4 Cu 0.09036(2) 0.26715(2) 1.460868(17) 0.02068(9) Uani 1 1 d .
Cu5 Cu 0.38640(2) 0.303091(19) 1.482436(17) 0.01985(9) Uani 1 1 d .
Cu6 Cu 0.32382(2) 0.131206(19) 1.557275(18) 0.02223(9) Uani 1 1 d .
Cu7 Cu 0.11406(2) 0.22442(2) 1.579806(17) 0.02089(9) Uani 1 1 d .
Cu8 Cu 0.18045(2) 0.394991(19) 1.509465(17) 0.02017(9) Uani 1 1 d .
Cu9 Cu 0.34790(2) 0.392869(19) 1.580169(17) 0.02028(9) Uani 1 1 d .
Cu10 Cu 0.41048(2) 0.26201(2) 1.602047(17) 0.02188(9) Uani 1 1 d .
Cu11 Cu 0.27022(2) 0.226937(19) 1.655386(17) 0.02097(9) Uani 1 1 d .
Cu12 Cu 0.20075(2) 0.354729(19) 1.631103(17) 0.02084(9) Uani 1 1 d .
S1A S 0.32875(5) 0.25612(4) 1.38998(3) 0.02261(17) Uani 1 1 d .
S2A S 0.27108(5) 0.07017(4) 1.46835(4) 0.02761(19) Uani 1 1 d .
S3A S 0.04658(5) 0.17196(4) 1.49114(4) 0.02482(18) Uani 1 1 d .
S4A S 0.10854(5) 0.36073(4) 1.41696(4) 0.02304(17) Uani 1 1 d .
S5A S 0.46507(5) 0.35079(4) 1.56770(4) 0.02336(18) Uani 1 1 d .
S6A S 0.38371(5) 0.17484(4) 1.65051(4) 0.02615(18) Uani 1 1 d .
S7A S 0.15651(5) 0.26997(4) 1.67613(4) 0.02368(18) Uani 1 1 d .
S8A S 0.24237(5) 0.44961(4) 1.59849(4) 0.02236(17) Uani 1 1 d .
Cu13 Cu 0.82832(2) 0.38930(2) 1.078375(17) 0.02152(9) Uani 1 1 d .
Cu14 Cu 0.88194(2) 0.297956(19) 0.984930(17) 0.02040(9) Uani 1 1 d .
Cu15 Cu 0.71739(2) 0.28359(2) 0.910590(17) 0.02112(9) Uani 1 1 d .
Cu16 Cu 0.66395(2) 0.37431(2) 1.005496(17) 0.02158(9) Uani 1 1 d .
Cu17 Cu 0.90460(2) 0.26960(2) 1.110483(17) 0.02140(9) Uani 1 1 d .
Cu18 Cu 0.81325(2) 0.15783(2) 0.946981(17) 0.02052(9) Uani 1 1 d .
Cu19 Cu 0.59025(2) 0.23405(2) 0.957901(17) 0.02226(9) Uani 1 1 d .
Cu20 Cu 0.67912(2) 0.33866(2) 1.125823(17) 0.02203(9) Uani 1 1 d .
Cu21 Cu 0.76196(2) 0.22206(2) 1.158832(17) 0.02088(9) Uani 1 1 d .
Cu22 Cu 0.83635(2) 0.132720(19) 1.073684(17) 0.01992(9) Uani 1 1 d .
Cu23 Cu 0.68458(2) 0.107505(19) 0.990306(17) 0.02074(9) Uani 1 1 d .
Cu24 Cu 0.60829(2) 0.19490(2) 1.076177(17) 0.02234(9) Uani 1 1 d .
S1B S 0.95070(5) 0.35689(4) 1.06939(4) 0.02406(18) Uani 1 1 d .
S2B S 0.83245(5) 0.24204(4) 0.89360(3) 0.02173(17) Uani 1 1 d .
S3B S 0.59963(5) 0.32919(4) 0.91375(4) 0.02486(18) Uani 1 1 d .
S4B S 0.71550(5) 0.43621(4) 1.09406(4) 0.02456(18) Uani 1 1 d .
S5B S 0.88635(5) 0.18682(4) 1.16625(4) 0.02318(18) Uani 1 1 d .
S6B S 0.80317(5) 0.06107(4) 0.98732(4) 0.02272(17) Uani 1 1 d .
S7B S 0.55763(5) 0.13383(4) 0.98676(4) 0.02520(18) Uani 1 1 d .
S8B S 0.63876(5) 0.25126(4) 1.16990(4) 0.02421(18) Uani 1 1 d .
Na1 Na 0.38577(7) 0.22461(6) 1.28259(5) 0.0164(2) Uani 1 1 d .
Na2 Na 0.00808(7) 0.32677(6) 1.72048(5) 0.0190(3) Uani 1 1 d .
Na3 Na 0.89647(7) 0.22160(6) 0.78665(5) 0.0163(2) Uani 1 1 d .
Na4 Na 0.56001(7) 0.16459(6) 1.25873(5) 0.0203(3) Uani 1 1 d .
Na5 Na 0.50545(7) 0.32715(6) 1.21699(5) 0.0179(3) Uani 1 1 d .
Na6 Na 0.30309(7) 0.30338(6) 1.16617(5) 0.0190(3) Uani 1 1 d .
Na7 Na -0.19264(7) 0.29337(6) 1.66743(5) 0.0207(3) Uani 1 1 d .
Na8 Na 0.07630(7) 0.17634(6) 1.76486(5) 0.0219(3) Uani 1 1 d .
O1A O 0.52873(12) 0.27207(10) 1.31242(9) 0.0174(4) Uani 1 1 d .
C2A C 0.54576(18) 0.29517(16) 1.36869(14) 0.0216(7) Uani 1 1 d .
H2A H 0.5082 0.2818 1.3934 0.026 Uiso 1 1 calc R
N3A N 0.61158(15) 0.33657(13) 1.39691(11) 0.0212(6) Uani 1 1 d .
C4A C 0.67312(18) 0.36048(16) 1.36382(14) 0.0227(7) Uani 1 1 d .
H4A1 H 0.6589 0.3388 1.3204 0.034 Uiso 1 1 d R
H4A2 H 0.7279 0.3464 1.3828 0.034 Uiso 1 1 d R
H4A3 H 0.6741 0.4124 1.3660 0.034 Uiso 1 1 d R
C5A C 0.6241(2) 0.3634(2) 1.46261(15) 0.0432(10) Uani 1 1 d .
H5A1 H 0.5750 0.3502 1.4786 0.065 Uiso 1 1 d R
H5A2 H 0.6330 0.4153 1.4685 0.065 Uiso 1 1 d R
H5A3 H 0.6727 0.3428 1.4851 0.065 Uiso 1 1 d R
O1B O 0.45079(12) 0.12028(10) 1.30750(9) 0.0207(5) Uani 1 1 d .
C2B C 0.43094(19) 0.07488(16) 1.33783(13) 0.0214(7) Uani 1 1 d .
H2B H 0.3804 0.0797 1.3522 0.026 Uiso 1 1 calc R
N3B N 0.47433(16) 0.01992(13) 1.35205(12) 0.0245(6) Uani 1 1 d .
C4B C 0.5539(2) 0.01080(18) 1.33301(17) 0.0377(9) Uani 1 1 d .
H4B1 H 0.5471 0.0142 1.2887 0.057 Uiso 1 1 d R
H4B2 H 0.5732 -0.0360 1.3411 0.057 Uiso 1 1 d R
H4B3 H 0.5946 0.0480 1.3566 0.057 Uiso 1 1 d R
C5B C 0.4475(2) -0.03031(18) 1.39003(18) 0.0450(10) Uani 1 1 d .
H5B1 H 0.3958 -0.0156 1.4022 0.068 Uiso 1 1 d R
H5B2 H 0.4905 -0.0310 1.4272 0.068 Uiso 1 1 d R
H5B3 H 0.4382 -0.0779 1.3662 0.068 Uiso 1 1 d R
O1C O 0.38539(12) 0.35460(10) 1.26330(9) 0.0182(4) Uani 1 1 d .
C2C C 0.35063(18) 0.38575(15) 1.30334(13) 0.0185(7) Uani 1 1 d .
H2C H 0.2943 0.3713 1.3016 0.022 Uiso 1 1 calc R
N3C N 0.38467(15) 0.43699(12) 1.34801(11) 0.0188(6) Uani 1 1 d .
C4C C 0.47098(19) 0.46337(17) 1.35683(15) 0.0313(8) Uani 1 1 d .
H4C1 H 0.4959 0.4400 1.3235 0.047 Uiso 1 1 d R
H4C2 H 0.5015 0.4530 1.3969 0.047 Uiso 1 1 d R
H4C3 H 0.4736 0.5149 1.3560 0.047 Uiso 1 1 d R
C5C C 0.3389(2) 0.46755(16) 1.39429(14) 0.0275(8) Uani 1 1 d .
H5C1 H 0.2826 0.4452 1.3852 0.041 Uiso 1 1 d R
H5C2 H 0.3363 0.5188 1.3931 0.041 Uiso 1 1 d R
H5C3 H 0.3673 0.4591 1.4356 0.041 Uiso 1 1 d R
O1D O 0.24549(12) 0.22292(11) 1.22856(9) 0.0225(5) Uani 1 1 d .
C2D C 0.18432(18) 0.22157(16) 1.25289(13) 0.0203(7) Uani 1 1 d .
H2D H 0.1595 0.2654 1.2604 0.024 Uiso 1 1 calc R
N3D N 0.14967(15) 0.16499(13) 1.26963(11) 0.0223(6) Uani 1 1 d .
C4D C 0.1867(2) 0.09684(18) 1.26515(18) 0.0417(10) Uani 1 1 d .
H4D1 H 0.2335 0.0998 1.2441 0.062 Uiso 1 1 d R
H4D2 H 0.1452 0.0602 1.2415 0.062 Uiso 1 1 d R
H4D3 H 0.2063 0.0845 1.3068 0.062 Uiso 1 1 d R
C5D C 0.07845(19) 0.16962(18) 1.29947(15) 0.0304(8) Uani 1 1 d .
H5D1 H 0.0623 0.2189 1.3038 0.046 Uiso 1 1 d R
H5D2 H 0.0930 0.1543 1.3405 0.046 Uiso 1 1 d R
H5D3 H 0.0321 0.1388 1.2742 0.046 Uiso 1 1 d R
O1E O 0.42803(12) 0.20878(10) 1.18986(9) 0.0188(5) Uani 1 1 d .
C2E C 0.42208(17) 0.17681(15) 1.13601(13) 0.0171(6) Uani 1 1 d .
H2E H 0.4480 0.1996 1.1083 0.021 Uiso 1 1 calc R
N3E N 0.38314(15) 0.11458(13) 1.11472(11) 0.0199(6) Uani 1 1 d .
C4E C 0.3440(3) 0.0741(2) 1.15404(16) 0.0507(12) Uani 1 1 d .
H4E1 H 0.3661 0.0924 1.1976 0.076 Uiso 1 1 d R
H4E2 H 0.3558 0.0239 1.1462 0.076 Uiso 1 1 d R
H4E3 H 0.2840 0.0786 1.1447 0.076 Uiso 1 1 d R
C5E C 0.37919(19) 0.08127(17) 1.05174(13) 0.0258(8) Uani 1 1 d .
H5E1 H 0.4091 0.1122 1.0301 0.039 Uiso 1 1 d R
H5E2 H 0.3211 0.0736 1.0302 0.039 Uiso 1 1 d R
H5E3 H 0.4047 0.0354 1.0523 0.039 Uiso 1 1 d R
O1F O 0.93975(12) 0.20555(10) 0.69284(9) 0.0204(5) Uani 1 1 d .
C2F C 0.94198(17) 0.16883(16) 0.64231(13) 0.0191(7) Uani 1 1 d .
H2F H 0.9707 0.1895 0.6150 0.023 Uiso 1 1 calc R
N3F N 0.90793(15) 0.10399(13) 0.62365(11) 0.0204(6) Uani 1 1 d .
C4F C 0.8631(3) 0.06829(19) 0.66292(16) 0.0541(13) Uani 1 1 d .
H4F1 H 0.9028 0.0508 0.6957 0.081 Uiso 1 1 d R
H4F2 H 0.8281 0.0282 0.6378 0.081 Uiso 1 1 d R
H4F3 H 0.8282 0.1019 0.6816 0.081 Uiso 1 1 d R
C5F C 0.9211(2) 0.06178(17) 0.56765(14) 0.0274(8) Uani 1 1 d .
H5F1 H 0.9487 0.0918 0.5439 0.041 Uiso 1 1 d R
H5F2 H 0.8675 0.0422 0.5425 0.041 Uiso 1 1 d R
H5F3 H 0.9560 0.0227 0.5786 0.041 Uiso 1 1 d R
O1G O 1.03635(12) 0.27751(10) 0.81858(9) 0.0175(4) Uani 1 1 d .
C2G C 1.05052(18) 0.29642(16) 0.87556(14) 0.0213(7) Uani 1 1 d .
H2G H 1.0112 0.2802 0.8978 0.026 Uiso 1 1 calc R
N3G N 1.11497(14) 0.33685(13) 0.90804(11) 0.0203(6) Uani 1 1 d .
C4G C 1.17891(18) 0.36487(17) 0.87892(15) 0.0265(8) Uani 1 1 d .
H4G1 H 1.1635 0.3514 0.8339 0.040 Uiso 1 1 d R
H4G2 H 1.2319 0.3452 0.8946 0.040 Uiso 1 1 d R
H4G3 H 1.1844 0.4168 0.8886 0.040 Uiso 1 1 d R
C5G C 1.1241(2) 0.3564(2) 0.97474(15) 0.0384(9) Uani 1 1 d .
H5G1 H 1.0756 0.3373 0.9883 0.058 Uiso 1 1 d R
H5G2 H 1.1286 0.4084 0.9847 0.058 Uiso 1 1 d R
H5G3 H 1.1743 0.3368 0.9961 0.058 Uiso 1 1 d R
O1H O -0.08231(12) 0.33829(11) 1.62701(9) 0.0245(5) Uani 1 1 d .
C2H C -0.06510(19) 0.35596(16) 1.57885(14) 0.0234(7) Uani 1 1 d .
H2H H -0.0186 0.3362 1.5652 0.028 Uiso 1 1 calc R
N3H N -0.10684(15) 0.40031(12) 1.54525(11) 0.0179(5) Uani 1 1 d .
C4H C -0.17618(19) 0.43598(17) 1.56452(15) 0.0293(8) Uani 1 1 d .
H4H1 H -0.1965 0.4104 1.5949 0.044 Uiso 1 1 d R
H4H2 H -0.2208 0.4367 1.5284 0.044 Uiso 1 1 d R
H4H3 H -0.1579 0.4849 1.5833 0.044 Uiso 1 1 d R
C5H C -0.0813(2) 0.42193(17) 1.49056(14) 0.0272(8) Uani 1 1 d .
H5H1 H -0.0327 0.3966 1.4829 0.041 Uiso 1 1 d R
H5H2 H -0.0672 0.4733 1.4975 0.041 Uiso 1 1 d R
H5H3 H -0.1268 0.4104 1.4546 0.041 Uiso 1 1 d R
O1I O 0.88563(12) 0.34718(10) 0.76648(9) 0.0181(4) Uani 1 1 d .
C2I C 0.84796(18) 0.37505(15) 0.80581(13) 0.0182(6) Uani 1 1 d .
H2I H 0.7920 0.3581 0.8025 0.022 Uiso 1 1 calc R
N3I N 0.87814(15) 0.42596(13) 0.85187(11) 0.0195(6) Uani 1 1 d .
C4I C 0.96337(19) 0.45689(16) 0.86328(15) 0.0272(8) Uani 1 1 d .
H4I1 H 0.9907 0.4372 0.8299 0.041 Uiso 1 1 d R
H4I2 H 0.9938 0.4456 0.9030 0.041 Uiso 1 1 d R
H4I3 H 0.9627 0.5086 0.8645 0.041 Uiso 1 1 d R
C5I C 0.8295(2) 0.45288(16) 0.89734(14) 0.0272(8) Uani 1 1 d .
H5I1 H 0.7750 0.4271 0.8878 0.041 Uiso 1 1 d R
H5I2 H 0.8226 0.5037 0.8958 0.041 Uiso 1 1 d R
H5I3 H 0.8584 0.4459 0.9389 0.041 Uiso 1 1 d R
O1J O 0.07420(13) 0.43190(11) 1.75337(10) 0.0282(5) Uani 1 1 d .
C2J C 0.12253(19) 0.48418(16) 1.75679(14) 0.0220(7) Uani 1 1 d .
H2J H 0.1647 0.4945 1.7930 0.026 Uiso 1 1 calc R
N3J N 0.12010(14) 0.52696(13) 1.71380(11) 0.0188(6) Uani 1 1 d .
C4J C 0.05901(19) 0.51408(17) 1.65586(14) 0.0258(7) Uani 1 1 d .
H4J1 H 0.0861 0.4951 1.6222 0.039 Uiso 1 1 d R
H4J2 H 0.0347 0.5588 1.6467 0.039 Uiso 1 1 d R
H4J3 H 0.0152 0.4797 1.6599 0.039 Uiso 1 1 d R
C5J C 0.1800(2) 0.58739(17) 1.72242(15) 0.0304(8) Uani 1 1 d .
H5J1 H 0.2196 0.5878 1.7616 0.046 Uiso 1 1 d R
H5J2 H 0.1510 0.6316 1.7234 0.046 Uiso 1 1 d R
H5J3 H 0.2098 0.5835 1.6881 0.046 Uiso 1 1 d R
O1K O 0.75877(12) 0.20819(11) 0.73043(9) 0.0244(5) Uani 1 1 d .
C2K C 0.6935(2) 0.19676(17) 0.74847(14) 0.0268(7) Uani 1 1 d .
H2K H 0.6559 0.2336 0.7470 0.032 Uiso 1 1 calc R
N3K N 0.67072(15) 0.13852(14) 0.76958(12) 0.0239(6) Uani 1 1 d .
C4K C 0.7250(2) 0.08105(18) 0.77883(17) 0.0372(9) Uani 1 1 d .
H4K1 H 0.7766 0.0918 0.7652 0.056 Uiso 1 1 d R
H4K2 H 0.6976 0.0368 0.7547 0.056 Uiso 1 1 d R
H4K3 H 0.7374 0.0755 0.8229 0.056 Uiso 1 1 d R
C5K C 0.5938(2) 0.1333(2) 0.79254(18) 0.0434(10) Uani 1 1 d .
H5K1 H 0.6066 0.1346 0.8377 0.065 Uiso 1 1 d R
H5K2 H 0.5626 0.0884 0.7736 0.065 Uiso 1 1 d R
H5K3 H 0.5604 0.1732 0.7818 0.065 Uiso 1 1 d R
O1L O 0.97183(12) 0.12380(10) 0.81283(9) 0.0219(5) Uani 1 1 d .
C2L C 0.95515(18) 0.07914(16) 0.84517(14) 0.0212(7) Uani 1 1 d .
H2L H 0.9097 0.0871 0.8653 0.025 Uiso 1 1 calc R
N3L N 0.99533(15) 0.02112(13) 0.85421(11) 0.0212(6) Uani 1 1 d .
C4L C 1.0682(2) 0.00618(17) 0.82708(15) 0.0283(8) Uani 1 1 d .
H4L1 H 1.0642 0.0284 0.7892 0.042 Uiso 1 1 d R
H4L2 H 1.0708 -0.0453 0.8171 0.042 Uiso 1 1 d R
H4L3 H 1.1184 0.0255 0.8568 0.042 Uiso 1 1 d R
C5L C 0.9736(2) -0.02762(17) 0.89512(15) 0.0317(8) Uani 1 1 d .
H5L1 H 0.9273 -0.0098 0.9133 0.047 Uiso 1 1 d R
H5L2 H 1.0216 -0.0311 0.9282 0.047 Uiso 1 1 d R
H5L3 H 0.9573 -0.0747 0.8713 0.047 Uiso 1 1 d R
O1M O 0.55188(14) 0.06126(12) 1.19511(10) 0.0337(6) Uani 1 1 d .
C2M C 0.5789(2) 0.02557(17) 1.15353(15) 0.0282(8) Uani 1 1 d .
H2M H 0.5402 0.0087 1.1164 0.034 Uiso 1 1 calc R
N3M N 0.65626(16) 0.00873(13) 1.15586(11) 0.0229(6) Uani 1 1 d .
C4M C 0.7212(2) 0.03447(18) 1.20911(15) 0.0323(8) Uani 1 1 d .
H4M1 H 0.6963 0.0563 1.2430 0.048 Uiso 1 1 d R
H4M2 H 0.7583 0.0698 1.1977 0.048 Uiso 1 1 d R
H4M3 H 0.7530 -0.0054 1.2225 0.048 Uiso 1 1 d R
C5M C 0.6808(2) -0.02906(18) 1.10153(15) 0.0326(8) Uani 1 1 d .
H5M1 H 0.6312 -0.0473 1.0707 0.049 Uiso 1 1 d R
H5M2 H 0.7137 -0.0688 1.1137 0.049 Uiso 1 1 d R
H5M3 H 0.7140 0.0035 1.0837 0.049 Uiso 1 1 d R
O1N O 0.68427(12) 0.17295(11) 1.33323(9) 0.0233(5) Uani 1 1 d .
C2N C 0.75092(19) 0.19732(15) 1.32431(14) 0.0210(7) Uani 1 1 d .
H2N H 0.7566 0.1971 1.2825 0.025 Uiso 1 1 calc R
N3N N 0.81518(15) 0.22369(13) 1.36808(11) 0.0210(6) Uani 1 1 d .
C4N C 0.8125(2) 0.22822(17) 1.43369(14) 0.0283(8) Uani 1 1 d .
H4N1 H 0.7578 0.2102 1.4383 0.042 Uiso 1 1 d R
H4N2 H 0.8228 0.2779 1.4530 0.042 Uiso 1 1 d R
H4N3 H 0.8553 0.1996 1.4539 0.042 Uiso 1 1 d R
C5N C 0.89212(18) 0.25010(16) 1.35273(15) 0.0274(8) Uani 1 1 d .
H5N1 H 0.8874 0.2427 1.3077 0.041 Uiso 1 1 d R
H5N2 H 0.9384 0.2243 1.3722 0.041 Uiso 1 1 d R
H5N3 H 0.9021 0.3010 1.3681 0.041 Uiso 1 1 d R
O1O O 0.57424(13) 0.43376(11) 1.24279(10) 0.0261(5) Uani 1 1 d .
C2O C 0.61639(18) 0.48913(16) 1.24436(14) 0.0219(7) Uani 1 1 d .
H2O H 0.6609 0.5016 1.2787 0.026 Uiso 1 1 calc R
N3O N 0.60411(14) 0.53267(12) 1.20147(11) 0.0181(5) Uani 1 1 d .
C4O C 0.53890(18) 0.51508(16) 1.14645(13) 0.0224(7) Uani 1 1 d .
H4O1 H 0.5628 0.4930 1.1121 0.034 Uiso 1 1 d R
H4O2 H 0.5131 0.5586 1.1353 0.034 Uiso 1 1 d R
H4O3 H 0.4969 0.4819 1.1550 0.034 Uiso 1 1 d R
C5O C 0.66115(19) 0.59392(17) 1.20430(15) 0.0298(8) Uani 1 1 d .
H5O1 H 0.6994 0.6012 1.2446 0.045 Uiso 1 1 d R
H5O2 H 0.6297 0.6363 1.1991 0.045 Uiso 1 1 d R
H5O3 H 0.6927 0.5855 1.1712 0.045 Uiso 1 1 d R
O1P O 0.41379(12) 0.34252(11) 1.12372(9) 0.0208(5) Uani 1 1 d .
C2P C 0.43105(18) 0.35738(15) 1.07467(13) 0.0193(7) Uani 1 1 d .
H2P H 0.4748 0.3336 1.0602 0.023 Uiso 1 1 calc R
N3P N 0.39323(14) 0.40376(13) 1.04101(11) 0.0186(6) Uani 1 1 d .
C4P C 0.32836(18) 0.44560(17) 1.06061(14) 0.0250(7) Uani 1 1 d .
H4P1 H 0.3086 0.4248 1.0937 0.037 Uiso 1 1 d R
H4P2 H 0.2822 0.4457 1.0254 0.037 Uiso 1 1 d R
H4P3 H 0.3506 0.4945 1.0759 0.037 Uiso 1 1 d R
C5P C 0.41974(19) 0.42064(16) 0.98522(13) 0.0238(7) Uani 1 1 d .
H5P1 H 0.4676 0.3935 0.9789 0.036 Uiso 1 1 d R
H5P2 H 0.4353 0.4716 0.9898 0.036 Uiso 1 1 d R
H5P3 H 0.3742 0.4082 0.9494 0.036 Uiso 1 1 d R
O1Q O 0.21118(14) 0.39441(12) 1.17552(10) 0.0327(6) Uani 1 1 d .
C2Q C 0.1447(2) 0.37270(17) 1.18597(14) 0.0260(7) Uani 1 1 d .
H2Q H 0.1177 0.3315 1.1601 0.031 Uiso 1 1 calc R
N3Q N 0.10703(15) 0.40163(13) 1.23016(11) 0.0215(6) Uani 1 1 d .
C4Q C 0.1409(2) 0.46654(16) 1.27132(15) 0.0296(8) Uani 1 1 d .
H4Q1 H 0.1949 0.4809 1.2629 0.044 Uiso 1 1 d R
H4Q2 H 0.1476 0.4577 1.3145 0.044 Uiso 1 1 d R
H4Q3 H 0.1028 0.5045 1.2642 0.044 Uiso 1 1 d R
C5Q C 0.02914(18) 0.37042(17) 1.23968(14) 0.0269(8) Uani 1 1 d .
H5Q1 H 0.0149 0.3251 1.2124 0.040 Uiso 1 1 d R
H5Q2 H -0.0149 0.4030 1.2301 0.040 Uiso 1 1 d R
H5Q3 H 0.0351 0.3622 1.2830 0.040 Uiso 1 1 d R
O1R O 0.23036(16) 0.23411(14) 1.07948(11) 0.0472(7) Uani 1 1 d .
C2R C 0.1566(2) 0.21354(19) 1.06630(16) 0.0376(9) Uani 1 1 d .
H2R H 0.1229 0.2300 1.0947 0.045 Uiso 1 1 calc R
N3R N 0.12019(15) 0.17059(13) 1.01618(11) 0.0216(6) Uani 1 1 d .
C4R C 0.1663(2) 0.1413(2) 0.97154(16) 0.0392(9) Uani 1 1 d .
H4R1 H 0.2250 0.1572 0.9855 0.059 Uiso 1 1 d R
H4R2 H 0.1450 0.1574 0.9315 0.059 Uiso 1 1 d R
H4R3 H 0.1605 0.0892 0.9670 0.059 Uiso 1 1 d R
C5R C 0.03160(19) 0.15206(18) 1.00313(15) 0.0321(8) Uani 1 1 d .
H5R1 H 0.0081 0.1703 1.0389 0.048 Uiso 1 1 d R
H5R2 H 0.0219 0.1002 0.9948 0.048 Uiso 1 1 d R
H5R3 H 0.0050 0.1731 0.9668 0.048 Uiso 1 1 d R
O1S O -0.27188(17) 0.23040(14) 1.58139(11) 0.0496(7) Uani 1 1 d .
C2S C -0.3448(2) 0.22009(19) 1.55564(16) 0.0396(9) Uani 1 1 d .
H2S H -0.3816 0.2552 1.5654 0.047 Uiso 1 1 calc R
N3S N -0.37677(16) 0.16395(14) 1.51520(12) 0.0259(6) Uani 1 1 d .
C4S C -0.3256(2) 0.10820(18) 1.49761(17) 0.0383(9) Uani 1 1 d .
H4S1 H -0.2691 0.1179 1.5220 0.057 Uiso 1 1 d R
H4S2 H -0.3244 0.1061 1.4534 0.057 Uiso 1 1 d R
H4S3 H -0.3484 0.0626 1.5054 0.057 Uiso 1 1 d R
C5S C -0.4637(2) 0.1578(2) 1.48465(17) 0.0433(10) Uani 1 1 d .
H5S1 H -0.4915 0.1990 1.5003 0.065 Uiso 1 1 d R
H5S2 H -0.4902 0.1142 1.4932 0.065 Uiso 1 1 d R
H5S3 H -0.4679 0.1562 1.4398 0.065 Uiso 1 1 d R
O1T O -0.28843(13) 0.38055(12) 1.68051(10) 0.0309(5) Uani 1 1 d .
C2T C -0.3544(2) 0.35671(18) 1.68981(14) 0.0258(7) Uani 1 1 d .
H2T H -0.3789 0.3145 1.6641 0.031 Uiso 1 1 calc R
N3T N -0.39512(15) 0.38463(13) 1.73284(11) 0.0228(6) Uani 1 1 d .
C4T C -0.3649(2) 0.45074(17) 1.77354(15) 0.0305(8) Uani 1 1 d .
H4T1 H -0.3105 0.4663 1.7664 0.046 Uiso 1 1 d R
H4T2 H -0.3598 0.4428 1.8169 0.046 Uiso 1 1 d R
H4T3 H -0.4040 0.4875 1.7647 0.046 Uiso 1 1 d R
C5T C -0.47261(18) 0.35128(17) 1.74075(14) 0.0267(8) Uani 1 1 d .
H5T1 H -0.4850 0.3062 1.7130 0.040 Uiso 1 1 d R
H5T2 H -0.5176 0.3829 1.7308 0.040 Uiso 1 1 d R
H5T3 H -0.4675 0.3423 1.7838 0.040 Uiso 1 1 d R
O1U O 0.08995(14) 0.08244(11) 1.69800(10) 0.0322(6) Uani 1 1 d .
C2U C 0.13597(19) 0.06020(16) 1.66315(14) 0.0243(7) Uani 1 1 d .
H2U H 0.1708 0.0942 1.6506 0.029 Uiso 1 1 calc R
N3U N 0.14049(15) -0.00740(13) 1.64197(11) 0.0215(6) Uani 1 1 d .
C4U C 0.08738(19) -0.06197(16) 1.65786(15) 0.0267(7) Uani 1 1 d .
H4U1 H 0.1207 -0.0895 1.6869 0.040 Uiso 1 1 d R
H4U2 H 0.0614 -0.0937 1.6202 0.040 Uiso 1 1 d R
H4U3 H 0.0443 -0.0396 1.6771 0.040 Uiso 1 1 d R
C5U C 0.1990(2) -0.03057(18) 1.60331(15) 0.0344(9) Uani 1 1 d .
H5U1 H 0.2300 0.0110 1.5951 0.052 Uiso 1 1 d R
H5U2 H 0.1688 -0.0568 1.5640 0.052 Uiso 1 1 d R
H5U3 H 0.2378 -0.0616 1.6248 0.052 Uiso 1 1 d R
O1V O 0.20075(13) 0.18393(12) 1.83356(10) 0.0291(5) Uani 1 1 d .
C2V C 0.26704(19) 0.18225(16) 1.81594(15) 0.0250(7) Uani 1 1 d .
H2V H 0.2648 0.1662 1.7733 0.030 Uiso 1 1 calc R
N3V N 0.34117(15) 0.20069(14) 1.85066(12) 0.0250(6) Uani 1 1 d .
C4V C 0.3520(2) 0.22730(18) 1.91620(14) 0.0316(8) Uani 1 1 d .
H4V1 H 0.2976 0.2342 1.9270 0.047 Uiso 1 1 d R
H4V2 H 0.3850 0.2728 1.9251 0.047 Uiso 1 1 d R
H4V3 H 0.3808 0.1929 1.9407 0.047 Uiso 1 1 d R
C5V C 0.4168(2) 0.1906(2) 1.82631(15) 0.0391(9) Uani 1 1 d .
H5V1 H 0.4474 0.1532 1.8457 0.059 Uiso 1 1 d R
H5V2 H 0.4515 0.2352 1.8356 0.059 Uiso 1 1 d R
H5V3 H 0.4023 0.1767 1.7813 0.059 Uiso 1 1 d R

loop_
_atom_site_aniso_label
_atom_site_aniso_U_11
_atom_site_aniso_U_22
_atom_site_aniso_U_33
_atom_site_aniso_U_23
_atom_site_aniso_U_13
_atom_site_aniso_U_12
Cu1 0.0199(2) 0.0216(2) 0.0203(2) 0.00275(16) 0.00519(16) -0.00037(16)
Cu2 0.0221(2) 0.0199(2) 0.0236(2) -0.00037(16) 0.00666(17) -0.00040(16)
Cu3 0.0239(2) 0.0186(2) 0.0251(2) 0.00093(17) 0.00469(17) -0.00425(16)
Cu4 0.01788(19) 0.0227(2) 0.0215(2) 0.00340(16) 0.00396(16) -0.00038(16)
Cu5 0.0198(2) 0.0189(2) 0.0208(2) 0.00122(16) 0.00515(16) 0.00013(16)
Cu6 0.0236(2) 0.0161(2) 0.0275(2) 0.00369(16) 0.00576(17) 0.00125(16)
Cu7 0.0197(2) 0.0214(2) 0.0220(2) 0.00312(16) 0.00549(16) -0.00051(16)
Cu8 0.0208(2) 0.0171(2) 0.0224(2) 0.00246(16) 0.00397(16) 0.00201(16)
Cu9 0.0211(2) 0.0159(2) 0.0227(2) -0.00054(16) 0.00417(16) -0.00076(16)
Cu10 0.0207(2) 0.0200(2) 0.0233(2) 0.00061(16) 0.00202(16) 0.00066(16)
Cu11 0.0227(2) 0.0183(2) 0.0220(2) 0.00346(16) 0.00448(16) 0.00060(16)
Cu12 0.0222(2) 0.0176(2) 0.0225(2) 0.00037(16) 0.00557(16) 0.00072(16)
S1A 0.0237(4) 0.0266(4) 0.0187(4) 0.0016(3) 0.0082(3) 0.0006(3)
S2A 0.0314(5) 0.0150(4) 0.0354(5) -0.0025(4) 0.0082(4) -0.0003(3)
S3A 0.0208(4) 0.0274(5) 0.0253(4) 0.0037(4) 0.0035(3) -0.0059(3)
S4A 0.0215(4) 0.0237(4) 0.0235(4) 0.0061(3) 0.0011(3) 0.0038(3)
S5A 0.0179(4) 0.0230(4) 0.0268(4) -0.0019(3) 0.0027(3) -0.0032(3)
S6A 0.0285(4) 0.0233(4) 0.0269(5) 0.0062(4) 0.0031(4) 0.0079(4)
S7A 0.0244(4) 0.0258(4) 0.0225(4) 0.0025(3) 0.0096(3) -0.0002(3)
S8A 0.0248(4) 0.0152(4) 0.0256(4) -0.0020(3) 0.0046(3) 0.0012(3)
Cu13 0.0237(2) 0.0177(2) 0.0226(2) 0.00060(16) 0.00478(17) -0.00019(16)
Cu14 0.0201(2) 0.0198(2) 0.0214(2) 0.00243(16) 0.00485(16) -0.00065(16)
Cu15 0.0205(2) 0.0222(2) 0.0210(2) 0.00286(16) 0.00494(16) 0.00025(16)
Cu16 0.0217(2) 0.0194(2) 0.0237(2) 0.00322(16) 0.00434(16) 0.00289(16)
Cu17 0.0196(2) 0.0192(2) 0.0240(2) 0.00072(16) 0.00253(16) -0.00093(16)
Cu18 0.0189(2) 0.0204(2) 0.0227(2) 0.00171(16) 0.00655(16) -0.00113(16)
Cu19 0.0173(2) 0.0258(2) 0.0232(2) 0.00295(17) 0.00316(16) 0.00049(16)
Cu20 0.0227(2) 0.0203(2) 0.0235(2) 0.00176(16) 0.00641(17) 0.00271(16)
Cu21 0.0211(2) 0.0205(2) 0.0215(2) 0.00309(16) 0.00514(16) 0.00261(16)
Cu22 0.0191(2) 0.0166(2) 0.0238(2) 0.00234(16) 0.00387(16) 0.00126(15)
Cu23 0.0186(2) 0.0185(2) 0.0248(2) 0.00157(16) 0.00505(16) -0.00258(16)
Cu24 0.0200(2) 0.0240(2) 0.0238(2) 0.00316(17) 0.00640(17) 0.00049(16)
S1B 0.0205(4) 0.0233(4) 0.0263(4) -0.0001(3) 0.0033(3) -0.0058(3)
S2B 0.0227(4) 0.0253(4) 0.0191(4) 0.0033(3) 0.0087(3) 0.0007(3)
S3B 0.0224(4) 0.0264(5) 0.0245(4) 0.0054(4) -0.0001(3) 0.0046(3)
S4B 0.0287(4) 0.0172(4) 0.0275(4) -0.0008(3) 0.0070(4) 0.0039(3)
S5B 0.0224(4) 0.0218(4) 0.0243(4) 0.0041(3) 0.0008(3) 0.0042(3)
S6B 0.0237(4) 0.0162(4) 0.0278(4) -0.0005(3) 0.0064(3) 0.0005(3)
S7B 0.0178(4) 0.0272(5) 0.0300(5) 0.0018(4) 0.0054(3) -0.0035(3)
S8B 0.0239(4) 0.0278(5) 0.0236(4) 0.0035(4) 0.0111(3) 0.0016(3)
Na1 0.0156(6) 0.0161(6) 0.0181(6) 0.0014(5) 0.0052(5) 0.0010(5)
Na2 0.0203(6) 0.0153(6) 0.0212(6) 0.0022(5) 0.0039(5) -0.0012(5)
Na3 0.0155(6) 0.0146(6) 0.0191(6) 0.0021(5) 0.0047(5) 0.0005(5)
Na4 0.0199(6) 0.0174(6) 0.0228(6) -0.0003(5) 0.0041(5) 0.0022(5)
Na5 0.0184(6) 0.0150(6) 0.0200(6) 0.0025(5) 0.0036(5) -0.0019(5)
Na6 0.0169(6) 0.0203(6) 0.0190(6) 0.0017(5) 0.0030(5) -0.0018(5)
Na7 0.0200(6) 0.0233(7) 0.0187(6) 0.0018(5) 0.0043(5) 0.0005(5)
Na8 0.0176(6) 0.0203(7) 0.0261(7) -0.0019(5) 0.0027(5) 0.0040(5)
O1A 0.0176(11) 0.0139(11) 0.0198(11) 0.0009(9) 0.0025(9) 0.0003(8)
C2A 0.0188(16) 0.0242(18) 0.0227(18) 0.0056(14) 0.0053(13) -0.0027(14)
N3A 0.0177(13) 0.0254(15) 0.0189(14) -0.0034(11) 0.0050(11) -0.0062(11)
C4A 0.0174(16) 0.0186(17) 0.0318(19) 0.0051(14) 0.0043(14) -0.0028(13)
C5A 0.029(2) 0.066(3) 0.027(2) -0.0172(19) 0.0032(16) -0.0112(19)
O1B 0.0277(12) 0.0153(11) 0.0214(11) 0.0045(9) 0.0088(10) 0.0035(9)
C2B 0.0226(17) 0.0195(17) 0.0201(17) -0.0035(14) 0.0039(13) 0.0000(13)
N3B 0.0328(16) 0.0173(14) 0.0260(15) 0.0072(12) 0.0096(12) 0.0010(12)
C4B 0.033(2) 0.030(2) 0.055(2) 0.0123(18) 0.0146(18) 0.0132(16)
C5B 0.063(3) 0.027(2) 0.056(3) 0.0197(19) 0.028(2) 0.0127(19)
O1C 0.0206(11) 0.0153(11) 0.0183(11) -0.0013(9) 0.0054(9) 0.0003(9)
C2C 0.0193(16) 0.0148(16) 0.0219(17) 0.0059(13) 0.0027(13) 0.0018(13)
N3C 0.0197(13) 0.0142(13) 0.0208(14) -0.0021(11) 0.0034(11) -0.0018(11)
C4C 0.0295(19) 0.0252(19) 0.036(2) -0.0075(16) 0.0067(16) -0.0045(15)
C5C 0.036(2) 0.0200(18) 0.0282(19) -0.0021(14) 0.0141(16) 0.0047(15)
O1D 0.0168(11) 0.0256(12) 0.0251(12) 0.0062(10) 0.0033(9) -0.0055(9)
C2D 0.0189(16) 0.0178(16) 0.0225(17) 0.0034(13) 0.0004(13) -0.0042(13)
N3D 0.0193(14) 0.0240(15) 0.0233(14) 0.0009(12) 0.0061(11) -0.0037(11)
C4D 0.054(3) 0.022(2) 0.056(3) 0.0072(18) 0.027(2) -0.0014(17)
C5D 0.0236(18) 0.037(2) 0.0307(19) 0.0031(16) 0.0082(15) -0.0092(15)
O1E 0.0227(11) 0.0163(11) 0.0163(11) -0.0026(9) 0.0055(9) -0.0056(9)
C2E 0.0180(15) 0.0136(15) 0.0197(16) 0.0028(13) 0.0040(13) -0.0025(12)
N3E 0.0250(14) 0.0159(14) 0.0179(14) -0.0019(11) 0.0060(11) -0.0053(11)
C4E 0.076(3) 0.045(2) 0.028(2) -0.0062(18) 0.019(2) -0.044(2)
C5E 0.0271(18) 0.0269(19) 0.0207(17) -0.0080(14) 0.0078(14) -0.0115(14)
O1F 0.0270(12) 0.0156(11) 0.0186(11) -0.0026(9) 0.0086(9) -0.0044(9)
C2F 0.0162(15) 0.0217(17) 0.0209(17) 0.0039(13) 0.0076(13) -0.0030(13)
N3F 0.0279(15) 0.0168(14) 0.0175(13) 0.0002(11) 0.0093(11) -0.0051(11)
C4F 0.093(3) 0.035(2) 0.036(2) -0.0094(18) 0.034(2) -0.039(2)
C5F 0.0345(19) 0.0246(19) 0.0231(18) -0.0047(14) 0.0127(15) -0.0059(15)
O1G 0.0170(11) 0.0150(11) 0.0197(11) 0.0010(9) 0.0026(9) 0.0003(8)
C2G 0.0171(16) 0.0197(17) 0.0285(19) 0.0046(14) 0.0069(14) -0.0003(13)
N3G 0.0161(13) 0.0219(14) 0.0216(14) 0.0004(11) 0.0030(11) -0.0044(11)
C4G 0.0191(17) 0.0273(19) 0.0331(19) 0.0080(15) 0.0040(14) -0.0065(14)
C5G 0.032(2) 0.052(3) 0.027(2) -0.0075(17) 0.0062(16) -0.0125(18)
O1H 0.0241(12) 0.0286(13) 0.0220(12) 0.0087(10) 0.0042(10) -0.0004(10)
C2H 0.0185(16) 0.0219(18) 0.0284(19) -0.0014(14) 0.0046(14) 0.0016(13)
N3H 0.0199(13) 0.0156(13) 0.0189(14) 0.0001(11) 0.0067(11) 0.0009(11)
C4H 0.0248(18) 0.030(2) 0.034(2) 0.0032(16) 0.0078(15) 0.0073(15)
C5H 0.0303(19) 0.0266(19) 0.0287(19) 0.0109(15) 0.0110(15) 0.0032(15)
O1I 0.0198(11) 0.0141(11) 0.0205(11) -0.0023(9) 0.0066(9) 0.0023(9)
C2I 0.0183(16) 0.0104(15) 0.0247(17) 0.0037(13) 0.0006(13) 0.0004(12)
N3I 0.0228(14) 0.0148(13) 0.0214(14) 0.0023(11) 0.0053(11) 0.0023(11)
C4I 0.0306(19) 0.0194(18) 0.0285(19) -0.0035(14) 0.0030(15) 0.0005(14)
C5I 0.036(2) 0.0209(18) 0.0262(18) -0.0011(14) 0.0132(15) 0.0073(15)
O1J 0.0340(13) 0.0180(12) 0.0324(13) 0.0026(10) 0.0086(11) -0.0082(10)
C2J 0.0243(17) 0.0192(17) 0.0227(17) -0.0008(14) 0.0075(14) 0.0011(14)
N3J 0.0172(13) 0.0170(14) 0.0227(14) 0.0036(11) 0.0052(11) -0.0010(11)
C4J 0.0252(18) 0.0284(19) 0.0245(18) 0.0035(15) 0.0062(14) 0.0054(14)
C5J 0.0300(19) 0.0253(19) 0.038(2) 0.0085(16) 0.0115(16) -0.0027(15)
O1K 0.0205(12) 0.0276(13) 0.0244(12) 0.0068(10) 0.0021(9) -0.0053(10)
C2K 0.0238(18) 0.0278(19) 0.0274(19) 0.0039(15) 0.0015(15) 0.0010(15)
N3K 0.0193(14) 0.0232(15) 0.0284(15) 0.0007(12) 0.0063(12) -0.0068(11)
C4K 0.035(2) 0.029(2) 0.052(2) 0.0106(18) 0.0183(18) 0.0008(16)
C5K 0.031(2) 0.044(2) 0.061(3) 0.008(2) 0.0230(19) -0.0027(18)
O1L 0.0260(12) 0.0163(11) 0.0257(12) 0.0062(9) 0.0081(10) 0.0047(9)
C2L 0.0201(16) 0.0212(17) 0.0214(17) 0.0001(14) 0.0040(13) 0.0008(13)
N3L 0.0227(14) 0.0155(14) 0.0280(15) 0.0063(11) 0.0085(12) 0.0054(11)
C4L 0.0325(19) 0.0243(18) 0.0323(19) 0.0039(15) 0.0147(16) 0.0120(15)
C5L 0.039(2) 0.0242(19) 0.038(2) 0.0138(16) 0.0171(17) 0.0071(16)
O1M 0.0319(14) 0.0293(14) 0.0376(14) -0.0090(11) 0.0097(11) 0.0047(11)
C2M 0.033(2) 0.0219(18) 0.0250(19) -0.0049(15) -0.0001(15) 0.0012(15)
N3M 0.0277(15) 0.0198(14) 0.0208(14) -0.0021(11) 0.0068(12) 0.0023(12)
C4M 0.0305(19) 0.032(2) 0.031(2) -0.0055(16) 0.0047(16) -0.0001(16)
C5M 0.044(2) 0.030(2) 0.0261(19) -0.0020(15) 0.0147(17) 0.0051(16)
O1N 0.0175(11) 0.0221(12) 0.0283(12) 0.0025(10) 0.0001(9) 0.0026(9)
C2N 0.0259(18) 0.0132(16) 0.0219(17) 0.0009(13) 0.0000(14) 0.0052(13)
N3N 0.0195(14) 0.0180(14) 0.0223(14) 0.0003(11) -0.0017(11) -0.0010(11)
C4N 0.035(2) 0.0249(19) 0.0225(18) 0.0018(14) 0.0005(15) -0.0016(15)
C5N 0.0239(18) 0.0219(18) 0.034(2) 0.0042(15) 0.0000(15) -0.0060(14)
O1O 0.0306(13) 0.0170(12) 0.0300(13) 0.0049(10) 0.0045(10) -0.0056(10)
C2O 0.0201(16) 0.0213(18) 0.0223(17) -0.0019(14) 0.0029(13) -0.0015(14)
N3O 0.0185(13) 0.0163(13) 0.0195(14) 0.0027(11) 0.0044(11) -0.0018(11)
C4O 0.0223(17) 0.0265(18) 0.0177(16) 0.0047(14) 0.0017(13) -0.0009(14)
C5O 0.0273(18) 0.0253(19) 0.039(2) 0.0071(16) 0.0118(16) -0.0071(15)
O1P 0.0217(11) 0.0222(12) 0.0191(11) 0.0055(9) 0.0042(9) -0.0019(9)
C2P 0.0158(15) 0.0177(16) 0.0218(17) -0.0015(13) 0.0001(13) -0.0023(13)
N3P 0.0184(13) 0.0191(14) 0.0189(14) 0.0030(11) 0.0047(11) -0.0003(11)
C4P 0.0219(17) 0.0269(18) 0.0266(18) 0.0054(15) 0.0040(14) 0.0058(14)
C5P 0.0257(18) 0.0262(18) 0.0208(17) 0.0060(14) 0.0071(14) -0.0031(14)
O1Q 0.0275(13) 0.0361(14) 0.0419(15) 0.0181(12) 0.0145(11) 0.0137(11)
C2Q 0.0293(19) 0.0247(18) 0.0255(18) 0.0062(14) 0.0050(15) 0.0124(15)
N3Q 0.0198(14) 0.0206(14) 0.0230(14) -0.0003(11) 0.0036(11) 0.0030(11)
C4Q 0.0319(19) 0.0217(18) 0.035(2) 0.0013(15) 0.0075(16) 0.0019(15)
C5Q 0.0194(17) 0.035(2) 0.0247(18) -0.0027(15) 0.0040(14) -0.0001(14)
O1R 0.0468(17) 0.0524(18) 0.0320(15) 0.0016(13) -0.0113(12) -0.0183(14)
C2R 0.048(2) 0.036(2) 0.026(2) -0.0019(17) 0.0064(18) -0.0021(19)
N3R 0.0185(14) 0.0238(15) 0.0200(14) -0.0014(11) 0.0008(11) -0.0004(11)
C4R 0.029(2) 0.052(3) 0.036(2) -0.0070(18) 0.0144(17) -0.0022(18)
C5R 0.0239(18) 0.036(2) 0.035(2) 0.0011(16) 0.0048(15) 0.0000(16)
O1S 0.0493(18) 0.0521(18) 0.0345(15) -0.0066(13) -0.0140(13) -0.0062(14)
C2S 0.052(3) 0.035(2) 0.027(2) -0.0032(17) -0.0020(18) 0.0130(19)
N3S 0.0287(15) 0.0229(15) 0.0239(15) -0.0010(12) 0.0013(12) 0.0076(12)
C4S 0.035(2) 0.030(2) 0.052(2) -0.0022(18) 0.0178(19) 0.0087(17)
C5S 0.032(2) 0.046(2) 0.044(2) -0.0063(19) -0.0063(18) 0.0128(18)
O1T 0.0259(13) 0.0360(14) 0.0366(14) 0.0137(11) 0.0132(11) 0.0119(11)
C2T 0.0288(19) 0.0292(19) 0.0190(17) 0.0061(14) 0.0010(14) 0.0092(15)
N3T 0.0208(14) 0.0244(15) 0.0230(14) -0.0006(12) 0.0062(12) 0.0020(11)
C4T 0.0286(19) 0.0266(19) 0.037(2) -0.0012(16) 0.0108(16) 0.0000(15)
C5T 0.0207(17) 0.035(2) 0.0237(18) -0.0005(15) 0.0055(14) -0.0002(15)
O1U 0.0448(15) 0.0181(12) 0.0386(14) 0.0012(10) 0.0217(12) 0.0042(11)
C2U 0.0256(18) 0.0178(17) 0.0297(19) 0.0026(14) 0.0065(15) 0.0022(14)
N3U 0.0264(15) 0.0165(14) 0.0232(14) 0.0019(11) 0.0090(12) 0.0019(11)
C4U 0.0301(19) 0.0155(17) 0.0339(19) -0.0010(14) 0.0084(15) -0.0009(14)
C5U 0.047(2) 0.031(2) 0.034(2) 0.0067(16) 0.0248(18) 0.0144(17)
O1V 0.0173(12) 0.0410(15) 0.0293(13) 0.0096(11) 0.0022(10) 0.0006(10)
C2V 0.0242(18) 0.0257(18) 0.0231(18) 0.0076(14) -0.0017(14) -0.0033(14)
N3V 0.0187(14) 0.0327(16) 0.0229(15) 0.0074(12) 0.0010(11) -0.0034(12)
C4V 0.0291(19) 0.034(2) 0.0274(19) -0.0023(16) -0.0014(15) 0.0010(16)
C5V 0.0238(19) 0.064(3) 0.030(2) 0.0097(19) 0.0062(16) -0.0036(18)

loop_
_atom_type_symbol
_atom_type_description
_atom_type_scat_dispersion_real
_atom_type_scat_dispersion_imag
_atom_type_scat_source
C C 0.0033 0.0016 'International Tables Vol C Tables 4.2.6.8 and 6.1.1.4'
H H 0.0000 0.0000 'International Tables Vol C Tables 4.2.6.8 and 6.1.1.4'
N N 0.0061 0.0033 'International Tables Vol C Tables 4.2.6.8 and 6.1.1.4'
O O 0.0106 0.0060 'International Tables Vol C Tables 4.2.6.8 and 6.1.1.4'
Na Na 0.0362 0.0249 'International Tables Vol C Tables 4.2.6.8 and 6.1.1.4'
S S 0.1246 0.1234 'International Tables Vol C Tables 4.2.6.8 and 6.1.1.4'
Cu Cu 0.3201 1.2651 'International Tables Vol C Tables 4.2.6.8 and 6.1.1.4'

loop_
_geom_angle_atom_site_label_1
_geom_angle_atom_site_label_2
_geom_angle_atom_site_label_3
_geom_angle
_geom_angle_site_symmetry_1
_geom_angle_site_symmetry_3
S1A Cu1 S4A 170.45(3) . .
S1A Cu1 Cu4 135.36(3) . .
S4A Cu1 Cu4 51.45(3) . .
S1A Cu1 Cu8 136.86(3) . .
S4A Cu1 Cu8 50.16(2) . .
Cu4 Cu1 Cu8 60.775(19) . .
S1A Cu1 Cu5 47.82(3) . .
S4A Cu1 Cu5 138.81(3) . .
Cu4 Cu1 Cu5 118.78(2) . .
Cu8 Cu1 Cu5 89.09(2) . .
S1A Cu1 Cu2 45.75(2) . .
S4A Cu1 Cu2 141.10(3) . .
Cu4 Cu1 Cu2 89.83(2) . .
Cu8 Cu1 Cu2 118.73(2) . .
Cu5 Cu1 Cu2 58.009(15) . .
S1A Cu2 S2A 169.63(4) . .
S1A Cu2 Cu3 135.44(3) . .
S2A Cu2 Cu3 51.30(3) . .
S1A Cu2 Cu6 138.77(3) . .
S2A Cu2 Cu6 49.28(3) . .
Cu3 Cu2 Cu6 60.728(17) . .
S1A Cu2 Cu5 48.41(3) . .
S2A Cu2 Cu5 139.10(3) . .
Cu3 Cu2 Cu5 120.250(19) . .
Cu6 Cu2 Cu5 90.38(2) . .
S1A Cu2 Cu1 45.88(3) . .
S2A Cu2 Cu1 141.01(3) . .
Cu3 Cu2 Cu1 89.91(2) . .
Cu6 Cu2 Cu1 119.857(17) . .
Cu5 Cu2 Cu1 59.07(2) . .
S3A Cu3 S2A 170.52(4) . .
S3A Cu3 Cu2 135.39(3) . .
S2A Cu3 Cu2 50.56(3) . .
S3A Cu3 Cu6 137.93(3) . .
S2A Cu3 Cu6 49.51(3) . .
Cu2 Cu3 Cu6 61.41(2) . .
S3A Cu3 Cu7 48.14(3) . .
S2A Cu3 Cu7 139.16(3) . .
Cu2 Cu3 Cu7 119.20(2) . .
Cu6 Cu3 Cu7 89.88(2) . .
S3A Cu3 Cu4 46.06(2) . .
S2A Cu3 Cu4 140.20(3) . .
Cu2 Cu3 Cu4 89.74(2) . .
Cu6 Cu3 Cu4 118.993(19) . .
Cu7 Cu3 Cu4 57.295(18) . .
S3A Cu4 S4A 167.62(4) . .
S3A Cu4 Cu1 136.10(3) . .
S4A Cu4 Cu1 51.16(2) . .
S3A Cu4 Cu8 139.87(3) . .
S4A Cu4 Cu8 50.20(3) . .
Cu1 Cu4 Cu8 60.955(17) . .
S3A Cu4 Cu7 49.40(3) . .
S4A Cu4 Cu7 139.99(3) . .
Cu1 Cu4 Cu7 121.52(2) . .
Cu8 Cu4 Cu7 90.51(2) . .
S3A Cu4 Cu3 46.20(3) . .
S4A Cu4 Cu3 141.36(3) . .
Cu1 Cu4 Cu3 90.50(2) . .
Cu8 Cu4 Cu3 120.15(2) . .
Cu7 Cu4 Cu3 59.566(14) . .
S5A Cu5 S1A 169.10(3) . .
S5A Cu5 Cu9 50.31(3) . .
S1A Cu5 Cu9 138.95(3) . .
S5A Cu5 Cu10 49.57(3) . .
S1A Cu5 Cu10 136.50(3) . .
Cu9 Cu5 Cu10 59.77(2) . .
S5A Cu5 Cu2 136.61(3) . .
S1A Cu5 Cu2 48.34(2) . .
Cu9 Cu5 Cu2 121.96(2) . .
Cu10 Cu5 Cu2 88.18(2) . .
S5A Cu5 Cu1 141.20(3) . .
S1A Cu5 Cu1 47.89(2) . .
Cu9 Cu5 Cu1 91.14(2) . .
Cu10 Cu5 Cu1 119.854(18) . .
Cu2 Cu5 Cu1 62.925(17) . .
S6A Cu6 S2A 170.12(4) . .
S6A Cu6 Cu10 49.86(2) . .
S2A Cu6 Cu10 137.81(3) . .
S6A Cu6 Cu3 136.35(3) . .
S2A Cu6 Cu3 49.81(3) . .
Cu10 Cu6 Cu3 118.70(2) . .
S6A Cu6 Cu2 139.33(3) . .
S2A Cu6 Cu2 48.87(3) . .
Cu10 Cu6 Cu2 89.47(2) . .
Cu3 Cu6 Cu2 57.863(16) . .
S6A Cu6 Cu11 46.99(3) . .
S2A Cu6 Cu11 139.09(3) . .
Cu10 Cu6 Cu11 60.329(18) . .
Cu3 Cu6 Cu11 89.58(2) . .
Cu2 Cu6 Cu11 118.40(2) . .
S3A Cu7 S7A 166.91(3) . .
S3A Cu7 Cu11 139.17(3) . .
S7A Cu7 Cu11 50.28(2) . .
S3A Cu7 Cu12 139.26(3) . .
S7A Cu7 Cu12 49.82(2) . .
Cu11 Cu7 Cu12 59.914(17) . .
S3A Cu7 Cu4 49.08(3) . .
S7A Cu7 Cu4 139.21(3) . .
Cu11 Cu7 Cu4 122.287(19) . .
Cu12 Cu7 Cu4 90.30(2) . .
S3A Cu7 Cu3 47.99(3) . .
S7A Cu7 Cu3 140.84(3) . .
Cu11 Cu7 Cu3 91.32(2) . .
Cu12 Cu7 Cu3 122.66(2) . .
Cu4 Cu7 Cu3 63.14(2) . .
S8A Cu8 S4A 168.45(4) . .
S8A Cu8 Cu4 138.59(3) . .
S4A Cu8 Cu4 50.19(2) . .
S8A Cu8 Cu1 138.20(3) . .
S4A Cu8 Cu1 49.88(3) . .
Cu4 Cu8 Cu1 58.270(17) . .
S8A Cu8 Cu12 48.60(3) . .
S4A Cu8 Cu12 139.14(3) . .
Cu4 Cu8 Cu12 89.99(2) . .
Cu1 Cu8 Cu12 121.66(2) . .
S8A Cu8 Cu9 47.66(2) . .
S4A Cu8 Cu9 140.06(3) . .
Cu4 Cu8 Cu9 119.32(2) . .
Cu1 Cu8 Cu9 90.70(2) . .
Cu12 Cu8 Cu9 62.014(16) . .
S8A Cu9 S5A 171.26(3) . .
S8A Cu9 Cu5 136.67(3) . .
S5A Cu9 Cu5 49.73(2) . .
S8A Cu9 Cu10 136.03(3) . .
S5A Cu9 Cu10 50.07(2) . .
Cu5 Cu9 Cu10 60.958(19) . .
S8A Cu9 Cu8 47.72(3) . .
S5A Cu9 Cu8 138.61(3) . .
Cu5 Cu9 Cu8 89.07(2) . .
Cu10 Cu9 Cu8 118.626(19) . .
S8A Cu9 Cu12 46.65(3) . .
S5A Cu9 Cu12 139.45(3) . .
Cu5 Cu9 Cu12 119.02(2) . .
Cu10 Cu9 Cu12 89.552(19) . .
Cu8 Cu9 Cu12 58.30(2) . .
S6A Cu10 S5A 166.75(4) . .
S6A Cu10 Cu9 137.91(3) . .
S5A Cu10 Cu9 49.97(3) . .
S6A Cu10 Cu6 49.79(3) . .
S5A Cu10 Cu6 139.66(3) . .
Cu9 Cu10 Cu6 124.11(2) . .
S6A Cu10 Cu5 141.76(3) . .
S5A Cu10 Cu5 48.91(2) . .
Cu9 Cu10 Cu5 59.274(15) . .
Cu6 Cu10 Cu5 91.97(2) . .
S6A Cu10 Cu11 48.10(2) . .
S5A Cu10 Cu11 140.06(3) . .
Cu9 Cu10 Cu11 90.45(2) . .
Cu6 Cu10 Cu11 62.576(17) . .
Cu5 Cu10 Cu11 120.46(2) . .
S6A Cu11 S7A 169.11(4) . .
S6A Cu11 Cu7 136.01(3) . .
S7A Cu11 Cu7 50.20(3) . .
S6A Cu11 Cu12 139.00(3) . .
S7A Cu11 Cu12 50.07(2) . .
Cu7 Cu11 Cu12 60.464(16) . .
S6A Cu11 Cu10 48.15(3) . .
S7A Cu11 Cu10 141.29(3) . .
Cu7 Cu11 Cu10 116.85(2) . .
Cu12 Cu11 Cu10 91.24(2) . .
S6A Cu11 Cu6 46.97(3) . .
S7A Cu11 Cu6 138.80(3) . .
Cu7 Cu11 Cu6 89.21(2) . .
Cu12 Cu11 Cu6 121.09(2) . .
Cu10 Cu11 Cu6 57.095(17) . .
S8A Cu12 S7A 171.37(3) . .
S8A Cu12 Cu11 134.81(3) . .
S7A Cu12 Cu11 50.14(3) . .
S8A Cu12 Cu7 137.58(3) . .
S7A Cu12 Cu7 49.81(3) . .
Cu11 Cu12 Cu7 59.62(2) . .
S8A Cu12 Cu8 48.45(2) . .
S7A Cu12 Cu8 138.37(3) . .
Cu11 Cu12 Cu8 120.115(17) . .
Cu7 Cu12 Cu8 89.15(2) . .
S8A Cu12 Cu9 46.45(2) . .
S7A Cu12 Cu9 138.74(3) . .
Cu11 Cu12 Cu9 88.71(2) . .
Cu7 Cu12 Cu9 116.69(2) . .
Cu8 Cu12 Cu9 59.687(17) . .
Cu2 S1A Cu5 83.25(4) . .
Cu2 S1A Cu1 88.37(3) . .
Cu5 S1A Cu1 84.29(3) . .
Cu2 S1A Na1 117.84(4) . .
Cu5 S1A Na1 133.61(4) . .
Cu1 S1A Na1 133.08(4) . .
Cu2 S2A Cu6 81.84(4) . .
Cu2 S2A Cu3 78.14(3) . .
Cu6 S2A Cu3 80.68(3) . .
Cu4 S3A Cu3 87.74(3) . .
Cu4 S3A Cu7 81.52(3) . .
Cu3 S3A Cu7 83.86(3) . .
Cu1 S4A Cu4 77.39(3) . .
Cu1 S4A Cu8 79.96(3) . .
Cu4 S4A Cu8 79.61(3) . .
Cu5 S5A Cu9 79.95(3) . .
Cu5 S5A Cu10 81.53(3) . .
Cu9 S5A Cu10 79.96(3) . .
Cu6 S6A Cu11 86.04(3) . .
Cu6 S6A Cu10 80.34(4) . .
Cu11 S6A Cu10 83.75(3) . .
Cu7 S7A Cu12 80.37(3) . .
Cu7 S7A Cu11 79.51(3) . .
Cu12 S7A Cu11 79.79(3) . .
Cu7 S7A Na2 106.58(4) . .
Cu12 S7A Na2 104.13(4) . .
Cu11 S7A Na2 173.12(4) . .
Cu7 S7A Na8 109.75(4) . .
Cu12 S7A Na8 165.71(4) . .
Cu11 S7A Na8 111.42(4) . .
Na2 S7A Na8 63.84(3) . .
Cu9 S8A Cu8 84.62(3) . .
Cu9 S8A Cu12 86.90(3) . .
Cu8 S8A Cu12 82.95(3) . .
S4B Cu13 S1B 171.60(4) . .
S4B Cu13 Cu17 134.00(3) . .
S1B Cu13 Cu17 50.87(2) . .
S4B Cu13 Cu14 138.13(3) . .
S1B Cu13 Cu14 48.73(2) . .
Cu17 Cu13 Cu14 61.79(2) . .
S4B Cu13 Cu16 48.63(3) . .
S1B Cu13 Cu16 138.05(3) . .
Cu17 Cu13 Cu16 118.90(2) . .
Cu14 Cu13 Cu16 89.54(2) . .
S4B Cu13 Cu20 45.76(3) . .
S1B Cu13 Cu20 139.72(3) . .
Cu17 Cu13 Cu20 88.85(2) . .
Cu14 Cu13 Cu20 117.80(2) . .
Cu16 Cu13 Cu20 56.87(2) . .
S1B Cu14 S2B 169.79(3) . .
S1B Cu14 Cu18 135.95(3) . .
S2B Cu14 Cu18 49.24(2) . .
S1B Cu14 Cu13 49.31(3) . .
S2B Cu14 Cu13 139.01(3) . .
Cu18 Cu14 Cu13 121.76(2) . .
S1B Cu14 Cu17 48.87(3) . .
S2B Cu14 Cu17 137.64(3) . .
Cu18 Cu14 Cu17 88.402(19) . .
Cu13 Cu14 Cu17 57.63(2) . .
S1B Cu14 Cu15 139.79(3) . .
S2B Cu14 Cu15 48.32(2) . .
Cu18 Cu14 Cu15 64.128(16) . .
Cu13 Cu14 Cu15 90.77(2) . .
Cu17 Cu14 Cu15 118.750(18) . .
S2B Cu15 S3B 171.48(4) . .
S2B Cu15 Cu19 134.43(3) . .
S3B Cu15 Cu19 51.63(3) . .
S2B Cu15 Cu16 137.20(3) . .
S3B Cu15 Cu16 48.82(3) . .
Cu19 Cu15 Cu16 62.251(19) . .
S2B Cu15 Cu14 48.30(3) . .
S3B Cu15 Cu14 137.39(3) . .
Cu19 Cu15 Cu14 119.31(2) . .
Cu16 Cu15 Cu14 88.94(2) . .
S2B Cu15 Cu18 45.56(2) . .
S3B Cu15 Cu18 141.03(3) . .
Cu19 Cu15 Cu18 89.41(2) . .
Cu16 Cu15 Cu18 117.92(2) . .
Cu14 Cu15 Cu18 57.019(17) . .
S3B Cu16 S4B 169.52(4) . .
S3B Cu16 Cu20 136.36(3) . .
S4B Cu16 Cu20 49.73(3) . .
S3B Cu16 Cu15 48.87(3) . .
S4B Cu16 Cu15 139.23(3) . .
Cu20 Cu16 Cu15 121.40(2) . .
S3B Cu16 Cu13 139.17(3) . .
S4B Cu16 Cu13 48.54(2) . .
Cu20 Cu16 Cu13 64.597(16) . .
Cu15 Cu16 Cu13 90.75(2) . .
S3B Cu16 Cu19 48.76(3) . .
S4B Cu16 Cu19 138.61(3) . .
Cu20 Cu16 Cu19 88.89(2) . .
Cu15 Cu16 Cu19 56.527(17) . .
Cu13 Cu16 Cu19 118.927(19) . .
S5B Cu17 S1B 166.60(4) . .
S5B Cu17 Cu13 137.24(3) . .
S1B Cu17 Cu13 50.69(3) . .
S5B Cu17 Cu22 50.62(3) . .
S1B Cu17 Cu22 138.59(3) . .
Cu13 Cu17 Cu22 124.64(2) . .
S5B Cu17 Cu14 142.35(3) . .
S1B Cu17 Cu14 48.13(2) . .
Cu13 Cu17 Cu14 60.579(14) . .
Cu22 Cu17 Cu14 91.736(19) . .
S5B Cu17 Cu21 47.39(2) . .
S1B Cu17 Cu21 141.86(3) . .
Cu13 Cu17 Cu21 91.21(2) . .
Cu22 Cu17 Cu21 60.424(16) . .
Cu14 Cu17 Cu21 119.694(19) . .
S2B Cu18 S6B 169.20(3) . .
S2B Cu18 Cu23 134.92(3) . .
S6B Cu18 Cu23 52.17(2) . .
S2B Cu18 Cu14 49.32(3) . .
S6B Cu18 Cu14 137.91(3) . .
Cu23 Cu18 Cu14 121.758(19) . .
S2B Cu18 Cu22 139.70(3) . .
S6B Cu18 Cu22 48.69(2) . .
Cu23 Cu18 Cu22 60.333(17) . .
Cu14 Cu18 Cu22 90.396(19) . .
S2B Cu18 Cu15 45.64(3) . .
S6B Cu18 Cu15 142.24(3) . .
Cu23 Cu18 Cu15 90.09(2) . .
Cu14 Cu18 Cu15 58.85(2) . .
Cu22 Cu18 Cu15 117.908(17) . .
S7B Cu19 S3B 167.89(4) . .
S7B Cu19 Cu15 134.70(3) . .
S3B Cu19 Cu15 51.15(2) . .
S7B Cu19 Cu24 50.04(2) . .
S3B Cu19 Cu24 139.42(3) . .
Cu15 Cu19 Cu24 123.89(2) . .
S7B Cu19 Cu16 142.19(3) . .
S3B Cu19 Cu16 48.28(3) . .
Cu15 Cu19 Cu16 61.222(17) . .
Cu24 Cu19 Cu16 92.16(2) . .
S7B Cu19 Cu23 45.96(3) . .
S3B Cu19 Cu23 141.24(3) . .
Cu15 Cu19 Cu23 90.12(2) . .
Cu24 Cu19 Cu23 59.438(14) . .
Cu16 Cu19 Cu23 119.27(2) . .
S4B Cu20 S8B 171.22(3) . .
S4B Cu20 Cu21 133.68(3) . .
S8B Cu20 Cu21 50.79(3) . .
S4B Cu20 Cu16 49.50(2) . .
S8B Cu20 Cu16 137.61(3) . .
Cu21 Cu20 Cu16 120.598(18) . .
S4B Cu20 Cu24 140.07(3) . .
S8B Cu20 Cu24 47.73(3) . .
Cu21 Cu20 Cu24 59.39(2) . .
Cu16 Cu20 Cu24 90.62(2) . .
S4B Cu20 Cu13 45.48(2) . .
S8B Cu20 Cu13 139.79(3) . .
Cu21 Cu20 Cu13 89.00(2) . .
Cu16 Cu20 Cu13 58.536(16) . .
Cu24 Cu20 Cu13 116.835(18) . .
S5B Cu21 S8B 168.43(4) . .
S5B Cu21 Cu20 137.41(3) . .
S8B Cu21 Cu20 50.90(2) . .
S5B Cu21 Cu24 137.80(3) . .
S8B Cu21 Cu24 49.68(3) . .
Cu20 Cu21 Cu24 63.439(18) . .
S5B Cu21 Cu22 48.80(2) . .
S8B Cu21 Cu22 138.43(3) . .
Cu20 Cu21 Cu22 122.11(2) . .
Cu24 Cu21 Cu22 89.23(2) . .
S5B Cu21 Cu17 47.59(3) . .
S8B Cu21 Cu17 141.80(3) . .
Cu20 Cu21 Cu17 90.91(2) . .
Cu24 Cu21 Cu17 118.05(2) . .
Cu22 Cu21 Cu17 56.864(18) . .
S6B Cu22 S5B 167.88(3) . .
S6B Cu22 Cu17 136.56(3) . .
S5B Cu22 Cu17 50.52(2) . .
S6B Cu22 Cu23 50.20(2) . .
S5B Cu22 Cu23 139.31(3) . .
Cu17 Cu22 Cu23 120.108(19) . .
S6B Cu22 Cu21 140.76(3) . .
S5B Cu22 Cu21 48.49(3) . .
Cu17 Cu22 Cu21 62.712(18) . .
Cu23 Cu22 Cu21 90.97(2) . .
S6B Cu22 Cu18 48.33(3) . .
S5B Cu22 Cu18 139.96(3) . .
Cu17 Cu22 Cu18 89.464(18) . .
Cu23 Cu22 Cu18 56.565(16) . .
Cu21 Cu22 Cu18 119.46(2) . .
S7B Cu23 S6B 169.42(4) . .
S7B Cu23 Cu18 135.52(3) . .
S6B Cu23 Cu18 51.42(3) . .
S7B Cu23 Cu22 137.87(3) . .
S6B Cu23 Cu22 49.89(3) . .
Cu18 Cu23 Cu22 63.10(2) . .
S7B Cu23 Cu24 48.53(3) . .
S6B Cu23 Cu24 138.77(3) . .
Cu18 Cu23 Cu24 121.56(2) . .
Cu22 Cu23 Cu24 89.40(2) . .
S7B Cu23 Cu19 46.23(2) . .
S6B Cu23 Cu19 141.76(3) . .
Cu18 Cu23 Cu19 90.33(2) . .
Cu22 Cu23 Cu19 117.51(2) . .
Cu24 Cu23 Cu19 56.570(19) . .
S7B Cu24 S8B 170.11(3) . .
S7B Cu24 Cu19 50.02(3) . .
S8B Cu24 Cu19 135.13(3) . .
S7B Cu24 Cu21 138.57(3) . .
S8B Cu24 Cu21 49.67(2) . .
Cu19 Cu24 Cu21 119.569(19) . .
S7B Cu24 Cu23 48.22(3) . .
S8B Cu24 Cu23 139.69(3) . .
Cu19 Cu24 Cu23 63.99(2) . .
Cu21 Cu24 Cu23 90.38(2) . .
S7B Cu24 Cu20 138.30(3) . .
S8B Cu24 Cu20 47.82(2) . .
Cu19 Cu24 Cu20 88.29(2) . .
Cu21 Cu24 Cu20 57.175(16) . .
Cu23 Cu24 Cu20 119.81(2) . .
Cu14 S1B Cu13 81.96(3) . .
Cu14 S1B Cu17 83.00(4) . .
Cu13 S1B Cu17 78.44(3) . .
Cu18 S2B Cu14 81.44(4) . .
Cu18 S2B Cu15 88.80(3) . .
Cu14 S2B Cu15 83.38(3) . .
Cu18 S2B Na3 123.30(4) . .
Cu14 S2B Na3 132.25(4) . .
Cu15 S2B Na3 131.30(4) . .
Cu16 S3B Cu15 82.32(3) . .
Cu16 S3B Cu19 82.95(4) . .
Cu15 S3B Cu19 77.22(3) . .
Cu13 S4B Cu16 82.83(3) . .
Cu13 S4B Cu20 88.76(4) . .
Cu16 S4B Cu20 80.76(3) . .
Cu21 S5B Cu17 85.01(3) . .
Cu21 S5B Cu22 82.71(3) . .
Cu17 S5B Cu22 78.86(3) . .
Cu18 S6B Cu22 82.98(4) . .
Cu18 S6B Cu23 76.41(3) . .
Cu22 S6B Cu23 79.91(3) . .
Cu23 S7B Cu19 87.81(3) . .
Cu23 S7B Cu24 83.26(3) . .
Cu19 S7B Cu24 79.94(3) . .
Cu21 S8B Cu24 80.66(3) . .
Cu21 S8B Cu20 78.32(3) . .
Cu24 S8B Cu20 84.46(4) . .
Cu21 S8B Na5 160.61(4) . .
Cu24 S8B Na5 117.22(4) . .
Cu20 S8B Na5 95.20(4) . .
Cu21 S8B Na4 114.63(4) . .
Cu24 S8B Na4 109.31(4) . .
Cu20 S8B Na4 161.95(4) . .
Na5 S8B Na4 68.39(4) . .
O1E Na1 O1B 88.72(8) . .
O1E Na1 O1D 89.61(8) . .
O1B Na1 O1D 122.64(8) . .
O1E Na1 O1A 78.43(7) . .
O1B Na1 O1A 80.48(8) . .
O1D Na1 O1A 154.03(8) . .
O1E Na1 O1C 82.60(7) . .
O1B Na1 O1C 153.78(8) . .
O1D Na1 O1C 82.15(7) . .
O1A Na1 O1C 73.56(7) . .
O1E Na1 S1A 174.14(7) . .
O1B Na1 S1A 97.12(6) . .
O1D Na1 S1A 87.50(6) . .
O1A Na1 S1A 102.15(6) . .
O1C Na1 S1A 91.96(6) . .
O1J Na2 O1H 106.27(9) . .
O1J Na2 O1G 98.01(8) . 1_456
O1H Na2 O1G 149.73(8) . 1_456
O1J Na2 O1I 98.17(8) . 1_456
O1H Na2 O1I 84.39(8) . 1_456
O1G Na2 O1I 74.35(7) 1_456 1_456
O1J Na2 O1F 174.75(9) . 1_456
O1H Na2 O1F 78.93(8) . 1_456
O1G Na2 O1F 76.81(7) 1_456 1_456
O1I Na2 O1F 81.40(7) 1_456 1_456
O1J Na2 S7A 91.17(7) . .
O1H Na2 S7A 102.05(7) . .
O1G Na2 S7A 95.13(6) 1_456 .
O1I Na2 S7A 166.75(7) 1_456 .
O1F Na2 S7A 88.43(6) 1_456 .
O1F Na3 O1L 87.32(8) . .
O1F Na3 O1K 88.02(8) . .
O1L Na3 O1K 122.02(8) . .
O1F Na3 O1G 80.07(7) . .
O1L Na3 O1G 79.26(8) . .
O1K Na3 O1G 155.29(8) . .
O1F Na3 O1I 83.88(7) . .
O1L Na3 O1I 152.78(8) . .
O1K Na3 O1I 83.43(8) . .
O1G Na3 O1I 73.88(7) . .
O1F Na3 S2B 175.52(7) . .
O1L Na3 S2B 95.83(6) . .
O1K Na3 S2B 87.61(6) . .
O1G Na3 S2B 103.62(6) . .
O1I Na3 S2B 94.65(6) . .
O1M Na4 O1A 163.87(9) . .
O1M Na4 O1N 109.12(9) . .
O1A Na4 O1N 86.50(8) . .
O1M Na4 O1B 91.16(8) . .
O1A Na4 O1B 80.17(7) . .
O1N Na4 O1B 106.63(8) . .
O1M Na4 O1E 92.00(8) . .
O1A Na4 O1E 73.13(7) . .
O1N Na4 O1E 157.62(8) . .
O1B Na4 O1E 79.44(7) . .
O1M Na4 S8B 93.33(7) . .
O1A Na4 S8B 89.66(6) . .
O1N Na4 S8B 93.20(6) . .
O1B Na4 S8B 156.96(7) . .
O1E Na4 S8B 77.83(5) . .
O1O Na5 O1P 101.73(8) . .
O1O Na5 O1C 98.20(8) . .
O1P Na5 O1C 83.42(8) . .
O1O Na5 O1A 105.09(8) . .
O1P Na5 O1A 147.68(8) . .
O1C Na5 O1A 75.27(7) . .
O1O Na5 O1E 179.08(9) . .
O1P Na5 O1E 78.71(7) . .
O1C Na5 O1E 81.04(7) . .
O1A Na5 O1E 74.24(7) . .
O1O Na5 S8B 96.73(7) . .
O1P Na5 S8B 101.82(6) . .
O1C Na5 S8B 162.81(7) . .
O1A Na5 S8B 92.66(6) . .
O1E Na5 S8B 83.95(6) . .
O1R Na6 O1P 97.99(9) . .
O1R Na6 O1Q 99.83(10) . .
O1P Na6 O1Q 110.16(9) . .
O1R Na6 O1C 169.11(10) . .
O1P Na6 O1C 85.25(8) . .
O1Q Na6 O1C 88.70(8) . .
O1R Na6 O1D 88.01(9) . .
O1P Na6 O1D 150.03(9) . .
O1Q Na6 O1D 97.55(8) . .
O1C Na6 O1D 84.14(7) . .
O1R Na6 O1E 94.99(9) . .
O1P Na6 O1E 73.11(7) . .
O1Q Na6 O1E 164.10(8) . .
O1C Na6 O1E 75.93(7) . .
O1D Na6 O1E 77.14(7) . .
O1S Na7 O1H 101.30(10) . .
O1S Na7 O1T 95.72(10) . .
O1H Na7 O1T 111.03(9) . .
O1S Na7 O1I 171.90(10) . 1_456
O1H Na7 O1I 85.29(8) . 1_456
O1T Na7 O1I 86.17(8) . 1_456
O1S Na7 O1K 89.23(10) . 1_456
O1H Na7 O1K 147.63(9) . 1_456
O1T Na7 O1K 98.05(8) . 1_456
O1I Na7 O1K 82.71(8) 1_456 1_456
O1S Na7 O1F 101.65(9) . 1_456
O1H Na7 O1F 72.36(7) . 1_456
O1T Na7 O1F 161.33(8) . 1_456
O1I Na7 O1F 75.69(7) 1_456 1_456
O1K Na7 O1F 75.57(7) 1_456 1_456
O1U Na8 O1V 101.78(10) . .
O1U Na8 O1G 167.39(10) . 1_456
O1V Na8 O1G 90.64(9) . 1_456
O1U Na8 O1L 98.25(9) . 1_456
O1V Na8 O1L 107.74(9) . 1_456
O1G Na8 O1L 79.77(8) 1_456 1_456
O1U Na8 O1F 90.99(9) . 1_456
O1V Na8 O1F 164.31(9) . 1_456
O1G Na8 O1F 76.39(7) 1_456 1_456
O1L Na8 O1F 78.97(7) 1_456 1_456
O1U Na8 S7A 86.23(7) . .
O1V Na8 S7A 90.74(7) . .
O1G Na8 S7A 91.48(6) 1_456 .
O1L Na8 S7A 159.49(7) 1_456 .
O1F Na8 S7A 80.96(6) 1_456 .
C2A O1A Na4 130.37(19) . .
C2A O1A Na1 110.44(18) . .
Na4 O1A Na1 85.19(7) . .
C2A O1A Na5 134.56(19) . .
Na4 O1A Na5 91.20(8) . .
Na1 O1A Na5 87.36(7) . .
O1A C2A N3A 125.5(3) . .
O1A C2A H2A 117.3 . .
N3A C2A H2A 117.3 . .
C2A N3A C4A 122.1(2) . .
C2A N3A C5A 121.3(3) . .
C4A N3A C5A 116.6(2) . .
N3A C4A H4A1 109.5 . .
N3A C4A H4A2 109.5 . .
H4A1 C4A H4A2 109.5 . .
N3A C4A H4A3 109.5 . .
H4A1 C4A H4A3 109.5 . .
H4A2 C4A H4A3 109.5 . .
N3A C5A H5A1 109.5 . .
N3A C5A H5A2 109.5 . .
H5A1 C5A H5A2 109.5 . .
N3A C5A H5A3 109.5 . .
H5A1 C5A H5A3 109.5 . .
H5A2 C5A H5A3 109.5 . .
C2B O1B Na1 129.9(2) . .
C2B O1B Na4 145.0(2) . .
Na1 O1B Na4 84.61(7) . .
O1B C2B N3B 125.2(3) . .
O1B C2B H2B 117.4 . .
N3B C2B H2B 117.4 . .
C2B N3B C5B 121.7(3) . .
C2B N3B C4B 120.0(3) . .
C5B N3B C4B 118.2(3) . .
N3B C4B H4B1 109.5 . .
N3B C4B H4B2 109.5 . .
H4B1 C4B H4B2 109.5 . .
N3B C4B H4B3 109.5 . .
H4B1 C4B H4B3 109.5 . .
H4B2 C4B H4B3 109.5 . .
N3B C5B H5B1 109.5 . .
N3B C5B H5B2 109.5 . .
H5B1 C5B H5B2 109.5 . .
N3B C5B H5B3 109.5 . .
H5B1 C5B H5B3 109.5 . .
H5B2 C5B H5B3 109.5 . .
C2C O1C Na6 119.05(19) . .
C2C O1C Na5 153.45(19) . .
Na6 O1C Na5 86.31(7) . .
C2C O1C Na1 105.32(17) . .
Na6 O1C Na1 82.03(7) . .
Na5 O1C Na1 84.66(7) . .
O1C C2C N3C 126.2(3) . .
O1C C2C H2C 116.9 . .
N3C C2C H2C 116.9 . .
C2C N3C C4C 122.6(2) . .
C2C N3C C5C 121.5(3) . .
C4C N3C C5C 115.8(2) . .
N3C C4C H4C1 109.5 . .
N3C C4C H4C2 109.5 . .
H4C1 C4C H4C2 109.5 . .
N3C C4C H4C3 109.5 . .
H4C1 C4C H4C3 109.5 . .
H4C2 C4C H4C3 109.5 . .
N3C C5C H5C1 109.5 . .
N3C C5C H5C2 109.5 . .
H5C1 C5C H5C2 109.5 . .
N3C C5C H5C3 109.5 . .
H5C1 C5C H5C3 109.5 . .
H5C2 C5C H5C3 109.5 . .
C2D O1D Na1 124.91(19) . .
C2D O1D Na6 135.3(2) . .
Na1 O1D Na6 83.93(7) . .
O1D C2D N3D 126.4(3) . .
O1D C2D H2D 116.8 . .
N3D C2D H2D 116.8 . .
C2D N3D C4D 121.2(3) . .
C2D N3D C5D 122.0(3) . .
C4D N3D C5D 116.5(3) . .
N3D C4D H4D1 109.5 . .
N3D C4D H4D2 109.5 . .
H4D1 C4D H4D2 109.5 . .
N3D C4D H4D3 109.5 . .
H4D1 C4D H4D3 109.5 . .
H4D2 C4D H4D3 109.5 . .
N3D C5D H5D1 109.5 . .
N3D C5D H5D2 109.5 . .
H5D1 C5D H5D2 109.5 . .
N3D C5D H5D3 109.5 . .
H5D1 C5D H5D3 109.5 . .
H5D2 C5D H5D3 109.5 . .
C2E O1E Na1 150.97(18) . .
C2E O1E Na5 118.35(17) . .
Na1 O1E Na5 89.61(7) . .
C2E O1E Na4 107.00(17) . .
Na1 O1E Na4 81.97(7) . .
Na5 O1E Na4 84.15(7) . .
C2E O1E Na6 99.06(17) . .
Na1 O1E Na6 78.67(7) . .
Na5 O1E Na6 77.01(7) . .
Na4 O1E Na6 152.93(8) . .
O1E C2E N3E 125.5(3) . .
O1E C2E H2E 117.2 . .
N3E C2E H2E 117.2 . .
C2E N3E C5E 122.1(2) . .
C2E N3E C4E 121.5(3) . .
C5E N3E C4E 116.4(2) . .
N3E C4E H4E1 109.5 . .
N3E C4E H4E2 109.5 . .
H4E1 C4E H4E2 109.5 . .
N3E C4E H4E3 109.5 . .
H4E1 C4E H4E3 109.5 . .
H4E2 C4E H4E3 109.5 . .
N3E C5E H5E1 109.5 . .
N3E C5E H5E2 109.5 . .
H5E1 C5E H5E2 109.5 . .
N3E C5E H5E3 109.5 . .
H5E1 C5E H5E3 109.5 . .
H5E2 C5E H5E3 109.5 . .
C2F O1F Na3 151.01(18) . .
C2F O1F Na2 121.25(17) . 1_654
Na3 O1F Na2 87.72(7) . 1_654
C2F O1F Na8 102.88(17) . 1_654
Na3 O1F Na8 81.27(7) . 1_654
Na2 O1F Na8 80.81(7) 1_654 1_654
C2F O1F Na7 105.66(18) . 1_654
Na3 O1F Na7 78.15(7) . 1_654
Na2 O1F Na7 76.95(7) 1_654 1_654
Na8 O1F Na7 150.10(8) 1_654 1_654
O1F C2F N3F 125.7(3) . .
O1F C2F H2F 117.2 . .
N3F C2F H2F 117.2 . .
C2F N3F C5F 122.4(2) . .
C2F N3F C4F 120.6(3) . .
C5F N3F C4F 116.7(2) . .
N3F C4F H4F1 109.5 . .
N3F C4F H4F2 109.5 . .
H4F1 C4F H4F2 109.5 . .
N3F C4F H4F3 109.5 . .
H4F1 C4F H4F3 109.5 . .
H4F2 C4F H4F3 109.5 . .
N3F C5F H5F1 109.5 . .
N3F C5F H5F2 109.5 . .
H5F1 C5F H5F2 109.5 . .
N3F C5F H5F3 109.5 . .
H5F1 C5F H5F3 109.5 . .
H5F2 C5F H5F3 109.5 . .
C2G O1G Na8 128.24(19) . 1_654
C2G O1G Na3 108.88(17) . .
Na8 O1G Na3 85.27(7) 1_654 .
C2G O1G Na2 141.03(19) . 1_654
Na8 O1G Na2 87.76(8) 1_654 1_654
Na3 O1G Na2 85.74(7) . 1_654
O1G C2G N3G 126.1(3) . .
O1G C2G H2G 116.9 . .
N3G C2G H2G 116.9 . .
C2G N3G C4G 121.7(3) . .
C2G N3G C5G 121.1(3) . .
C4G N3G C5G 117.2(2) . .
N3G C4G H4G1 109.5 . .
N3G C4G H4G2 109.5 . .
H4G1 C4G H4G2 109.5 . .
N3G C4G H4G3 109.5 . .
H4G1 C4G H4G3 109.5 . .
H4G2 C4G H4G3 109.5 . .
N3G C5G H5G1 109.5 . .
N3G C5G H5G2 109.5 . .
H5G1 C5G H5G2 109.5 . .
N3G C5G H5G3 109.5 . .
H5G1 C5G H5G3 109.5 . .
H5G2 C5G H5G3 109.5 . .
C2H O1H Na2 128.4(2) . .
C2H O1H Na7 142.2(2) . .
Na2 O1H Na7 89.02(8) . .
O1H C2H N3H 124.6(3) . .
O1H C2H H2H 117.7 . .
N3H C2H H2H 117.7 . .
C2H N3H C4H 121.3(3) . .
C2H N3H C5H 122.2(3) . .
C4H N3H C5H 116.1(2) . .
N3H C4H H4H1 109.5 . .
N3H C4H H4H2 109.5 . .
H4H1 C4H H4H2 109.5 . .
N3H C4H H4H3 109.5 . .
H4H1 C4H H4H3 109.5 . .
H4H2 C4H H4H3 109.5 . .
N3H C5H H5H1 109.5 . .
N3H C5H H5H2 109.5 . .
H5H1 C5H H5H2 109.5 . .
N3H C5H H5H3 109.5 . .
H5H1 C5H H5H3 109.5 . .
H5H2 C5H H5H3 109.5 . .
C2I O1I Na7 118.95(18) . 1_654
C2I O1I Na2 154.36(19) . 1_654
Na7 O1I Na2 85.51(7) 1_654 1_654
C2I O1I Na3 104.66(17) . .
Na7 O1I Na3 83.27(7) 1_654 .
Na2 O1I Na3 84.56(7) 1_654 .
O1I C2I N3I 126.3(3) . .
O1I C2I H2I 116.9 . .
N3I C2I H2I 116.9 . .
C2I N3I C5I 121.9(3) . .
C2I N3I C4I 123.1(2) . .
C5I N3I C4I 114.9(2) . .
N3I C4I H4I1 109.5 . .
N3I C4I H4I2 109.5 . .
H4I1 C4I H4I2 109.5 . .
N3I C4I H4I3 109.5 . .
H4I1 C4I H4I3 109.5 . .
H4I2 C4I H4I3 109.5 . .
N3I C5I H5I1 109.5 . .
N3I C5I H5I2 109.5 . .
H5I1 C5I H5I2 109.5 . .
N3I C5I H5I3 109.5 . .
H5I1 C5I H5I3 109.5 . .
H5I2 C5I H5I3 109.5 . .
C2J O1J Na2 160.4(2) . .
O1J C2J N3J 125.0(3) . .
O1J C2J H2J 117.5 . .
N3J C2J H2J 117.5 . .
C2J N3J C5J 120.7(3) . .
C2J N3J C4J 121.3(3) . .
C5J N3J C4J 117.9(2) . .
N3J C4J H4J1 109.5 . .
N3J C4J H4J2 109.5 . .
H4J1 C4J H4J2 109.5 . .
N3J C4J H4J3 109.5 . .
H4J1 C4J H4J3 109.5 . .
H4J2 C4J H4J3 109.5 . .
N3J C5J H5J1 109.5 . .
N3J C5J H5J2 109.5 . .
H5J1 C5J H5J2 109.5 . .
N3J C5J H5J3 109.5 . .
H5J1 C5J H5J3 109.5 . .
H5J2 C5J H5J3 109.5 . .
C2K O1K Na3 129.6(2) . .
C2K O1K Na7 135.2(2) . 1_654
Na3 O1K Na7 84.57(7) . 1_654
O1K C2K N3K 126.7(3) . .
O1K C2K H2K 116.7 . .
N3K C2K H2K 116.7 . .
C2K N3K C4K 122.1(3) . .
C2K N3K C5K 121.2(3) . .
C4K N3K C5K 116.2(3) . .
N3K C4K H4K1 109.5 . .
N3K C4K H4K2 109.5 . .
H4K1 C4K H4K2 109.5 . .
N3K C4K H4K3 109.5 . .
H4K1 C4K H4K3 109.5 . .
H4K2 C4K H4K3 109.5 . .
N3K C5K H5K1 109.5 . .
N3K C5K H5K2 109.5 . .
H5K1 C5K H5K2 109.5 . .
N3K C5K H5K3 109.5 . .
H5K1 C5K H5K3 109.5 . .
H5K2 C5K H5K3 109.5 . .
C2L O1L Na3 127.5(2) . .
C2L O1L Na8 146.9(2) . 1_654
Na3 O1L Na8 84.68(7) . 1_654
O1L C2L N3L 125.4(3) . .
O1L C2L H2L 117.3 . .
N3L C2L H2L 117.3 . .
C2L N3L C5L 122.0(3) . .
C2L N3L C4L 120.9(3) . .
C5L N3L C4L 116.9(2) . .
N3L C4L H4L1 109.5 . .
N3L C4L H4L2 109.5 . .
H4L1 C4L H4L2 109.5 . .
N3L C4L H4L3 109.5 . .
H4L1 C4L H4L3 109.5 . .
H4L2 C4L H4L3 109.5 . .
N3L C5L H5L1 109.5 . .
N3L C5L H5L2 109.5 . .
H5L1 C5L H5L2 109.5 . .
N3L C5L H5L3 109.5 . .
H5L1 C5L H5L3 109.5 . .
H5L2 C5L H5L3 109.5 . .
C2M O1M Na4 147.5(2) . .
O1M C2M N3M 126.1(3) . .
O1M C2M H2M 116.9 . .
N3M C2M H2M 116.9 . .
C2M N3M C4M 121.5(3) . .
C2M N3M C5M 120.3(3) . .
C4M N3M C5M 117.8(3) . .
N3M C4M H4M1 109.5 . .
N3M C4M H4M2 109.5 . .
H4M1 C4M H4M2 109.5 . .
N3M C4M H4M3 109.5 . .
H4M1 C4M H4M3 109.5 . .
H4M2 C4M H4M3 109.5 . .
N3M C5M H5M1 109.5 . .
N3M C5M H5M2 109.5 . .
H5M1 C5M H5M2 109.5 . .
N3M C5M H5M3 109.5 . .
H5M1 C5M H5M3 109.5 . .
H5M2 C5M H5M3 109.5 . .
C2N O1N Na4 123.0(2) . .
O1N C2N N3N 125.6(3) . .
O1N C2N H2N 117.2 . .
N3N C2N H2N 117.2 . .
C2N N3N C4N 121.8(3) . .
C2N N3N C5N 121.5(3) . .
C4N N3N C5N 116.7(2) . .
N3N C4N H4N1 109.5 . .
N3N C4N H4N2 109.5 . .
H4N1 C4N H4N2 109.5 . .
N3N C4N H4N3 109.5 . .
H4N1 C4N H4N3 109.5 . .
H4N2 C4N H4N3 109.5 . .
N3N C5N H5N1 109.5 . .
N3N C5N H5N2 109.5 . .
H5N1 C5N H5N2 109.5 . .
N3N C5N H5N3 109.5 . .
H5N1 C5N H5N3 109.5 . .
H5N2 C5N H5N3 109.5 . .
C2O O1O Na5 165.9(2) . .
O1O C2O N3O 124.8(3) . .
O1O C2O H2O 117.6 . .
N3O C2O H2O 117.6 . .
C2O N3O C5O 121.1(3) . .
C2O N3O C4O 120.3(2) . .
C5O N3O C4O 118.2(2) . .
N3O C4O H4O1 109.5 . .
N3O C4O H4O2 109.5 . .
H4O1 C4O H4O2 109.5 . .
N3O C4O H4O3 109.5 . .
H4O1 C4O H4O3 109.5 . .
H4O2 C4O H4O3 109.5 . .
N3O C5O H5O1 109.5 . .
N3O C5O H5O2 109.5 . .
H5O1 C5O H5O2 109.5 . .
N3O C5O H5O3 109.5 . .
H5O1 C5O H5O3 109.5 . .
H5O2 C5O H5O3 109.5 . .
C2P O1P Na6 142.18(19) . .
C2P O1P Na5 128.49(19) . .
Na6 O1P Na5 88.75(8) . .
O1P C2P N3P 125.0(3) . .
O1P C2P H2P 117.5 . .
N3P C2P H2P 117.5 . .
C2P N3P C4P 121.9(2) . .
C2P N3P C5P 121.6(3) . .
C4P N3P C5P 116.2(2) . .
N3P C4P H4P1 109.5 . .
N3P C4P H4P2 109.5 . .
H4P1 C4P H4P2 109.5 . .
N3P C4P H4P3 109.5 . .
H4P1 C4P H4P3 109.5 . .
H4P2 C4P H4P3 109.5 . .
N3P C5P H5P1 109.5 . .
N3P C5P H5P2 109.5 . .
H5P1 C5P H5P2 109.5 . .
N3P C5P H5P3 109.5 . .
H5P1 C5P H5P3 109.5 . .
H5P2 C5P H5P3 109.5 . .
C2Q O1Q Na6 112.5(2) . .
O1Q C2Q N3Q 126.0(3) . .
O1Q C2Q H2Q 117.0 . .
N3Q C2Q H2Q 117.0 . .
C2Q N3Q C5Q 121.6(3) . .
C2Q N3Q C4Q 122.1(3) . .
C5Q N3Q C4Q 116.3(2) . .
N3Q C4Q H4Q1 109.5 . .
N3Q C4Q H4Q2 109.5 . .
H4Q1 C4Q H4Q2 109.5 . .
N3Q C4Q H4Q3 109.5 . .
H4Q1 C4Q H4Q3 109.5 . .
H4Q2 C4Q H4Q3 109.5 . .
N3Q C5Q H5Q1 109.5 . .
N3Q C5Q H5Q2 109.5 . .
H5Q1 C5Q H5Q2 109.5 . .
N3Q C5Q H5Q3 109.5 . .
H5Q1 C5Q H5Q3 109.5 . .
H5Q2 C5Q H5Q3 109.5 . .
C2R O1R Na6 129.7(2) . .
O1R C2R N3R 125.8(3) . .
O1R C2R H2R 117.1 . .
N3R C2R H2R 117.1 . .
C2R N3R C4R 121.2(3) . .
C2R N3R C5R 121.7(3) . .
C4R N3R C5R 117.0(3) . .
N3R C4R H4R1 109.5 . .
N3R C4R H4R2 109.5 . .
H4R1 C4R H4R2 109.5 . .
N3R C4R H4R3 109.5 . .
H4R1 C4R H4R3 109.5 . .
H4R2 C4R H4R3 109.5 . .
N3R C5R H5R1 109.5 . .
N3R C5R H5R2 109.5 . .
H5R1 C5R H5R2 109.5 . .
N3R C5R H5R3 109.5 . .
H5R1 C5R H5R3 109.5 . .
H5R2 C5R H5R3 109.5 . .
C2S O1S Na7 139.7(3) . .
O1S C2S N3S 125.4(4) . .
O1S C2S H2S 117.3 . .
N3S C2S H2S 117.3 . .
C2S N3S C4S 121.0(3) . .
C2S N3S C5S 121.5(3) . .
C4S N3S C5S 117.4(3) . .
N3S C4S H4S1 109.5 . .
N3S C4S H4S2 109.5 . .
H4S1 C4S H4S2 109.5 . .
N3S C4S H4S3 109.5 . .
H4S1 C4S H4S3 109.5 . .
H4S2 C4S H4S3 109.5 . .
N3S C5S H5S1 109.5 . .
N3S C5S H5S2 109.5 . .
H5S1 C5S H5S2 109.5 . .
N3S C5S H5S3 109.5 . .
H5S1 C5S H5S3 109.5 . .
H5S2 C5S H5S3 109.5 . .
C2T O1T Na7 113.7(2) . .
O1T C2T N3T 126.0(3) . .
O1T C2T H2T 117.0 . .
N3T C2T H2T 117.0 . .
C2T N3T C5T 121.6(3) . .
C2T N3T C4T 121.8(3) . .
C5T N3T C4T 116.6(2) . .
N3T C4T H4T1 109.5 . .
N3T C4T H4T2 109.5 . .
H4T1 C4T H4T2 109.5 . .
N3T C4T H4T3 109.5 . .
H4T1 C4T H4T3 109.5 . .
H4T2 C4T H4T3 109.5 . .
N3T C5T H5T1 109.5 . .
N3T C5T H5T2 109.5 . .
H5T1 C5T H5T2 109.5 . .
N3T C5T H5T3 109.5 . .
H5T1 C5T H5T3 109.5 . .
H5T2 C5T H5T3 109.5 . .
C2U O1U Na8 140.9(2) . .
O1U C2U N3U 124.8(3) . .
O1U C2U H2U 117.6 . .
N3U C2U H2U 117.6 . .
C2U N3U C4U 120.5(3) . .
C2U N3U C5U 122.1(3) . .
C4U N3U C5U 117.4(3) . .
N3U C4U H4U1 109.5 . .
N3U C4U H4U2 109.5 . .
H4U1 C4U H4U2 109.5 . .
N3U C4U H4U3 109.5 . .
H4U1 C4U H4U3 109.5 . .
H4U2 C4U H4U3 109.5 . .
N3U C5U H5U1 109.5 . .
N3U C5U H5U2 109.5 . .
H5U1 C5U H5U2 109.5 . .
N3U C5U H5U3 109.5 . .
H5U1 C5U H5U3 109.5 . .
H5U2 C5U H5U3 109.5 . .
C2V O1V Na8 121.6(2) . .
O1V C2V N3V 126.1(3) . .
O1V C2V H2V 116.9 . .
N3V C2V H2V 116.9 . .
C2V N3V C4V 121.7(3) . .
C2V N3V C5V 121.7(3) . .
C4V N3V C5V 116.4(3) . .
N3V C4V H4V1 109.5 . .
N3V C4V H4V2 109.5 . .
H4V1 C4V H4V2 109.5 . .
N3V C4V H4V3 109.5 . .
H4V1 C4V H4V3 109.5 . .
H4V2 C4V H4V3 109.5 . .
N3V C5V H5V1 109.5 . .
N3V C5V H5V2 109.5 . .
H5V1 C5V H5V2 109.5 . .
N3V C5V H5V3 109.5 . .
H5V1 C5V H5V3 109.5 . .
H5V2 C5V H5V3 109.5 . .

loop_
_geom_bond_atom_site_label_1
_geom_bond_atom_site_label_2
_geom_bond_distance
_geom_bond_site_symmetry_2
Cu1 S1A 2.1550(10) .
Cu1 S4A 2.1617(10) .
Cu1 Cu4 2.7082(7) .
Cu1 Cu8 2.7836(7) .
Cu1 Cu5 2.8906(8) .
Cu1 Cu2 3.0007(8) .
Cu2 S1A 2.1501(10) .
Cu2 S2A 2.1507(10) .
Cu2 Cu3 2.7256(7) .
Cu2 Cu6 2.8263(9) .
Cu2 Cu5 2.8582(8) .
Cu3 S3A 2.1588(10) .
Cu3 S2A 2.1735(10) .
Cu3 Cu6 2.8078(8) .
Cu3 Cu7 2.8886(7) .
Cu3 Cu4 2.9887(9) .
Cu4 S3A 2.1537(10) .
Cu4 S4A 2.1702(10) .
Cu4 Cu8 2.7787(8) .
Cu4 Cu7 2.8191(8) .
Cu5 S5A 2.1489(10) .
Cu5 S1A 2.1527(10) .
Cu5 Cu9 2.7731(7) .
Cu5 Cu10 2.8203(9) .
Cu6 S6A 2.1594(11) .
Cu6 S2A 2.1640(10) .
Cu6 Cu10 2.7874(8) .
Cu6 Cu11 2.9470(8) .
Cu7 S3A 2.1639(10) .
Cu7 S7A 2.1730(10) .
Cu7 Cu11 2.7810(8) .
Cu7 Cu12 2.8047(8) .
Cu8 S8A 2.1564(10) .
Cu8 S4A 2.1705(10) .
Cu8 Cu12 2.8597(9) .
Cu8 Cu9 2.9017(8) .
Cu9 S8A 2.1545(9) .
Cu9 S5A 2.1673(10) .
Cu9 Cu10 2.7872(8) .
Cu9 Cu12 2.9682(8) .
Cu10 S6A 2.1616(10) .
Cu10 S5A 2.1704(10) .
Cu10 Cu11 2.8848(7) .
Cu11 S6A 2.1600(10) .
Cu11 S7A 2.1755(10) .
Cu11 Cu12 2.7893(8) .
Cu12 S8A 2.1616(10) .
Cu12 S7A 2.1735(9) .
S1A Na1 2.7324(14) .
S7A Na2 2.9923(15) .
S7A Na8 3.2408(15) .
Cu13 S4B 2.1576(10) .
Cu13 S1B 2.1660(10) .
Cu13 Cu17 2.7425(8) .
Cu13 Cu14 2.8284(7) .
Cu13 Cu16 2.8568(8) .
Cu13 Cu20 3.0254(8) .
Cu14 S1B 2.1470(10) .
Cu14 S2B 2.1584(10) .
Cu14 Cu18 2.8144(8) .
Cu14 Cu17 2.8616(9) .
Cu14 Cu15 2.8714(8) .
Cu15 S2B 2.1589(10) .
Cu15 S3B 2.1615(10) .
Cu15 Cu19 2.7067(7) .
Cu15 Cu16 2.8441(7) .
Cu15 Cu18 3.0188(8) .
Cu16 S3B 2.1599(10) .
Cu16 S4B 2.1607(10) .
Cu16 Cu20 2.8046(9) .
Cu16 Cu19 2.8717(8) .
Cu17 S5B 2.1667(10) .
Cu17 S1B 2.1715(10) .
Cu17 Cu22 2.7545(8) .
Cu17 Cu21 2.9234(7) .
Cu18 S2B 2.1560(9) .
Cu18 S6B 2.1579(10) .
Cu18 Cu23 2.6830(7) .
Cu18 Cu22 2.8673(9) .
Cu19 S7B 2.1652(10) .
Cu19 S3B 2.1759(10) .
Cu19 Cu24 2.7824(9) .
Cu19 Cu23 2.9963(8) .
Cu20 S4B 2.1681(10) .
Cu20 S8B 2.1761(10) .
Cu20 Cu21 2.7462(8) .
Cu20 Cu24 2.9231(9) .
Cu21 S5B 2.1598(10) .
Cu21 S8B 2.1728(10) .
Cu21 Cu24 2.8125(8) .
Cu21 Cu22 2.8608(7) .
Cu22 S6B 2.1701(10) .
Cu22 S5B 2.1701(10) .
Cu22 Cu23 2.7936(8) .
Cu23 S7B 2.1555(10) .
Cu23 S6B 2.1800(10) .
Cu23 Cu24 2.8708(7) .
Cu24 S7B 2.1660(10) .
Cu24 S8B 2.1731(10) .
S2B Na3 2.7677(14) .
S8B Na5 2.9529(14) .
S8B Na4 3.1512(15) .
Na1 O1E 2.285(2) .
Na1 O1B 2.362(2) .
Na1 O1D 2.385(2) .
Na1 O1A 2.426(2) .
Na1 O1C 2.558(2) .
Na2 O1J 2.208(2) .
Na2 O1H 2.348(2) .
Na2 O1G 2.447(2) 1_456
Na2 O1I 2.451(2) 1_456
Na2 O1F 2.476(2) 1_456
Na3 O1F 2.316(2) .
Na3 O1L 2.342(2) .
Na3 O1K 2.356(2) .
Na3 O1G 2.437(2) .
Na3 O1I 2.488(2) .
Na4 O1M 2.252(2) .
Na4 O1A 2.356(2) .
Na4 O1N 2.356(2) .
Na4 O1B 2.447(2) .
Na4 O1E 2.634(2) .
Na5 O1O 2.237(2) .
Na5 O1P 2.372(2) .
Na5 O1C 2.441(2) .
Na5 O1A 2.450(2) .
Na5 O1E 2.489(2) .
Na6 O1R 2.286(3) .
Na6 O1P 2.346(2) .
Na6 O1Q 2.354(2) .
Na6 O1C 2.383(2) .
Na6 O1D 2.468(2) .
Na6 O1E 2.797(2) .
Na7 O1S 2.265(3) .
Na7 O1H 2.354(2) .
Na7 O1T 2.357(2) .
Na7 O1I 2.405(2) 1_456
Na7 O1K 2.474(2) 1_456
Na7 O1F 2.806(2) 1_456
Na8 O1U 2.219(2) .
Na8 O1V 2.294(2) .
Na8 O1G 2.315(2) 1_456
Na8 O1L 2.437(2) 1_456
Na8 O1F 2.616(2) 1_456
O1A C2A 1.245(3) .
C2A N3A 1.318(4) .
C2A H2A 0.9500 .
N3A C4A 1.453(3) .
N3A C5A 1.456(4) .
C4A H4A1 0.9801 .
C4A H4A2 0.9799 .
C4A H4A3 0.9799 .
C5A H5A1 0.9801 .
C5A H5A2 0.9799 .
C5A H5A3 0.9801 .
O1B C2B 1.231(3) .
C2B N3B 1.323(4) .
C2B H2B 0.9500 .
N3B C5B 1.460(4) .
N3B C4B 1.461(4) .
C4B H4B1 0.9798 .
C4B H4B2 0.9801 .
C4B H4B3 0.9800 .
C5B H5B1 0.9802 .
C5B H5B2 0.9799 .
C5B H5B3 0.9799 .
O1C C2C 1.247(3) .
C2C N3C 1.322(4) .
C2C H2C 0.9500 .
N3C C4C 1.458(4) .
N3C C5C 1.462(3) .
C4C H4C1 0.9800 .
C4C H4C2 0.9800 .
C4C H4C3 0.9801 .
C5C H5C1 0.9799 .
C5C H5C2 0.9800 .
C5C H5C3 0.9800 .
O1D C2D 1.232(3) .
C2D N3D 1.325(4) .
C2D H2D 0.9500 .
N3D C4D 1.450(4) .
N3D C5D 1.454(4) .
C4D H4D1 0.9800 .
C4D H4D2 0.9800 .
C4D H4D3 0.9801 .
C5D H5D1 0.9799 .
C5D H5D2 0.9800 .
C5D H5D3 0.9800 .
O1E C2E 1.255(3) .
C2E N3E 1.311(3) .
C2E H2E 0.9500 .
N3E C5E 1.448(3) .
N3E C4E 1.456(4) .
C4E H4E1 0.9800 .
C4E H4E2 0.9799 .
C4E H4E3 0.9800 .
C5E H5E1 0.9801 .
C5E H5E2 0.9800 .
C5E H5E3 0.9800 .
O1F C2F 1.252(3) .
O1F Na2 2.476(2) 1_654
O1F Na8 2.616(2) 1_654
O1F Na7 2.806(2) 1_654
C2F N3F 1.317(4) .
C2F H2F 0.9500 .
N3F C5F 1.449(3) .
N3F C4F 1.458(4) .
C4F H4F1 0.9800 .
C4F H4F2 0.9801 .
C4F H4F3 0.9800 .
C5F H5F1 0.9801 .
C5F H5F2 0.9800 .
C5F H5F3 0.9801 .
O1G C2G 1.244(3) .
O1G Na8 2.315(2) 1_654
O1G Na2 2.447(2) 1_654
C2G N3G 1.320(4) .
C2G H2G 0.9500 .
N3G C4G 1.456(3) .
N3G C5G 1.457(4) .
C4G H4G1 0.9800 .
C4G H4G2 0.9799 .
C4G H4G3 0.9799 .
C5G H5G1 0.9799 .
C5G H5G2 0.9801 .
C5G H5G3 0.9799 .
O1H C2H 1.239(3) .
C2H N3H 1.319(4) .
C2H H2H 0.9500 .
N3H C4H 1.455(4) .
N3H C5H 1.460(3) .
C4H H4H1 0.9800 .
C4H H4H2 0.9801 .
C4H H4H3 0.9800 .
C5H H5H1 0.9800 .
C5H H5H2 0.9800 .
C5H H5H3 0.9801 .
O1I C2I 1.242(3) .
O1I Na7 2.405(2) 1_654
O1I Na2 2.451(2) 1_654
C2I N3I 1.322(4) .
C2I H2I 0.9500 .
N3I C5I 1.460(3) .
N3I C4I 1.464(4) .
C4I H4I1 0.9799 .
C4I H4I2 0.9802 .
C4I H4I3 0.9800 .
C5I H5I1 0.9800 .
C5I H5I2 0.9801 .
C5I H5I3 0.9800 .
O1J C2J 1.235(3) .
C2J N3J 1.325(4) .
C2J H2J 0.9500 .
N3J C5J 1.455(4) .
N3J C4J 1.459(4) .
C4J H4J1 0.9798 .
C4J H4J2 0.9801 .
C4J H4J3 0.9801 .
C5J H5J1 0.9801 .
C5J H5J2 0.9801 .
C5J H5J3 0.9801 .
O1K C2K 1.239(3) .
O1K Na7 2.475(2) 1_654
C2K N3K 1.324(4) .
C2K H2K 0.9500 .
N3K C4K 1.444(4) .
N3K C5K 1.459(4) .
C4K H4K1 0.9800 .
C4K H4K2 0.9800 .
C4K H4K3 0.9801 .
C5K H5K1 0.9800 .
C5K H5K2 0.9800 .
C5K H5K3 0.9799 .
O1L C2L 1.234(3) .
O1L Na8 2.437(2) 1_654
C2L N3L 1.322(4) .
C2L H2L 0.9500 .
N3L C5L 1.457(4) .
N3L C4L 1.464(4) .
C4L H4L1 0.9800 .
C4L H4L2 0.9800 .
C4L H4L3 0.9800 .
C5L H5L1 0.9801 .
C5L H5L2 0.9800 .
C5L H5L3 0.9799 .
O1M C2M 1.237(3) .
C2M N3M 1.318(4) .
C2M H2M 0.9500 .
N3M C4M 1.452(4) .
N3M C5M 1.457(4) .
C4M H4M1 0.9800 .
C4M H4M2 0.9799 .
C4M H4M3 0.9800 .
C5M H5M1 0.9800 .
C5M H5M2 0.9801 .
C5M H5M3 0.9800 .
O1N C2N 1.236(3) .
C2N N3N 1.325(4) .
C2N H2N 0.9500 .
N3N C4N 1.457(4) .
N3N C5N 1.462(4) .
C4N H4N1 0.9800 .
C4N H4N2 0.9800 .
C4N H4N3 0.9799 .
C5N H5N1 0.9799 .
C5N H5N2 0.9800 .
C5N H5N3 0.9800 .
O1O C2O 1.232(3) .
C2O N3O 1.329(4) .
C2O H2O 0.9500 .
N3O C5O 1.456(4) .
N3O C4O 1.456(4) .
C4O H4O1 0.9800 .
C4O H4O2 0.9800 .
C4O H4O3 0.9801 .
C5O H5O1 0.9800 .
C5O H5O2 0.9800 .
C5O H5O3 0.9799 .
O1P C2P 1.240(3) .
C2P N3P 1.322(4) .
C2P H2P 0.9500 .
N3P C4P 1.454(4) .
N3P C5P 1.458(3) .
C4P H4P1 0.9800 .
C4P H4P2 0.9799 .
C4P H4P3 0.9799 .
C5P H5P1 0.9800 .
C5P H5P2 0.9800 .
C5P H5P3 0.9800 .
O1Q C2Q 1.230(4) .
C2Q N3Q 1.331(4) .
C2Q H2Q 0.9500 .
N3Q C5Q 1.457(4) .
N3Q C4Q 1.461(4) .
C4Q H4Q1 0.9799 .
C4Q H4Q2 0.9800 .
C4Q H4Q3 0.9801 .
C5Q H5Q1 0.9800 .
C5Q H5Q2 0.9800 .
C5Q H5Q3 0.9801 .
O1R C2R 1.229(4) .
C2R N3R 1.320(4) .
C2R H2R 0.9500 .
N3R C4R 1.432(4) .
N3R C5R 1.452(4) .
C4R H4R1 0.9799 .
C4R H4R2 0.9802 .
C4R H4R3 0.9800 .
C5R H5R1 0.9799 .
C5R H5R2 0.9799 .
C5R H5R3 0.9801 .
O1S C2S 1.224(4) .
C2S N3S 1.325(4) .
C2S H2S 0.9500 .
N3S C4S 1.439(4) .
N3S C5S 1.454(4) .
C4S H4S1 0.9800 .
C4S H4S2 0.9801 .
C4S H4S3 0.9800 .
C5S H5S1 0.9800 .
C5S H5S2 0.9799 .
C5S H5S3 0.9799 .
O1T C2T 1.226(4) .
C2T N3T 1.337(4) .
C2T H2T 0.9500 .
N3T C5T 1.455(4) .
N3T C4T 1.462(4) .
C4T H4T1 0.9801 .
C4T H4T2 0.9801 .
C4T H4T3 0.9799 .
C5T H5T1 0.9800 .
C5T H5T2 0.9800 .
C5T H5T3 0.9798 .
O1U C2U 1.232(3) .
C2U N3U 1.320(4) .
C2U H2U 0.9500 .
N3U C4U 1.452(4) .
N3U C5U 1.454(4) .
C4U H4U1 0.9799 .
C4U H4U2 0.9801 .
C4U H4U3 0.9799 .
C5U H5U1 0.9799 .
C5U H5U2 0.9800 .
C5U H5U3 0.9800 .
O1V C2V 1.229(3) .
C2V N3V 1.321(4) .
C2V H2V 0.9500 .
N3V C4V 1.453(4) .
N3V C5V 1.460(4) .
C4V H4V1 0.9802 .
C4V H4V2 0.9800 .
C4V H4V3 0.9800 .
C5V H5V1 0.9800 .
C5V H5V2 0.9800 .
C5V H5V3 0.9800 .

loop_
_geom_torsion_atom_site_label_1
_geom_torsion_atom_site_label_2
_geom_torsion_atom_site_label_3
_geom_torsion_atom_site_label_4
_geom_torsion
_geom_torsion_site_symmetry_1
_geom_torsion_site_symmetry_4
S4A Cu1 Cu2 S1A 170.08(5) . .
Cu4 Cu1 Cu2 S1A 175.06(3) . .
Cu8 Cu1 Cu2 S1A -128.88(4) . .
Cu5 Cu1 Cu2 S1A -60.21(4) . .
S1A Cu1 Cu2 S2A -168.47(6) . .
S4A Cu1 Cu2 S2A 1.61(7) . .
Cu4 Cu1 Cu2 S2A 6.60(5) . .
Cu8 Cu1 Cu2 S2A 62.65(5) . .
Cu5 Cu1 Cu2 S2A 131.32(5) . .
S1A Cu1 Cu2 Cu3 -173.75(3) . .
S4A Cu1 Cu2 Cu3 -3.67(5) . .
Cu4 Cu1 Cu2 Cu3 1.315(16) . .
Cu8 Cu1 Cu2 Cu3 57.37(2) . .
Cu5 Cu1 Cu2 Cu3 126.04(2) . .
S1A Cu1 Cu2 Cu6 130.63(4) . .
S4A Cu1 Cu2 Cu6 -59.29(5) . .
Cu4 Cu1 Cu2 Cu6 -54.30(2) . .
Cu8 Cu1 Cu2 Cu6 1.75(3) . .
Cu5 Cu1 Cu2 Cu6 70.42(2) . .
S1A Cu1 Cu2 Cu5 60.21(4) . .
S4A Cu1 Cu2 Cu5 -129.71(5) . .
Cu4 Cu1 Cu2 Cu5 -124.72(2) . .
Cu8 Cu1 Cu2 Cu5 -68.67(2) . .
S1A Cu2 Cu3 S3A -0.62(6) . .
S2A Cu2 Cu3 S3A -169.97(5) . .
Cu6 Cu2 Cu3 S3A 130.64(4) . .
Cu5 Cu2 Cu3 S3A 59.19(5) . .
Cu1 Cu2 Cu3 S3A 5.77(4) . .
S1A Cu2 Cu3 S2A 169.35(5) . .
Cu6 Cu2 Cu3 S2A -59.39(3) . .
Cu5 Cu2 Cu3 S2A -130.84(4) . .
Cu1 Cu2 Cu3 S2A 175.74(3) . .
S1A Cu2 Cu3 Cu6 -131.26(4) . .
S2A Cu2 Cu3 Cu6 59.39(3) . .
Cu5 Cu2 Cu3 Cu6 -71.45(2) . .
Cu1 Cu2 Cu3 Cu6 -124.864(17) . .
S1A Cu2 Cu3 Cu7 -59.16(5) . .
S2A Cu2 Cu3 Cu7 131.49(4) . .
Cu6 Cu2 Cu3 Cu7 72.10(2) . .
Cu5 Cu2 Cu3 Cu7 0.65(3) . .
Cu1 Cu2 Cu3 Cu7 -52.77(2) . .
S1A Cu2 Cu3 Cu4 -7.59(4) . .
S2A Cu2 Cu3 Cu4 -176.94(3) . .
Cu6 Cu2 Cu3 Cu4 123.673(17) . .
Cu5 Cu2 Cu3 Cu4 52.22(2) . .
Cu1 Cu2 Cu3 Cu4 -1.191(14) . .
S1A Cu1 Cu4 S3A -4.61(6) . .
S4A Cu1 Cu4 S3A 166.35(5) . .
Cu8 Cu1 Cu4 S3A -133.18(4) . .
Cu5 Cu1 Cu4 S3A -62.33(4) . .
Cu2 Cu1 Cu4 S3A -9.64(4) . .
S1A Cu1 Cu4 S4A -170.97(5) . .
Cu8 Cu1 Cu4 S4A 60.47(3) . .
Cu5 Cu1 Cu4 S4A 131.31(3) . .
Cu2 Cu1 Cu4 S4A -176.00(3) . .
S1A Cu1 Cu4 Cu8 128.56(4) . .
S4A Cu1 Cu4 Cu8 -60.47(3) . .
Cu5 Cu1 Cu4 Cu8 70.84(2) . .
Cu2 Cu1 Cu4 Cu8 123.53(2) . .
S1A Cu1 Cu4 Cu7 57.75(4) . .
S4A Cu1 Cu4 Cu7 -131.28(3) . .
Cu8 Cu1 Cu4 Cu7 -70.81(2) . .
Cu5 Cu1 Cu4 Cu7 0.03(3) . .
Cu2 Cu1 Cu4 Cu7 52.72(2) . .
S1A Cu1 Cu4 Cu3 3.83(4) . .
S4A Cu1 Cu4 Cu3 174.80(3) . .
Cu8 Cu1 Cu4 Cu3 -124.73(2) . .
Cu5 Cu1 Cu4 Cu3 -53.89(2) . .
Cu2 Cu1 Cu4 Cu3 -1.199(14) . .
S2A Cu3 Cu4 S3A 169.51(6) . .
Cu2 Cu3 Cu4 S3A 173.21(3) . .
Cu6 Cu3 Cu4 S3A -130.13(4) . .
Cu7 Cu3 Cu4 S3A -61.15(3) . .
S3A Cu3 Cu4 S4A -165.39(5) . .
S2A Cu3 Cu4 S4A 4.12(7) . .
Cu2 Cu3 Cu4 S4A 7.82(5) . .
Cu6 Cu3 Cu4 S4A 64.48(5) . .
Cu7 Cu3 Cu4 S4A 133.45(5) . .
S3A Cu3 Cu4 Cu1 -171.89(3) . .
S2A Cu3 Cu4 Cu1 -2.38(5) . .
Cu2 Cu3 Cu4 Cu1 1.320(16) . .
Cu6 Cu3 Cu4 Cu1 57.98(3) . .
Cu7 Cu3 Cu4 Cu1 126.958(18) . .
S3A Cu3 Cu4 Cu8 131.92(4) . .
S2A Cu3 Cu4 Cu8 -58.57(5) . .
Cu2 Cu3 Cu4 Cu8 -54.87(3) . .
Cu6 Cu3 Cu4 Cu8 1.79(3) . .
Cu7 Cu3 Cu4 Cu8 70.77(2) . .
S3A Cu3 Cu4 Cu7 61.15(3) . .
S2A Cu3 Cu4 Cu7 -129.34(5) . .
Cu2 Cu3 Cu4 Cu7 -125.638(18) . .
Cu6 Cu3 Cu4 Cu7 -68.98(2) . .
S1A Cu2 Cu5 S5A -166.43(5) . .
S2A Cu2 Cu5 S5A 3.36(6) . .
Cu3 Cu2 Cu5 S5A 67.75(5) . .
Cu6 Cu2 Cu5 S5A 11.96(4) . .
Cu1 Cu2 Cu5 S5A 137.16(4) . .
S2A Cu2 Cu5 S1A 169.79(5) . .
Cu3 Cu2 Cu5 S1A -125.82(4) . .
Cu6 Cu2 Cu5 S1A 178.39(3) . .
Cu1 Cu2 Cu5 S1A -56.41(3) . .
S1A Cu2 Cu5 Cu9 129.40(4) . .
S2A Cu2 Cu5 Cu9 -60.81(5) . .
Cu3 Cu2 Cu5 Cu9 3.58(3) . .
Cu6 Cu2 Cu5 Cu9 -52.21(2) . .
Cu1 Cu2 Cu5 Cu9 72.99(2) . .
S1A Cu2 Cu5 Cu10 -178.45(3) . .
S2A Cu2 Cu5 Cu10 -8.66(4) . .
Cu3 Cu2 Cu5 Cu10 55.73(2) . .
Cu6 Cu2 Cu5 Cu10 -0.063(15) . .
Cu1 Cu2 Cu5 Cu10 125.138(17) . .
S1A Cu2 Cu5 Cu1 56.41(3) . .
S2A Cu2 Cu5 Cu1 -133.80(4) . .
Cu3 Cu2 Cu5 Cu1 -69.41(3) . .
Cu6 Cu2 Cu5 Cu1 -125.201(17) . .
S1A Cu1 Cu5 S5A 171.17(5) . .
S4A Cu1 Cu5 S5A 1.00(6) . .
Cu4 Cu1 Cu5 S5A -62.12(5) . .
Cu8 Cu1 Cu5 S5A -6.59(4) . .
Cu2 Cu1 Cu5 S5A -131.81(5) . .
S4A Cu1 Cu5 S1A -170.17(5) . .
Cu4 Cu1 Cu5 S1A 126.70(4) . .
Cu8 Cu1 Cu5 S1A -177.76(3) . .
Cu2 Cu1 Cu5 S1A 57.02(3) . .
S1A Cu1 Cu5 Cu9 177.21(3) . .
S4A Cu1 Cu5 Cu9 7.04(4) . .
Cu4 Cu1 Cu5 Cu9 -56.08(3) . .
Cu8 Cu1 Cu5 Cu9 -0.546(15) . .
Cu2 Cu1 Cu5 Cu9 -125.765(18) . .
S1A Cu1 Cu5 Cu10 -127.48(4) . .
S4A Cu1 Cu5 Cu10 62.35(5) . .
Cu4 Cu1 Cu5 Cu10 -0.78(3) . .
Cu8 Cu1 Cu5 Cu10 54.76(3) . .
Cu2 Cu1 Cu5 Cu10 -70.46(2) . .
S1A Cu1 Cu5 Cu2 -57.02(3) . .
S4A Cu1 Cu5 Cu2 132.81(4) . .
Cu4 Cu1 Cu5 Cu2 69.68(2) . .
Cu8 Cu1 Cu5 Cu2 125.219(18) . .
S3A Cu3 Cu6 S6A 2.41(6) . .
S2A Cu3 Cu6 S6A -169.36(5) . .
Cu2 Cu3 Cu6 S6A 129.73(4) . .
Cu7 Cu3 Cu6 S6A 5.89(4) . .
Cu4 Cu3 Cu6 S6A 57.66(4) . .
S3A Cu3 Cu6 S2A 171.77(5) . .
Cu2 Cu3 Cu6 S2A -60.92(3) . .
Cu7 Cu3 Cu6 S2A 175.25(3) . .
Cu4 Cu3 Cu6 S2A -132.99(4) . .
S3A Cu3 Cu6 Cu10 -58.19(5) . .
S2A Cu3 Cu6 Cu10 130.04(4) . .
Cu2 Cu3 Cu6 Cu10 69.12(2) . .
Cu7 Cu3 Cu6 Cu10 -54.71(2) . .
Cu4 Cu3 Cu6 Cu10 -2.95(3) . .
S3A Cu3 Cu6 Cu2 -127.32(4) . .
S2A Cu3 Cu6 Cu2 60.92(3) . .
Cu7 Cu3 Cu6 Cu2 -123.83(2) . .
Cu4 Cu3 Cu6 Cu2 -72.07(2) . .
S3A Cu3 Cu6 Cu11 -2.83(4) . .
S2A Cu3 Cu6 Cu11 -174.59(3) . .
Cu2 Cu3 Cu6 Cu11 124.49(2) . .
Cu7 Cu3 Cu6 Cu11 0.655(14) . .
Cu4 Cu3 Cu6 Cu11 52.42(2) . .
S1A Cu2 Cu6 S6A 1.40(6) . .
S2A Cu2 Cu6 S6A 172.15(5) . .
Cu3 Cu2 Cu6 S6A -125.45(4) . .
Cu5 Cu2 Cu6 S6A -0.43(4) . .
Cu1 Cu2 Cu6 S6A -54.35(5) . .
S1A Cu2 Cu6 S2A -170.75(5) . .
Cu3 Cu2 Cu6 S2A 62.40(3) . .
Cu5 Cu2 Cu6 S2A -172.58(3) . .
Cu1 Cu2 Cu6 S2A 133.50(4) . .
S1A Cu2 Cu6 Cu10 1.89(4) . .
S2A Cu2 Cu6 Cu10 172.64(3) . .
Cu3 Cu2 Cu6 Cu10 -124.954(18) . .
Cu5 Cu2 Cu6 Cu10 0.063(15) . .
Cu1 Cu2 Cu6 Cu10 -53.85(3) . .
S1A Cu2 Cu6 Cu3 126.85(4) . .
S2A Cu2 Cu6 Cu3 -62.40(3) . .
Cu5 Cu2 Cu6 Cu3 125.018(18) . .
Cu1 Cu2 Cu6 Cu3 71.10(2) . .
S1A Cu2 Cu6 Cu11 57.30(5) . .
S2A Cu2 Cu6 Cu11 -131.95(4) . .
Cu3 Cu2 Cu6 Cu11 -69.55(2) . .
Cu5 Cu2 Cu6 Cu11 55.47(3) . .
Cu1 Cu2 Cu6 Cu11 1.55(3) . .
S4A Cu4 Cu7 S3A 168.45(5) . .
Cu1 Cu4 Cu7 S3A -125.98(4) . .
Cu8 Cu4 Cu7 S3A 178.36(3) . .
Cu3 Cu4 Cu7 S3A -56.38(3) . .
S3A Cu4 Cu7 S7A -165.58(5) . .
S4A Cu4 Cu7 S7A 2.86(6) . .
Cu1 Cu4 Cu7 S7A 68.43(5) . .
Cu8 Cu4 Cu7 S7A 12.77(4) . .
Cu3 Cu4 Cu7 S7A 138.04(4) . .
S3A Cu4 Cu7 Cu11 129.55(4) . .
S4A Cu4 Cu7 Cu11 -62.00(5) . .
Cu1 Cu4 Cu7 Cu11 3.57(3) . .
Cu8 Cu4 Cu7 Cu11 -52.09(2) . .
Cu3 Cu4 Cu7 Cu11 73.17(2) . .
S3A Cu4 Cu7 Cu12 -176.58(3) . .
S4A Cu4 Cu7 Cu12 -8.13(4) . .
Cu1 Cu4 Cu7 Cu12 57.43(2) . .
Cu8 Cu4 Cu7 Cu12 1.773(15) . .
Cu3 Cu4 Cu7 Cu12 127.04(2) . .
S3A Cu4 Cu7 Cu3 56.38(3) . .
S4A Cu4 Cu7 Cu3 -135.17(4) . .
Cu1 Cu4 Cu7 Cu3 -69.61(2) . .
Cu8 Cu4 Cu7 Cu3 -125.26(2) . .
S2A Cu3 Cu7 S3A -171.34(5) . .
Cu2 Cu3 Cu7 S3A 126.46(4) . .
Cu6 Cu3 Cu7 S3A -176.87(3) . .
Cu4 Cu3 Cu7 S3A 57.86(3) . .
S3A Cu3 Cu7 S7A 165.91(5) . .
S2A Cu3 Cu7 S7A -5.44(6) . .
Cu2 Cu3 Cu7 S7A -67.64(5) . .
Cu6 Cu3 Cu7 S7A -10.96(4) . .
Cu4 Cu3 Cu7 S7A -136.23(4) . .
S3A Cu3 Cu7 Cu11 176.17(3) . .
S2A Cu3 Cu7 Cu11 4.83(4) . .
Cu2 Cu3 Cu7 Cu11 -57.37(2) . .
Cu6 Cu3 Cu7 Cu11 -0.694(15) . .
Cu4 Cu3 Cu7 Cu11 -125.962(18) . .
S3A Cu3 Cu7 Cu12 -129.34(4) . .
S2A Cu3 Cu7 Cu12 59.32(5) . .
Cu2 Cu3 Cu7 Cu12 -2.88(3) . .
Cu6 Cu3 Cu7 Cu12 53.79(2) . .
Cu4 Cu3 Cu7 Cu12 -71.47(2) . .
S3A Cu3 Cu7 Cu4 -57.86(3) . .
S2A Cu3 Cu7 Cu4 130.80(4) . .
Cu2 Cu3 Cu7 Cu4 68.60(2) . .
Cu6 Cu3 Cu7 Cu4 125.268(18) . .
S3A Cu4 Cu8 S8A -0.30(6) . .
S4A Cu4 Cu8 S8A 169.49(5) . .
Cu1 Cu4 Cu8 S8A -128.61(4) . .
Cu7 Cu4 Cu8 S8A -2.23(4) . .
Cu3 Cu4 Cu8 S8A -56.74(5) . .
S3A Cu4 Cu8 S4A -169.79(5) . .
Cu1 Cu4 Cu8 S4A 61.90(3) . .
Cu7 Cu4 Cu8 S4A -171.72(3) . .
Cu3 Cu4 Cu8 S4A 133.78(3) . .
S3A Cu4 Cu8 Cu1 128.31(5) . .
S4A Cu4 Cu8 Cu1 -61.90(3) . .
Cu7 Cu4 Cu8 Cu1 126.37(2) . .
Cu3 Cu4 Cu8 Cu1 71.87(2) . .
S3A Cu4 Cu8 Cu12 0.20(4) . .
S4A Cu4 Cu8 Cu12 169.98(3) . .
Cu1 Cu4 Cu8 Cu12 -128.11(2) . .
Cu7 Cu4 Cu8 Cu12 -1.739(15) . .
Cu3 Cu4 Cu8 Cu12 -56.24(2) . .
S3A Cu4 Cu8 Cu9 57.63(5) . .
S4A Cu4 Cu8 Cu9 -132.59(3) . .
Cu1 Cu4 Cu8 Cu9 -70.68(2) . .
Cu7 Cu4 Cu8 Cu9 55.69(2) . .
Cu3 Cu4 Cu8 Cu9 1.19(3) . .
S1A Cu1 Cu8 S8A 2.62(6) . .
S4A Cu1 Cu8 S8A -168.45(5) . .
Cu4 Cu1 Cu8 S8A 129.15(4) . .
Cu5 Cu1 Cu8 S8A 5.05(4) . .
Cu2 Cu1 Cu8 S8A 57.25(4) . .
S1A Cu1 Cu8 S4A 171.07(5) . .
Cu4 Cu1 Cu8 S4A -62.40(3) . .
Cu5 Cu1 Cu8 S4A 173.50(3) . .
Cu2 Cu1 Cu8 S4A -134.31(3) . .
S1A Cu1 Cu8 Cu4 -126.53(4) . .
S4A Cu1 Cu8 Cu4 62.40(3) . .
Cu5 Cu1 Cu8 Cu4 -124.10(2) . .
Cu2 Cu1 Cu8 Cu4 -71.91(2) . .
S1A Cu1 Cu8 Cu12 -58.96(4) . .
S4A Cu1 Cu8 Cu12 129.97(3) . .
Cu4 Cu1 Cu8 Cu12 67.57(2) . .
Cu5 Cu1 Cu8 Cu12 -56.53(2) . .
Cu2 Cu1 Cu8 Cu12 -4.34(3) . .
S1A Cu1 Cu8 Cu9 -1.91(4) . .
S4A Cu1 Cu8 Cu9 -172.97(3) . .
Cu4 Cu1 Cu8 Cu9 124.62(2) . .
Cu5 Cu1 Cu8 Cu9 0.522(14) . .
Cu2 Cu1 Cu8 Cu9 52.72(2) . .
S5A Cu5 Cu9 S8A 171.79(5) . .
S1A Cu5 Cu9 S8A -0.14(6) . .
Cu10 Cu5 Cu9 S8A -127.67(4) . .
Cu2 Cu5 Cu9 S8A -61.68(5) . .
Cu1 Cu5 Cu9 S8A -3.29(4) . .
S1A Cu5 Cu9 S5A -171.93(5) . .
Cu10 Cu5 Cu9 S5A 60.54(3) . .
Cu2 Cu5 Cu9 S5A 126.53(4) . .
Cu1 Cu5 Cu9 S5A -175.08(3) . .
S5A Cu5 Cu9 Cu10 -60.54(3) . .
S1A Cu5 Cu9 Cu10 127.53(4) . .
Cu2 Cu5 Cu9 Cu10 65.99(2) . .
Cu1 Cu5 Cu9 Cu10 124.379(18) . .
S5A Cu5 Cu9 Cu8 175.61(3) . .
S1A Cu5 Cu9 Cu8 3.67(4) . .
Cu10 Cu5 Cu9 Cu8 -123.855(18) . .
Cu2 Cu5 Cu9 Cu8 -57.86(2) . .
Cu1 Cu5 Cu9 Cu8 0.524(14) . .
S5A Cu5 Cu9 Cu12 -131.98(4) . .
S1A Cu5 Cu9 Cu12 56.08(5) . .
Cu10 Cu5 Cu9 Cu12 -71.44(2) . .
Cu2 Cu5 Cu9 Cu12 -5.45(3) . .
Cu1 Cu5 Cu9 Cu12 52.93(2) . .
S4A Cu8 Cu9 S8A 167.54(5) . .
Cu4 Cu8 Cu9 S8A -130.69(4) . .
Cu1 Cu8 Cu9 S8A 175.92(3) . .
Cu12 Cu8 Cu9 S8A -58.07(3) . .
S8A Cu8 Cu9 S5A -171.39(5) . .
S4A Cu8 Cu9 S5A -3.85(6) . .
Cu4 Cu8 Cu9 S5A 57.92(5) . .
Cu1 Cu8 Cu9 S5A 4.53(4) . .
Cu12 Cu8 Cu9 S5A 130.54(4) . .
S8A Cu8 Cu9 Cu5 -176.46(3) . .
S4A Cu8 Cu9 Cu5 -8.92(4) . .
Cu4 Cu8 Cu9 Cu5 52.85(2) . .
Cu1 Cu8 Cu9 Cu5 -0.544(15) . .
Cu12 Cu8 Cu9 Cu5 125.47(2) . .
S8A Cu8 Cu9 Cu10 127.73(4) . .
S4A Cu8 Cu9 Cu10 -64.73(5) . .
Cu4 Cu8 Cu9 Cu10 -2.96(3) . .
Cu1 Cu8 Cu9 Cu10 -56.35(2) . .
Cu12 Cu8 Cu9 Cu10 69.66(2) . .
S8A Cu8 Cu9 Cu12 58.07(3) . .
S4A Cu8 Cu9 Cu12 -134.39(4) . .
Cu4 Cu8 Cu9 Cu12 -72.62(2) . .
Cu1 Cu8 Cu9 Cu12 -126.01(2) . .
S8A Cu9 Cu10 S6A -6.31(6) . .
S5A Cu9 Cu10 S6A 165.12(5) . .
Cu5 Cu9 Cu10 S6A -134.83(4) . .
Cu8 Cu9 Cu10 S6A -63.75(5) . .
Cu12 Cu9 Cu10 S6A -10.83(4) . .
S8A Cu9 Cu10 S5A -171.43(5) . .
Cu5 Cu9 Cu10 S5A 60.04(3) . .
Cu8 Cu9 Cu10 S5A 131.12(4) . .
Cu12 Cu9 Cu10 S5A -175.96(3) . .
S8A Cu9 Cu10 Cu6 59.28(5) . .
S5A Cu9 Cu10 Cu6 -129.29(4) . .
Cu5 Cu9 Cu10 Cu6 -69.25(2) . .
Cu8 Cu9 Cu10 Cu6 1.83(3) . .
Cu12 Cu9 Cu10 Cu6 54.75(3) . .
S8A Cu9 Cu10 Cu5 128.52(4) . .
S5A Cu9 Cu10 Cu5 -60.04(3) . .
Cu8 Cu9 Cu10 Cu5 71.08(2) . .
Cu12 Cu9 Cu10 Cu5 123.999(18) . .
S8A Cu9 Cu10 Cu11 2.71(4) . .
S5A Cu9 Cu10 Cu11 174.15(3) . .
Cu5 Cu9 Cu10 Cu11 -125.810(17) . .
Cu8 Cu9 Cu10 Cu11 -54.73(3) . .
Cu12 Cu9 Cu10 Cu11 -1.811(15) . .
S2A Cu6 Cu10 S6A -171.32(5) . .
Cu3 Cu6 Cu10 S6A 128.12(3) . .
Cu2 Cu6 Cu10 S6A -179.58(3) . .
Cu11 Cu6 Cu10 S6A 56.87(3) . .
S6A Cu6 Cu10 S5A 166.80(5) . .
S2A Cu6 Cu10 S5A -4.52(6) . .
Cu3 Cu6 Cu10 S5A -65.08(5) . .
Cu2 Cu6 Cu10 S5A -12.78(4) . .
Cu11 Cu6 Cu10 S5A -136.33(4) . .
S6A Cu6 Cu10 Cu9 -126.94(4) . .
S2A Cu6 Cu10 Cu9 61.74(5) . .
Cu3 Cu6 Cu10 Cu9 1.18(3) . .
Cu2 Cu6 Cu10 Cu9 53.48(2) . .
Cu11 Cu6 Cu10 Cu9 -70.07(3) . .
S6A Cu6 Cu10 Cu5 179.51(3) . .
S2A Cu6 Cu10 Cu5 8.19(4) . .
Cu3 Cu6 Cu10 Cu5 -52.36(2) . .
Cu2 Cu6 Cu10 Cu5 -0.064(15) . .
Cu11 Cu6 Cu10 Cu5 -123.62(2) . .
S6A Cu6 Cu10 Cu11 -56.87(3) . .
S2A Cu6 Cu10 Cu11 131.81(4) . .
Cu3 Cu6 Cu10 Cu11 71.25(2) . .
Cu2 Cu6 Cu10 Cu11 123.55(2) . .
S5A Cu5 Cu10 S6A -168.50(5) . .
S1A Cu5 Cu10 S6A -1.02(6) . .
Cu9 Cu5 Cu10 S6A 129.82(5) . .
Cu2 Cu5 Cu10 S6A 0.66(5) . .
Cu1 Cu5 Cu10 S6A 57.76(5) . .
S1A Cu5 Cu10 S5A 167.48(5) . .
Cu9 Cu5 Cu10 S5A -61.68(3) . .
Cu2 Cu5 Cu10 S5A 169.16(3) . .
Cu1 Cu5 Cu10 S5A -133.74(4) . .
S5A Cu5 Cu10 Cu9 61.68(3) . .
S1A Cu5 Cu10 Cu9 -130.84(4) . .
Cu2 Cu5 Cu10 Cu9 -129.16(2) . .
Cu1 Cu5 Cu10 Cu9 -72.07(2) . .
S5A Cu5 Cu10 Cu6 -169.10(3) . .
S1A Cu5 Cu10 Cu6 -1.62(4) . .
Cu9 Cu5 Cu10 Cu6 129.22(2) . .
Cu2 Cu5 Cu10 Cu6 0.063(15) . .
Cu1 Cu5 Cu10 Cu6 57.16(2) . .
S5A Cu5 Cu10 Cu11 131.86(4) . .
S1A Cu5 Cu10 Cu11 -60.66(4) . .
Cu9 Cu5 Cu10 Cu11 70.18(2) . .
Cu2 Cu5 Cu10 Cu11 -58.98(2) . .
Cu1 Cu5 Cu10 Cu11 -1.88(3) . .
S3A Cu7 Cu11 S6A 0.52(6) . .
S7A Cu7 Cu11 S6A 167.76(5) . .
Cu12 Cu7 Cu11 S6A -131.46(4) . .
Cu4 Cu7 Cu11 S6A -62.49(5) . .
Cu3 Cu7 Cu11 S6A -3.83(4) . .
S3A Cu7 Cu11 S7A -167.24(5) . .
Cu12 Cu7 Cu11 S7A 60.79(3) . .
Cu4 Cu7 Cu11 S7A 129.75(4) . .
Cu3 Cu7 Cu11 S7A -171.58(3) . .
S3A Cu7 Cu11 Cu12 131.98(4) . .
S7A Cu7 Cu11 Cu12 -60.79(3) . .
Cu4 Cu7 Cu11 Cu12 68.97(2) . .
Cu3 Cu7 Cu11 Cu12 127.630(18) . .
S3A Cu7 Cu11 Cu10 56.99(5) . .
S7A Cu7 Cu11 Cu10 -135.77(4) . .
Cu12 Cu7 Cu11 Cu10 -74.99(2) . .
Cu4 Cu7 Cu11 Cu10 -6.02(3) . .
Cu3 Cu7 Cu11 Cu10 52.64(2) . .
S3A Cu7 Cu11 Cu6 5.01(4) . .
S7A Cu7 Cu11 Cu6 172.25(3) . .
Cu12 Cu7 Cu11 Cu6 -126.968(18) . .
Cu4 Cu7 Cu11 Cu6 -58.00(3) . .
Cu3 Cu7 Cu11 Cu6 0.661(14) . .
S5A Cu10 Cu11 S6A -164.89(5) . .
Cu9 Cu10 Cu11 S6A -171.88(3) . .
Cu6 Cu10 Cu11 S6A 59.23(4) . .
Cu5 Cu10 Cu11 S6A 134.15(4) . .
S6A Cu10 Cu11 S7A 172.04(6) . .
S5A Cu10 Cu11 S7A 7.14(7) . .
Cu9 Cu10 Cu11 S7A 0.16(5) . .
Cu6 Cu10 Cu11 S7A -128.73(5) . .
Cu5 Cu10 Cu11 S7A -53.82(5) . .
S6A Cu10 Cu11 Cu7 -128.99(4) . .
S5A Cu10 Cu11 Cu7 66.11(5) . .
Cu9 Cu10 Cu11 Cu7 59.12(2) . .
Cu6 Cu10 Cu11 Cu7 -69.76(2) . .
Cu5 Cu10 Cu11 Cu7 5.15(3) . .
S6A Cu10 Cu11 Cu12 173.81(3) . .
S5A Cu10 Cu11 Cu12 8.91(4) . .
Cu9 Cu10 Cu11 Cu12 1.927(15) . .
Cu6 Cu10 Cu11 Cu12 -126.96(2) . .
Cu5 Cu10 Cu11 Cu12 -52.05(2) . .
S6A Cu10 Cu11 Cu6 -59.23(4) . .
S5A Cu10 Cu11 Cu6 135.87(5) . .
Cu9 Cu10 Cu11 Cu6 128.89(2) . .
Cu5 Cu10 Cu11 Cu6 74.91(2) . .
S2A Cu6 Cu11 S6A 168.75(5) . .
Cu10 Cu6 Cu11 S6A -61.11(3) . .
Cu3 Cu6 Cu11 S6A 175.06(3) . .
Cu2 Cu6 Cu11 S6A -132.44(4) . .
S6A Cu6 Cu11 S7A -166.68(5) . .
S2A Cu6 Cu11 S7A 2.06(6) . .
Cu10 Cu6 Cu11 S7A 132.21(4) . .
Cu3 Cu6 Cu11 S7A 8.37(4) . .
Cu2 Cu6 Cu11 S7A 60.88(5) . .
S6A Cu6 Cu11 Cu7 -175.74(3) . .
S2A Cu6 Cu11 Cu7 -6.99(4) . .
Cu10 Cu6 Cu11 Cu7 123.15(2) . .
Cu3 Cu6 Cu11 Cu7 -0.680(14) . .
Cu2 Cu6 Cu11 Cu7 51.83(2) . .
S6A Cu6 Cu11 Cu12 130.00(4) . .
S2A Cu6 Cu11 Cu12 -61.26(5) . .
Cu10 Cu6 Cu11 Cu12 68.89(2) . .
Cu3 Cu6 Cu11 Cu12 -54.95(2) . .
Cu2 Cu6 Cu11 Cu12 -2.44(3) . .
S6A Cu6 Cu11 Cu10 61.11(3) . .
S2A Cu6 Cu11 Cu10 -130.14(4) . .
Cu3 Cu6 Cu11 Cu10 -123.84(2) . .
Cu2 Cu6 Cu11 Cu10 -71.33(2) . .
S6A Cu11 Cu12 S8A -1.10(6) . .
S7A Cu11 Cu12 S8A 170.42(5) . .
Cu7 Cu11 Cu12 S8A -128.60(4) . .
Cu10 Cu11 Cu12 S8A -8.14(4) . .
Cu6 Cu11 Cu12 S8A -59.71(4) . .
S6A Cu11 Cu12 S7A -171.52(5) . .
Cu7 Cu11 Cu12 S7A 60.98(4) . .
Cu10 Cu11 Cu12 S7A -178.55(3) . .
Cu6 Cu11 Cu12 S7A 129.87(4) . .
S6A Cu11 Cu12 Cu7 127.50(5) . .
S7A Cu11 Cu12 Cu7 -60.98(3) . .
Cu10 Cu11 Cu12 Cu7 120.46(2) . .
Cu6 Cu11 Cu12 Cu7 68.89(2) . .
S6A Cu11 Cu12 Cu8 58.59(5) . .
S7A Cu11 Cu12 Cu8 -129.89(3) . .
Cu7 Cu11 Cu12 Cu8 -68.91(2) . .
Cu10 Cu11 Cu12 Cu8 51.55(2) . .
Cu6 Cu11 Cu12 Cu8 -0.02(3) . .
S6A Cu11 Cu12 Cu9 5.22(4) . .
S7A Cu11 Cu12 Cu9 176.74(3) . .
Cu7 Cu11 Cu12 Cu9 -122.27(2) . .
Cu10 Cu11 Cu12 Cu9 -1.810(14) . .
Cu6 Cu11 Cu12 Cu9 -53.38(2) . .
S3A Cu7 Cu12 S8A -7.13(6) . .
S7A Cu7 Cu12 S8A -173.79(5) . .
Cu11 Cu7 Cu12 S8A 124.72(4) . .
Cu4 Cu7 Cu12 S8A -3.18(4) . .
Cu3 Cu7 Cu12 S8A 54.59(5) . .
S3A Cu7 Cu12 S7A 166.65(5) . .
Cu11 Cu7 Cu12 S7A -61.49(3) . .
Cu4 Cu7 Cu12 S7A 170.61(3) . .
Cu3 Cu7 Cu12 S7A -131.62(4) . .
S3A Cu7 Cu12 Cu11 -131.86(4) . .
S7A Cu7 Cu12 Cu11 61.49(3) . .
Cu4 Cu7 Cu12 Cu11 -127.902(18) . .
Cu3 Cu7 Cu12 Cu11 -70.14(3) . .
S3A Cu7 Cu12 Cu8 -5.68(4) . .
S7A Cu7 Cu12 Cu8 -172.33(3) . .
Cu11 Cu7 Cu12 Cu8 126.179(18) . .
Cu4 Cu7 Cu12 Cu8 -1.723(14) . .
Cu3 Cu7 Cu12 Cu8 56.04(2) . .
S3A Cu7 Cu12 Cu9 -60.76(5) . .
S7A Cu7 Cu12 Cu9 132.58(4) . .
Cu11 Cu7 Cu12 Cu9 71.10(2) . .
Cu4 Cu7 Cu12 Cu9 -56.81(2) . .
Cu3 Cu7 Cu12 Cu9 0.96(3) . .
S4A Cu8 Cu12 S8A -167.78(5) . .
Cu4 Cu8 Cu12 S8A -179.56(3) . .
Cu1 Cu8 Cu12 S8A 128.61(4) . .
Cu9 Cu8 Cu12 S8A 56.75(3) . .
S8A Cu8 Cu12 S7A 172.49(5) . .
S4A Cu8 Cu12 S7A 4.71(6) . .
Cu4 Cu8 Cu12 S7A -7.07(4) . .
Cu1 Cu8 Cu12 S7A -58.91(5) . .
Cu9 Cu8 Cu12 S7A -130.76(4) . .
S8A Cu8 Cu12 Cu11 -125.08(4) . .
S4A Cu8 Cu12 Cu11 67.15(5) . .
Cu4 Cu8 Cu12 Cu11 55.36(3) . .
Cu1 Cu8 Cu12 Cu11 3.53(3) . .
Cu9 Cu8 Cu12 Cu11 -68.32(2) . .
S8A Cu8 Cu12 Cu7 -178.69(3) . .
S4A Cu8 Cu12 Cu7 13.53(4) . .
Cu4 Cu8 Cu12 Cu7 1.748(15) . .
Cu1 Cu8 Cu12 Cu7 -50.08(3) . .
Cu9 Cu8 Cu12 Cu7 -121.935(18) . .
S8A Cu8 Cu12 Cu9 -56.75(3) . .
S4A Cu8 Cu12 Cu9 135.47(4) . .
Cu4 Cu8 Cu12 Cu9 123.682(18) . .
Cu1 Cu8 Cu12 Cu9 71.85(2) . .
S5A Cu9 Cu12 S8A 170.91(5) . .
Cu5 Cu9 Cu12 S8A -128.34(4) . .
Cu10 Cu9 Cu12 S8A 175.68(3) . .
Cu8 Cu9 Cu12 S8A -59.71(3) . .
S8A Cu9 Cu12 S7A -170.02(5) . .
S5A Cu9 Cu12 S7A 0.89(6) . .
Cu5 Cu9 Cu12 S7A 61.64(5) . .
Cu10 Cu9 Cu12 S7A 5.66(4) . .
Cu8 Cu9 Cu12 S7A 130.27(4) . .
S8A Cu9 Cu12 Cu11 -173.81(3) . .
S5A Cu9 Cu12 Cu11 -2.90(4) . .
Cu5 Cu9 Cu12 Cu11 57.85(3) . .
Cu10 Cu9 Cu12 Cu11 1.873(15) . .
Cu8 Cu9 Cu12 Cu11 126.481(17) . .
S8A Cu9 Cu12 Cu7 131.47(4) . .
S5A Cu9 Cu12 Cu7 -57.62(5) . .
Cu5 Cu9 Cu12 Cu7 3.13(3) . .
Cu10 Cu9 Cu12 Cu7 -52.85(2) . .
Cu8 Cu9 Cu12 Cu7 71.76(2) . .
S8A Cu9 Cu12 Cu8 59.71(3) . .
S5A Cu9 Cu12 Cu8 -129.38(4) . .
Cu5 Cu9 Cu12 Cu8 -68.63(2) . .
Cu10 Cu9 Cu12 Cu8 -124.608(17) . .
S2A Cu2 S1A Cu5 -139.9(2) . .
Cu3 Cu2 S1A Cu5 93.37(4) . .
Cu6 Cu2 S1A Cu5 -2.44(5) . .
Cu1 Cu2 S1A Cu5 84.45(3) . .
S2A Cu2 S1A Cu1 135.7(2) . .
Cu3 Cu2 S1A Cu1 8.93(5) . .
Cu6 Cu2 S1A Cu1 -86.89(4) . .
Cu5 Cu2 S1A Cu1 -84.45(3) . .
S2A Cu2 S1A Na1 -3.6(2) . .
Cu3 Cu2 S1A Na1 -130.33(4) . .
Cu6 Cu2 S1A Na1 133.85(4) . .
Cu5 Cu2 S1A Na1 136.30(5) . .
Cu1 Cu2 S1A Na1 -139.26(6) . .
S5A Cu5 S1A Cu2 121.54(18) . .
Cu9 Cu5 S1A Cu2 -93.28(4) . .
Cu10 Cu5 S1A Cu2 2.25(5) . .
Cu1 Cu5 S1A Cu2 -89.03(3) . .
S5A Cu5 S1A Cu1 -149.43(18) . .
Cu9 Cu5 S1A Cu1 -4.25(5) . .
Cu10 Cu5 S1A Cu1 91.28(4) . .
Cu2 Cu5 S1A Cu1 89.03(3) . .
S5A Cu5 S1A Na1 -0.9(2) . .
Cu9 Cu5 S1A Na1 144.27(5) . .
Cu10 Cu5 S1A Na1 -120.21(5) . .
Cu2 Cu5 S1A Na1 -122.46(7) . .
Cu1 Cu5 S1A Na1 148.51(7) . .
Cu4 Cu1 S1A Cu2 -7.03(5) . .
Cu8 Cu1 S1A Cu2 86.66(4) . .
Cu5 Cu1 S1A Cu2 83.38(3) . .
Cu4 Cu1 S1A Cu5 -90.41(4) . .
Cu8 Cu1 S1A Cu5 3.28(5) . .
Cu2 Cu1 S1A Cu5 -83.38(3) . .
Cu4 Cu1 S1A Na1 120.77(5) . .
Cu8 Cu1 S1A Na1 -145.54(5) . .
Cu5 Cu1 S1A Na1 -148.82(7) . .
Cu2 Cu1 S1A Na1 127.80(7) . .
S1A Cu2 S2A Cu6 144.0(2) . .
Cu3 Cu2 S2A Cu6 -82.12(3) . .
Cu5 Cu2 S2A Cu6 11.38(5) . .
Cu1 Cu2 S2A Cu6 -88.89(5) . .
S1A Cu2 S2A Cu3 -133.9(2) . .
Cu6 Cu2 S2A Cu3 82.12(3) . .
Cu5 Cu2 S2A Cu3 93.50(4) . .
Cu1 Cu2 S2A Cu3 -6.77(5) . .
Cu10 Cu6 S2A Cu2 -10.99(5) . .
Cu3 Cu6 S2A Cu2 79.23(3) . .
Cu11 Cu6 S2A Cu2 87.51(4) . .
Cu10 Cu6 S2A Cu3 -90.23(4) . .
Cu2 Cu6 S2A Cu3 -79.23(3) . .
Cu11 Cu6 S2A Cu3 8.27(5) . .
Cu6 Cu3 S2A Cu2 -83.54(3) . .
Cu7 Cu3 S2A Cu2 -90.82(4) . .
Cu4 Cu3 S2A Cu2 4.79(5) . .
Cu2 Cu3 S2A Cu6 83.54(3) . .
Cu7 Cu3 S2A Cu6 -7.28(5) . .
Cu4 Cu3 S2A Cu6 88.33(5) . .
S4A Cu4 S3A Cu3 132.76(16) . .
Cu1 Cu4 S3A Cu3 11.74(5) . .
Cu8 Cu4 S3A Cu3 -86.68(5) . .
Cu7 Cu4 S3A Cu3 -84.13(3) . .
S4A Cu4 S3A Cu7 -143.11(16) . .
Cu1 Cu4 S3A Cu7 95.87(4) . .
Cu8 Cu4 S3A Cu7 -2.55(5) . .
Cu3 Cu4 S3A Cu7 84.13(3) . .
Cu2 Cu3 S3A Cu4 -9.69(5) . .
Cu6 Cu3 S3A Cu4 86.39(4) . .
Cu7 Cu3 S3A Cu4 81.71(3) . .
Cu2 Cu3 S3A Cu7 -91.41(4) . .
Cu6 Cu3 S3A Cu7 4.68(5) . .
Cu4 Cu3 S3A Cu7 -81.71(3) . .
S7A Cu7 S3A Cu4 134.12(15) . .
Cu11 Cu7 S3A Cu4 -94.48(4) . .
Cu12 Cu7 S3A Cu4 5.24(5) . .
Cu3 Cu7 S3A Cu4 -88.62(3) . .
S7A Cu7 S3A Cu3 -137.25(15) . .
Cu11 Cu7 S3A Cu3 -5.86(5) . .
Cu12 Cu7 S3A Cu3 93.86(4) . .
Cu4 Cu7 S3A Cu3 88.62(3) . .
Cu8 Cu1 S4A Cu4 -81.48(3) . .
Cu5 Cu1 S4A Cu4 -91.38(4) . .
Cu2 Cu1 S4A Cu4 6.38(5) . .
Cu4 Cu1 S4A Cu8 81.48(3) . .
Cu5 Cu1 S4A Cu8 -9.90(5) . .
Cu2 Cu1 S4A Cu8 87.86(5) . .
S3A Cu4 S4A Cu1 -130.28(16) . .
Cu8 Cu4 S4A Cu1 81.92(3) . .
Cu7 Cu4 S4A Cu1 94.86(4) . .
Cu3 Cu4 S4A Cu1 -8.35(5) . .
S3A Cu4 S4A Cu8 147.80(16) . .
Cu1 Cu4 S4A Cu8 -81.92(3) . .
Cu7 Cu4 S4A Cu8 12.94(5) . .
Cu3 Cu4 S4A Cu8 -90.27(5) . .
S8A Cu8 S4A Cu1 138.19(16) . .
Cu4 Cu8 S4A Cu1 -78.87(3) . .
Cu12 Cu8 S4A Cu1 -94.29(4) . .
Cu9 Cu8 S4A Cu1 10.98(5) . .
S8A Cu8 S4A Cu4 -142.93(16) . .
Cu1 Cu8 S4A Cu4 78.87(3) . .
Cu12 Cu8 S4A Cu4 -15.42(5) . .
Cu9 Cu8 S4A Cu4 89.86(4) . .
S1A Cu5 S5A Cu9 150.84(18) . .
Cu10 Cu5 S5A Cu9 -81.23(3) . .
Cu2 Cu5 S5A Cu9 -97.10(4) . .
Cu1 Cu5 S5A Cu9 7.86(5) . .
S1A Cu5 S5A Cu10 -127.93(18) . .
Cu9 Cu5 S5A Cu10 81.23(3) . .
Cu2 Cu5 S5A Cu10 -15.87(5) . .
Cu1 Cu5 S5A Cu10 89.09(5) . .
Cu10 Cu9 S5A Cu5 83.07(3) . .
Cu8 Cu9 S5A Cu5 -6.65(5) . .
Cu12 Cu9 S5A Cu5 89.30(4) . .
Cu5 Cu9 S5A Cu10 -83.07(3) . .
Cu8 Cu9 S5A Cu10 -89.72(4) . .
Cu12 Cu9 S5A Cu10 6.23(5) . .
S6A Cu10 S5A Cu5 147.44(15) . .
Cu9 Cu10 S5A Cu5 -81.21(3) . .
Cu6 Cu10 S5A Cu5 16.97(5) . .
Cu11 Cu10 S5A Cu5 -90.35(4) . .
S6A Cu10 S5A Cu9 -131.35(15) . .
Cu6 Cu10 S5A Cu9 98.18(4) . .
Cu5 Cu10 S5A Cu9 81.21(3) . .
Cu11 Cu10 S5A Cu9 -9.14(5) . .
Cu10 Cu6 S6A Cu11 84.32(3) . .
Cu3 Cu6 S6A Cu11 -7.17(5) . .
Cu2 Cu6 S6A Cu11 84.97(5) . .
Cu3 Cu6 S6A Cu10 -91.50(4) . .
Cu2 Cu6 S6A Cu10 0.65(5) . .
Cu11 Cu6 S6A Cu10 -84.32(3) . .
S7A Cu11 S6A Cu6 126.59(19) . .
Cu7 Cu11 S6A Cu6 6.15(5) . .
Cu12 Cu11 S6A Cu6 -90.16(5) . .
Cu10 Cu11 S6A Cu6 -80.70(3) . .
S7A Cu11 S6A Cu10 -152.71(18) . .
Cu7 Cu11 S6A Cu10 86.85(4) . .
Cu12 Cu11 S6A Cu10 -9.46(5) . .
Cu6 Cu11 S6A Cu10 80.70(3) . .
S5A Cu10 S6A Cu6 -139.84(15) . .
Cu9 Cu10 S6A Cu6 99.19(4) . .
Cu5 Cu10 S6A Cu6 -0.78(5) . .
Cu11 Cu10 S6A Cu6 87.03(3) . .
S5A Cu10 S6A Cu11 133.13(15) . .
Cu9 Cu10 S6A Cu11 12.16(5) . .
Cu6 Cu10 S6A Cu11 -87.03(3) . .
Cu5 Cu10 S6A Cu11 -87.81(5) . .
S3A Cu7 S7A Cu12 -138.33(15) . .
Cu11 Cu7 S7A Cu12 81.29(3) . .
Cu4 Cu7 S7A Cu12 -14.46(5) . .
Cu3 Cu7 S7A Cu12 94.69(4) . .
S3A Cu7 S7A Cu11 140.39(15) . .
Cu12 Cu7 S7A Cu11 -81.29(3) . .
Cu4 Cu7 S7A Cu11 -95.75(4) . .
Cu3 Cu7 S7A Cu11 13.40(5) . .
S3A Cu7 S7A Na2 -36.33(17) . .
Cu11 Cu7 S7A Na2 -176.71(5) . .
Cu12 Cu7 S7A Na2 102.00(4) . .
Cu4 Cu7 S7A Na2 87.54(5) . .
Cu3 Cu7 S7A Na2 -163.31(3) . .
S3A Cu7 S7A Na8 31.23(18) . .
Cu11 Cu7 S7A Na8 -109.16(4) . .
Cu12 Cu7 S7A Na8 169.55(5) . .
Cu4 Cu7 S7A Na8 155.09(3) . .
Cu3 Cu7 S7A Na8 -95.76(5) . .
Cu11 Cu12 S7A Cu7 -80.97(3) . .
Cu8 Cu12 S7A Cu7 11.58(5) . .
Cu9 Cu12 S7A Cu7 -85.91(4) . .
Cu7 Cu12 S7A Cu11 80.97(3) . .
Cu8 Cu12 S7A Cu11 92.55(4) . .
Cu9 Cu12 S7A Cu11 -4.94(5) . .
Cu11 Cu12 S7A Na2 174.21(5) . .
Cu7 Cu12 S7A Na2 -104.82(4) . .
Cu8 Cu12 S7A Na2 -93.24(5) . .
Cu9 Cu12 S7A Na2 169.27(3) . .
Cu11 Cu12 S7A Na8 142.75(18) . .
Cu7 Cu12 S7A Na8 -136.28(18) . .
Cu8 Cu12 S7A Na8 -124.70(16) . .
Cu9 Cu12 S7A Na8 137.82(15) . .
S6A Cu11 S7A Cu7 -128.81(19) . .
Cu12 Cu11 S7A Cu7 81.98(3) . .
Cu10 Cu11 S7A Cu7 84.29(5) . .
Cu6 Cu11 S7A Cu7 -11.82(5) . .
S6A Cu11 S7A Cu12 149.21(19) . .
Cu7 Cu11 S7A Cu12 -81.98(3) . .
Cu10 Cu11 S7A Cu12 2.31(5) . .
Cu6 Cu11 S7A Cu12 -93.80(4) . .
S6A Cu11 S7A Na8 -21.6(2) . .
Cu7 Cu11 S7A Na8 107.25(4) . .
Cu12 Cu11 S7A Na8 -170.76(5) . .
Cu10 Cu11 S7A Na8 -168.45(3) . .
Cu6 Cu11 S7A Na8 95.44(5) . .
Cu5 Cu9 S8A Cu8 5.16(5) . .
Cu10 Cu9 S8A Cu8 -89.43(4) . .
Cu12 Cu9 S8A Cu8 -83.20(3) . .
Cu5 Cu9 S8A Cu12 88.36(4) . .
Cu10 Cu9 S8A Cu12 -6.23(5) . .
Cu8 Cu9 S8A Cu12 83.20(3) . .
S4A Cu8 S8A Cu9 -136.24(16) . .
Cu4 Cu8 S8A Cu9 88.19(4) . .
Cu1 Cu8 S8A Cu9 -6.13(5) . .
Cu12 Cu8 S8A Cu9 87.53(3) . .
S4A Cu8 S8A Cu12 136.23(16) . .
Cu4 Cu8 S8A Cu12 0.66(5) . .
Cu1 Cu8 S8A Cu12 -93.66(4) . .
Cu9 Cu8 S8A Cu12 -87.53(3) . .
Cu11 Cu12 S8A Cu9 8.74(5) . .
Cu7 Cu12 S8A Cu9 -83.01(4) . .
Cu8 Cu12 S8A Cu9 -84.95(3) . .
Cu11 Cu12 S8A Cu8 93.70(4) . .
Cu7 Cu12 S8A Cu8 1.94(5) . .
Cu9 Cu12 S8A Cu8 84.95(3) . .
S4B Cu13 Cu14 S1B 173.18(5) . .
Cu17 Cu13 Cu14 S1B -61.18(3) . .
Cu16 Cu13 Cu14 S1B 175.27(3) . .
Cu20 Cu13 Cu14 S1B -133.21(4) . .
S4B Cu13 Cu14 S2B 1.54(6) . .
S1B Cu13 Cu14 S2B -171.64(5) . .
Cu17 Cu13 Cu14 S2B 127.18(4) . .
Cu16 Cu13 Cu14 S2B 3.63(4) . .
Cu20 Cu13 Cu14 S2B 55.15(5) . .
S4B Cu13 Cu14 Cu18 -61.19(5) . .
S1B Cu13 Cu14 Cu18 125.63(4) . .
Cu17 Cu13 Cu14 Cu18 64.45(2) . .
Cu16 Cu13 Cu14 Cu18 -59.10(2) . .
Cu20 Cu13 Cu14 Cu18 -7.58(3) . .
S4B Cu13 Cu14 Cu17 -125.64(4) . .
S1B Cu13 Cu14 Cu17 61.18(3) . .
Cu16 Cu13 Cu14 Cu17 -123.556(18) . .
Cu20 Cu13 Cu14 Cu17 -72.03(2) . .
S4B Cu13 Cu14 Cu15 -1.51(4) . .
S1B Cu13 Cu14 Cu15 -174.69(3) . .
Cu17 Cu13 Cu14 Cu15 124.128(18) . .
Cu16 Cu13 Cu14 Cu15 0.572(15) . .
Cu20 Cu13 Cu14 Cu15 52.10(2) . .
S1B Cu14 Cu15 S2B 171.08(5) . .
Cu18 Cu14 Cu15 S2B -57.34(3) . .
Cu13 Cu14 Cu15 S2B 177.32(3) . .
Cu17 Cu14 Cu15 S2B -129.80(4) . .
S1B Cu14 Cu15 S3B 0.00(6) . .
S2B Cu14 Cu15 S3B -171.08(5) . .
Cu18 Cu14 Cu15 S3B 131.58(4) . .
Cu13 Cu14 Cu15 S3B 6.23(4) . .
Cu17 Cu14 Cu15 S3B 59.12(5) . .
S1B Cu14 Cu15 Cu19 -63.82(5) . .
S2B Cu14 Cu15 Cu19 125.10(4) . .
Cu18 Cu14 Cu15 Cu19 67.76(2) . .
Cu13 Cu14 Cu15 Cu19 -57.58(3) . .
Cu17 Cu14 Cu15 Cu19 -4.70(3) . .
S1B Cu14 Cu15 Cu16 -6.81(4) . .
S2B Cu14 Cu15 Cu16 -177.89(3) . .
Cu18 Cu14 Cu15 Cu16 124.768(18) . .
Cu13 Cu14 Cu15 Cu16 -0.575(15) . .
Cu17 Cu14 Cu15 Cu16 52.31(3) . .
S1B Cu14 Cu15 Cu18 -131.58(4) . .
S2B Cu14 Cu15 Cu18 57.34(3) . .
Cu13 Cu14 Cu15 Cu18 -125.343(19) . .
Cu17 Cu14 Cu15 Cu18 -72.46(2) . .
S2B Cu15 Cu16 S3B 171.56(5) . .
Cu19 Cu15 Cu16 S3B -61.85(3) . .
Cu14 Cu15 Cu16 S3B 173.88(3) . .
Cu18 Cu15 Cu16 S3B -134.88(3) . .
S2B Cu15 Cu16 S4B 1.04(6) . .
S3B Cu15 Cu16 S4B -170.52(5) . .
Cu19 Cu15 Cu16 S4B 127.63(4) . .
Cu14 Cu15 Cu16 S4B 3.36(4) . .
Cu18 Cu15 Cu16 S4B 54.60(5) . .
S2B Cu15 Cu16 Cu20 -62.10(4) . .
S3B Cu15 Cu16 Cu20 126.34(4) . .
Cu19 Cu15 Cu16 Cu20 64.48(2) . .
Cu14 Cu15 Cu16 Cu20 -59.79(2) . .
Cu18 Cu15 Cu16 Cu20 -8.54(3) . .
S2B Cu15 Cu16 Cu13 -1.75(4) . .
S3B Cu15 Cu16 Cu13 -173.31(3) . .
Cu19 Cu15 Cu16 Cu13 124.84(2) . .
Cu14 Cu15 Cu16 Cu13 0.569(15) . .
Cu18 Cu15 Cu16 Cu13 51.81(2) . .
S2B Cu15 Cu16 Cu19 -126.58(4) . .
S3B Cu15 Cu16 Cu19 61.85(3) . .
Cu14 Cu15 Cu16 Cu19 -124.27(2) . .
Cu18 Cu15 Cu16 Cu19 -73.02(2) . .
S4B Cu13 Cu16 S3B 169.86(5) . .
S1B Cu13 Cu16 S3B -2.97(6) . .
Cu17 Cu13 Cu16 S3B -65.31(5) . .
Cu14 Cu13 Cu16 S3B -8.29(4) . .
Cu20 Cu13 Cu16 S3B -132.50(5) . .
S1B Cu13 Cu16 S4B -172.82(5) . .
Cu17 Cu13 Cu16 S4B 124.83(4) . .
Cu14 Cu13 Cu16 S4B -178.15(3) . .
Cu20 Cu13 Cu16 S4B 57.64(3) . .
S4B Cu13 Cu16 Cu20 -57.64(3) . .
S1B Cu13 Cu16 Cu20 129.54(4) . .
Cu17 Cu13 Cu16 Cu20 67.19(2) . .
Cu14 Cu13 Cu16 Cu20 124.21(2) . .
S4B Cu13 Cu16 Cu15 177.57(3) . .
S1B Cu13 Cu16 Cu15 4.75(4) . .
Cu17 Cu13 Cu16 Cu15 -57.60(2) . .
Cu14 Cu13 Cu16 Cu15 -0.577(15) . .
Cu20 Cu13 Cu16 Cu15 -124.79(2) . .
S4B Cu13 Cu16 Cu19 -130.96(4) . .
S1B Cu13 Cu16 Cu19 56.21(5) . .
Cu17 Cu13 Cu16 Cu19 -6.13(3) . .
Cu14 Cu13 Cu16 Cu19 50.89(2) . .
Cu20 Cu13 Cu16 Cu19 -73.32(2) . .
S4B Cu13 Cu17 S5B -5.75(6) . .
S1B Cu13 Cu17 S5B 165.10(5) . .
Cu14 Cu13 Cu17 S5B -136.81(4) . .
Cu16 Cu13 Cu17 S5B -64.66(5) . .
Cu20 Cu13 Cu17 S5B -14.12(4) . .
S4B Cu13 Cu17 S1B -170.85(5) . .
Cu14 Cu13 Cu17 S1B 58.09(3) . .
Cu16 Cu13 Cu17 S1B 130.24(4) . .
Cu20 Cu13 Cu17 S1B -179.22(3) . .
S4B Cu13 Cu17 Cu22 61.38(5) . .
S1B Cu13 Cu17 Cu22 -127.77(4) . .
Cu14 Cu13 Cu17 Cu22 -69.68(2) . .
Cu16 Cu13 Cu17 Cu22 2.47(3) . .
Cu20 Cu13 Cu17 Cu22 53.02(3) . .
S4B Cu13 Cu17 Cu14 131.06(4) . .
S1B Cu13 Cu17 Cu14 -58.09(3) . .
Cu16 Cu13 Cu17 Cu14 72.15(2) . .
Cu20 Cu13 Cu17 Cu14 122.692(17) . .
S4B Cu13 Cu17 Cu21 7.22(4) . .
S1B Cu13 Cu17 Cu21 178.06(3) . .
Cu14 Cu13 Cu17 Cu21 -123.843(17) . .
Cu16 Cu13 Cu17 Cu21 -51.69(2) . .
Cu20 Cu13 Cu17 Cu21 -1.151(14) . .
S1B Cu14 Cu17 S5B -167.65(5) . .
S2B Cu14 Cu17 S5B 1.32(6) . .
Cu18 Cu14 Cu17 S5B 0.59(5) . .
Cu13 Cu14 Cu17 S5B 130.46(5) . .
Cu15 Cu14 Cu17 S5B 59.71(5) . .
S2B Cu14 Cu17 S1B 168.97(5) . .
Cu18 Cu14 Cu17 S1B 168.24(3) . .
Cu13 Cu14 Cu17 S1B -61.89(4) . .
Cu15 Cu14 Cu17 S1B -132.64(4) . .
S1B Cu14 Cu17 Cu13 61.89(4) . .
S2B Cu14 Cu17 Cu13 -129.14(4) . .
Cu18 Cu14 Cu17 Cu13 -129.87(2) . .
Cu15 Cu14 Cu17 Cu13 -70.75(2) . .
S1B Cu14 Cu17 Cu22 -168.63(3) . .
S2B Cu14 Cu17 Cu22 0.33(4) . .
Cu18 Cu14 Cu17 Cu22 -0.397(15) . .
Cu13 Cu14 Cu17 Cu22 129.48(2) . .
Cu15 Cu14 Cu17 Cu22 58.72(2) . .
S1B Cu14 Cu17 Cu21 134.81(4) . .
S2B Cu14 Cu17 Cu21 -56.22(4) . .
Cu18 Cu14 Cu17 Cu21 -56.95(2) . .
Cu13 Cu14 Cu17 Cu21 72.92(2) . .
Cu15 Cu14 Cu17 Cu21 2.17(3) . .
S1B Cu14 Cu18 S2B -167.89(5) . .
Cu13 Cu14 Cu18 S2B 129.68(4) . .
Cu17 Cu14 Cu18 S2B 179.35(3) . .
Cu15 Cu14 Cu18 S2B 56.10(3) . .
S1B Cu14 Cu18 S6B 0.85(6) . .
S2B Cu14 Cu18 S6B 168.74(5) . .
Cu13 Cu14 Cu18 S6B -61.57(5) . .
Cu17 Cu14 Cu18 S6B -11.91(4) . .
Cu15 Cu14 Cu18 S6B -135.16(4) . .
S1B Cu14 Cu18 Cu23 67.84(5) . .
S2B Cu14 Cu18 Cu23 -124.27(4) . .
Cu13 Cu14 Cu18 Cu23 5.41(3) . .
Cu17 Cu14 Cu18 Cu23 55.08(2) . .
Cu15 Cu14 Cu18 Cu23 -68.17(3) . .
S1B Cu14 Cu18 Cu22 13.14(4) . .
S2B Cu14 Cu18 Cu22 -178.97(3) . .
Cu13 Cu14 Cu18 Cu22 -49.29(2) . .
Cu17 Cu14 Cu18 Cu22 0.381(14) . .
Cu15 Cu14 Cu18 Cu22 -122.869(17) . .
S1B Cu14 Cu18 Cu15 136.01(4) . .
S2B Cu14 Cu18 Cu15 -56.10(3) . .
Cu13 Cu14 Cu18 Cu15 73.58(3) . .
Cu17 Cu14 Cu18 Cu15 123.251(17) . .
S3B Cu15 Cu18 S2B 171.95(6) . .
Cu19 Cu15 Cu18 S2B 172.13(3) . .
Cu16 Cu15 Cu18 S2B -130.04(4) . .
Cu14 Cu15 Cu18 S2B -61.69(4) . .
S2B Cu15 Cu18 S6B -168.84(6) . .
S3B Cu15 Cu18 S6B 3.11(7) . .
Cu19 Cu15 Cu18 S6B 3.28(5) . .
Cu16 Cu15 Cu18 S6B 61.11(5) . .
Cu14 Cu15 Cu18 S6B 129.47(5) . .
S2B Cu15 Cu18 Cu23 -170.43(3) . .
S3B Cu15 Cu18 Cu23 1.52(5) . .
Cu19 Cu15 Cu18 Cu23 1.695(16) . .
Cu16 Cu15 Cu18 Cu23 59.53(2) . .
Cu14 Cu15 Cu18 Cu23 127.88(2) . .
S2B Cu15 Cu18 Cu14 61.69(4) . .
S3B Cu15 Cu18 Cu14 -126.36(5) . .
Cu19 Cu15 Cu18 Cu14 -126.19(2) . .
Cu16 Cu15 Cu18 Cu14 -68.35(2) . .
S2B Cu15 Cu18 Cu22 133.57(4) . .
S3B Cu15 Cu18 Cu22 -54.48(5) . .
Cu19 Cu15 Cu18 Cu22 -54.30(2) . .
Cu16 Cu15 Cu18 Cu22 3.53(2) . .
Cu14 Cu15 Cu18 Cu22 71.88(2) . .
S2B Cu15 Cu19 S7B -6.25(6) . .
S3B Cu15 Cu19 S7B 165.74(5) . .
Cu16 Cu15 Cu19 S7B -136.43(4) . .
Cu14 Cu15 Cu19 S7B -65.06(4) . .
Cu18 Cu15 Cu19 S7B -14.12(4) . .
S2B Cu15 Cu19 S3B -171.99(5) . .
Cu16 Cu15 Cu19 S3B 57.83(3) . .
Cu14 Cu15 Cu19 S3B 129.20(3) . .
Cu18 Cu15 Cu19 S3B -179.86(3) . .
S2B Cu15 Cu19 Cu24 58.68(4) . .
S3B Cu15 Cu19 Cu24 -129.33(4) . .
Cu16 Cu15 Cu19 Cu24 -71.50(3) . .
Cu14 Cu15 Cu19 Cu24 -0.13(3) . .
Cu18 Cu15 Cu19 Cu24 50.81(2) . .
S2B Cu15 Cu19 Cu16 130.18(4) . .
S3B Cu15 Cu19 Cu16 -57.83(3) . .
Cu14 Cu15 Cu19 Cu16 71.37(2) . .
Cu18 Cu15 Cu19 Cu16 122.31(2) . .
S2B Cu15 Cu19 Cu23 6.35(4) . .
S3B Cu15 Cu19 Cu23 178.34(3) . .
Cu16 Cu15 Cu19 Cu23 -123.83(2) . .
Cu14 Cu15 Cu19 Cu23 -52.46(2) . .
Cu18 Cu15 Cu19 Cu23 -1.518(14) . .
S3B Cu16 Cu19 S7B -171.02(5) . .
S4B Cu16 Cu19 S7B -1.57(6) . .
Cu20 Cu16 Cu19 S7B -2.65(5) . .
Cu15 Cu16 Cu19 S7B 126.96(5) . .
Cu13 Cu16 Cu19 S7B 57.29(5) . .
S4B Cu16 Cu19 S3B 169.45(5) . .
Cu20 Cu16 Cu19 S3B 168.37(3) . .
Cu15 Cu16 Cu19 S3B -62.02(3) . .
Cu13 Cu16 Cu19 S3B -131.69(3) . .
S3B Cu16 Cu19 Cu15 62.02(3) . .
S4B Cu16 Cu19 Cu15 -128.52(4) . .
Cu20 Cu16 Cu19 Cu15 -129.60(2) . .
Cu13 Cu16 Cu19 Cu15 -69.67(3) . .
S3B Cu16 Cu19 Cu24 -169.95(3) . .
S4B Cu16 Cu19 Cu24 -0.50(4) . .
Cu20 Cu16 Cu19 Cu24 -1.579(15) . .
Cu15 Cu16 Cu19 Cu24 128.03(2) . .
Cu13 Cu16 Cu19 Cu24 58.36(2) . .
S3B Cu16 Cu19 Cu23 134.26(3) . .
S4B Cu16 Cu19 Cu23 -56.29(5) . .
Cu20 Cu16 Cu19 Cu23 -57.37(2) . .
Cu15 Cu16 Cu19 Cu23 72.23(3) . .
Cu13 Cu16 Cu19 Cu23 2.57(3) . .
S3B Cu16 Cu20 S4B -168.25(5) . .
Cu15 Cu16 Cu20 S4B 130.22(4) . .
Cu13 Cu16 Cu20 S4B 56.06(3) . .
Cu19 Cu16 Cu20 S4B 179.06(3) . .
S3B Cu16 Cu20 S8B 4.58(6) . .
S4B Cu16 Cu20 S8B 172.82(5) . .
Cu15 Cu16 Cu20 S8B -56.96(5) . .
Cu13 Cu16 Cu20 S8B -131.12(4) . .
Cu19 Cu16 Cu20 S8B -8.11(4) . .
S3B Cu16 Cu20 Cu21 68.37(5) . .
S4B Cu16 Cu20 Cu21 -123.38(4) . .
Cu15 Cu16 Cu20 Cu21 6.84(3) . .
Cu13 Cu16 Cu20 Cu21 -67.32(2) . .
Cu19 Cu16 Cu20 Cu21 55.68(3) . .
S3B Cu16 Cu20 Cu24 14.19(4) . .
S4B Cu16 Cu20 Cu24 -177.56(3) . .
Cu15 Cu16 Cu20 Cu24 -47.34(3) . .
Cu13 Cu16 Cu20 Cu24 -121.506(17) . .
Cu19 Cu16 Cu20 Cu24 1.502(14) . .
S3B Cu16 Cu20 Cu13 135.70(4) . .
S4B Cu16 Cu20 Cu13 -56.06(3) . .
Cu15 Cu16 Cu20 Cu13 74.16(2) . .
Cu19 Cu16 Cu20 Cu13 123.009(17) . .
S1B Cu13 Cu20 S4B 170.66(5) . .
Cu17 Cu13 Cu20 S4B 171.60(4) . .
Cu14 Cu13 Cu20 S4B -131.43(4) . .
Cu16 Cu13 Cu20 S4B -62.22(3) . .
S4B Cu13 Cu20 S8B -169.65(5) . .
S1B Cu13 Cu20 S8B 1.01(6) . .
Cu17 Cu13 Cu20 S8B 1.95(4) . .
Cu14 Cu13 Cu20 S8B 58.93(5) . .
Cu16 Cu13 Cu20 S8B 128.13(4) . .
S4B Cu13 Cu20 Cu21 -170.37(3) . .
S1B Cu13 Cu20 Cu21 0.28(4) . .
Cu17 Cu13 Cu20 Cu21 1.226(15) . .
Cu14 Cu13 Cu20 Cu21 58.20(3) . .
Cu16 Cu13 Cu20 Cu21 127.406(18) . .
S4B Cu13 Cu20 Cu16 62.22(3) . .
S1B Cu13 Cu20 Cu16 -127.12(4) . .
Cu17 Cu13 Cu20 Cu16 -126.181(18) . .
Cu14 Cu13 Cu20 Cu16 -69.20(2) . .
S4B Cu13 Cu20 Cu24 135.05(4) . .
S1B Cu13 Cu20 Cu24 -54.29(5) . .
Cu17 Cu13 Cu20 Cu24 -53.35(2) . .
Cu14 Cu13 Cu20 Cu24 3.62(3) . .
Cu16 Cu13 Cu20 Cu24 72.83(2) . .
S4B Cu20 Cu21 S5B 1.02(6) . .
S8B Cu20 Cu21 S5B -168.89(5) . .
Cu16 Cu20 Cu21 S5B 62.43(5) . .
Cu24 Cu20 Cu21 S5B 132.85(4) . .
Cu13 Cu20 Cu21 S5B 10.51(4) . .
S4B Cu20 Cu21 S8B 169.90(5) . .
Cu16 Cu20 Cu21 S8B -128.68(4) . .
Cu24 Cu20 Cu21 S8B -58.27(3) . .
Cu13 Cu20 Cu21 S8B 179.40(3) . .
S4B Cu20 Cu21 Cu24 -131.83(4) . .
S8B Cu20 Cu21 Cu24 58.27(3) . .
Cu16 Cu20 Cu21 Cu24 -70.42(2) . .
Cu13 Cu20 Cu21 Cu24 -122.34(2) . .
S4B Cu20 Cu21 Cu22 -61.18(4) . .
S8B Cu20 Cu21 Cu22 128.91(4) . .
Cu16 Cu20 Cu21 Cu22 0.23(3) . .
Cu24 Cu20 Cu21 Cu22 70.64(2) . .
Cu13 Cu20 Cu21 Cu22 -51.69(2) . .
S4B Cu20 Cu21 Cu17 -10.64(4) . .
S8B Cu20 Cu21 Cu17 179.45(3) . .
Cu16 Cu20 Cu21 Cu17 50.77(2) . .
Cu24 Cu20 Cu21 Cu17 121.19(2) . .
Cu13 Cu20 Cu21 Cu17 -1.150(14) . .
S1B Cu17 Cu21 S5B -165.63(5) . .
Cu13 Cu17 Cu21 S5B -168.06(3) . .
Cu22 Cu17 Cu21 S5B 62.03(4) . .
Cu14 Cu17 Cu21 S5B 135.55(4) . .
S5B Cu17 Cu21 S8B 170.01(5) . .
S1B Cu17 Cu21 S8B 4.38(7) . .
Cu13 Cu17 Cu21 S8B 1.95(5) . .
Cu22 Cu17 Cu21 S8B -127.96(5) . .
Cu14 Cu17 Cu21 S8B -54.44(5) . .
S5B Cu17 Cu21 Cu20 169.33(3) . .
S1B Cu17 Cu21 Cu20 3.69(5) . .
Cu13 Cu17 Cu21 Cu20 1.268(16) . .
Cu22 Cu17 Cu21 Cu20 -128.65(2) . .
Cu14 Cu17 Cu21 Cu20 -55.12(2) . .
S5B Cu17 Cu21 Cu24 -130.56(4) . .
S1B Cu17 Cu21 Cu24 63.81(5) . .
Cu13 Cu17 Cu21 Cu24 61.38(2) . .
Cu22 Cu17 Cu21 Cu24 -68.54(2) . .
Cu14 Cu17 Cu21 Cu24 4.99(3) . .
S5B Cu17 Cu21 Cu22 -62.03(4) . .
S1B Cu17 Cu21 Cu22 132.34(5) . .
Cu13 Cu17 Cu21 Cu22 129.92(2) . .
Cu14 Cu17 Cu21 Cu22 73.53(2) . .
S5B Cu17 Cu22 S6B -166.49(5) . .
S1B Cu17 Cu22 S6B -0.09(6) . .
Cu13 Cu17 Cu22 S6B 67.53(5) . .
Cu14 Cu17 Cu22 S6B 12.73(4) . .
Cu21 Cu17 Cu22 S6B 136.28(4) . .
S1B Cu17 Cu22 S5B 166.40(5) . .
Cu13 Cu17 Cu22 S5B -125.98(3) . .
Cu14 Cu17 Cu22 S5B 179.22(3) . .
Cu21 Cu17 Cu22 S5B -57.23(3) . .
S5B Cu17 Cu22 Cu23 131.14(3) . .
S1B Cu17 Cu22 Cu23 -62.46(5) . .
Cu13 Cu17 Cu22 Cu23 5.16(3) . .
Cu14 Cu17 Cu22 Cu23 -49.64(2) . .
Cu21 Cu17 Cu22 Cu23 73.91(3) . .
S5B Cu17 Cu22 Cu21 57.23(3) . .
S1B Cu17 Cu22 Cu21 -136.37(4) . .
Cu13 Cu17 Cu22 Cu21 -68.74(3) . .
Cu14 Cu17 Cu22 Cu21 -123.55(2) . .
S5B Cu17 Cu22 Cu18 -178.83(3) . .
S1B Cu17 Cu22 Cu18 -12.43(4) . .
Cu13 Cu17 Cu22 Cu18 55.19(2) . .
Cu14 Cu17 Cu22 Cu18 0.390(15) . .
Cu21 Cu17 Cu22 Cu18 123.94(2) . .
S5B Cu21 Cu22 S6B 168.63(5) . .
S8B Cu21 Cu22 S6B 1.41(6) . .
Cu20 Cu21 Cu22 S6B -64.09(5) . .
Cu24 Cu21 Cu22 S6B -6.52(4) . .
Cu17 Cu21 Cu22 S6B -131.30(4) . .
S8B Cu21 Cu22 S5B -167.22(5) . .
Cu20 Cu21 Cu22 S5B 127.28(4) . .
Cu24 Cu21 Cu22 S5B -175.16(3) . .
Cu17 Cu21 Cu22 S5B 60.07(3) . .
S5B Cu21 Cu22 Cu17 -60.07(3) . .
S8B Cu21 Cu22 Cu17 132.71(4) . .
Cu20 Cu21 Cu22 Cu17 67.21(2) . .
Cu24 Cu21 Cu22 Cu17 124.772(19) . .
S5B Cu21 Cu22 Cu23 176.16(3) . .
S8B Cu21 Cu22 Cu23 8.94(4) . .
Cu20 Cu21 Cu22 Cu23 -56.56(2) . .
Cu24 Cu21 Cu22 Cu23 1.005(15) . .
Cu17 Cu21 Cu22 Cu23 -123.77(2) . .
S5B Cu21 Cu22 Cu18 -132.40(3) . .
S8B Cu21 Cu22 Cu18 60.38(5) . .
Cu20 Cu21 Cu22 Cu18 -5.12(3) . .
Cu24 Cu21 Cu22 Cu18 52.44(2) . .
Cu17 Cu21 Cu22 Cu18 -72.33(2) . .
S2B Cu18 Cu22 S6B -170.26(5) . .
Cu23 Cu18 Cu22 S6B 63.95(3) . .
Cu14 Cu18 Cu22 S6B -169.05(3) . .
Cu15 Cu18 Cu22 S6B 136.52(4) . .
S2B Cu18 Cu22 S5B -3.01(6) . .
S6B Cu18 Cu22 S5B 167.25(5) . .
Cu23 Cu18 Cu22 S5B -128.80(4) . .
Cu14 Cu18 Cu22 S5B -1.80(4) . .
Cu15 Cu18 Cu22 S5B -56.23(5) . .
S2B Cu18 Cu22 Cu17 -1.60(4) . .
S6B Cu18 Cu22 Cu17 168.66(3) . .
Cu23 Cu18 Cu22 Cu17 -127.396(18) . .
Cu14 Cu18 Cu22 Cu17 -0.396(15) . .
Cu15 Cu18 Cu22 Cu17 -54.83(2) . .
S2B Cu18 Cu22 Cu23 125.79(4) . .
S6B Cu18 Cu22 Cu23 -63.95(3) . .
Cu14 Cu18 Cu22 Cu23 127.000(18) . .
Cu15 Cu18 Cu22 Cu23 72.57(2) . .
S2B Cu18 Cu22 Cu21 56.26(5) . .
S6B Cu18 Cu22 Cu21 -133.48(4) . .
Cu23 Cu18 Cu22 Cu21 -69.53(2) . .
Cu14 Cu18 Cu22 Cu21 57.47(3) . .
Cu15 Cu18 Cu22 Cu21 3.04(2) . .
S2B Cu18 Cu23 S7B -0.11(6) . .
S6B Cu18 Cu23 S7B -169.21(5) . .
Cu14 Cu18 Cu23 S7B 62.16(5) . .
Cu22 Cu18 Cu23 S7B 132.09(4) . .
Cu15 Cu18 Cu23 S7B 9.56(4) . .
S2B Cu18 Cu23 S6B 169.11(5) . .
Cu14 Cu18 Cu23 S6B -128.63(4) . .
Cu22 Cu18 Cu23 S6B -58.70(3) . .
Cu15 Cu18 Cu23 S6B 178.77(3) . .
S2B Cu18 Cu23 Cu22 -132.19(4) . .
S6B Cu18 Cu23 Cu22 58.70(3) . .
Cu14 Cu18 Cu23 Cu22 -69.92(2) . .
Cu15 Cu18 Cu23 Cu22 -122.530(17) . .
S2B Cu18 Cu23 Cu24 -61.18(5) . .
S6B Cu18 Cu23 Cu24 129.72(4) . .
Cu14 Cu18 Cu23 Cu24 1.09(3) . .
Cu22 Cu18 Cu23 Cu24 71.01(2) . .
Cu15 Cu18 Cu23 Cu24 -51.52(2) . .
S2B Cu18 Cu23 Cu19 -11.19(4) . .
S6B Cu18 Cu23 Cu19 179.70(3) . .
Cu14 Cu18 Cu23 Cu19 51.07(3) . .
Cu22 Cu18 Cu23 Cu19 120.999(18) . .
Cu15 Cu18 Cu23 Cu19 -1.531(14) . .
S6B Cu22 Cu23 S7B 169.96(5) . .
S5B Cu22 Cu23 S7B 0.57(6) . .
Cu17 Cu22 Cu23 S7B -62.50(5) . .
Cu21 Cu22 Cu23 S7B -3.85(4) . .
Cu18 Cu22 Cu23 S7B -129.18(4) . .
S5B Cu22 Cu23 S6B -169.39(5) . .
Cu17 Cu22 Cu23 S6B 127.54(3) . .
Cu21 Cu22 Cu23 S6B -173.81(3) . .
Cu18 Cu22 Cu23 S6B 60.86(3) . .
S6B Cu22 Cu23 Cu18 -60.86(3) . .
S5B Cu22 Cu23 Cu18 129.74(4) . .
Cu17 Cu22 Cu23 Cu18 66.68(2) . .
Cu21 Cu22 Cu23 Cu18 125.33(2) . .
S6B Cu22 Cu23 Cu24 172.82(3) . .
S5B Cu22 Cu23 Cu24 3.43(4) . .
Cu17 Cu22 Cu23 Cu24 -59.64(2) . .
Cu21 Cu22 Cu23 Cu24 -0.985(15) . .
Cu18 Cu22 Cu23 Cu24 -126.32(2) . .
S6B Cu22 Cu23 Cu19 -135.98(3) . .
S5B Cu22 Cu23 Cu19 54.63(5) . .
Cu17 Cu22 Cu23 Cu19 -8.44(3) . .
Cu21 Cu22 Cu23 Cu19 50.21(2) . .
Cu18 Cu22 Cu23 Cu19 -75.12(2) . .
S3B Cu19 Cu23 S7B -165.48(5) . .
Cu15 Cu19 Cu23 S7B -167.54(3) . .
Cu24 Cu19 Cu23 S7B 62.19(3) . .
Cu16 Cu19 Cu23 S7B 135.88(4) . .
S7B Cu19 Cu23 S6B 169.62(6) . .
S3B Cu19 Cu23 S6B 4.15(7) . .
Cu15 Cu19 Cu23 S6B 2.09(5) . .
Cu24 Cu19 Cu23 S6B -128.18(5) . .
Cu16 Cu19 Cu23 S6B -54.50(5) . .
S7B Cu19 Cu23 Cu18 169.25(3) . .
S3B Cu19 Cu23 Cu18 3.77(5) . .
Cu15 Cu19 Cu23 Cu18 1.707(16) . .
Cu24 Cu19 Cu23 Cu18 -128.563(18) . .
Cu16 Cu19 Cu23 Cu18 -54.88(3) . .
S7B Cu19 Cu23 Cu22 -131.22(4) . .
S3B Cu19 Cu23 Cu22 63.30(5) . .
Cu15 Cu19 Cu23 Cu22 61.24(3) . .
Cu24 Cu19 Cu23 Cu22 -69.03(2) . .
Cu16 Cu19 Cu23 Cu22 4.66(2) . .
S7B Cu19 Cu23 Cu24 -62.19(3) . .
S3B Cu19 Cu23 Cu24 132.33(5) . .
Cu15 Cu19 Cu23 Cu24 130.270(19) . .
Cu16 Cu19 Cu23 Cu24 73.69(2) . .
S3B Cu19 Cu24 S7B 169.30(5) . .
Cu15 Cu19 Cu24 S7B -122.86(4) . .
Cu16 Cu19 Cu24 S7B -179.14(3) . .
Cu23 Cu19 Cu24 S7B -56.05(3) . .
S7B Cu19 Cu24 S8B -168.51(5) . .
S3B Cu19 Cu24 S8B 0.79(6) . .
Cu15 Cu19 Cu24 S8B 68.63(4) . .
Cu16 Cu19 Cu24 S8B 12.34(4) . .
Cu23 Cu19 Cu24 S8B 135.43(4) . .
S7B Cu19 Cu24 Cu21 130.49(3) . .
S3B Cu19 Cu24 Cu21 -60.21(5) . .
Cu15 Cu19 Cu24 Cu21 7.63(3) . .
Cu16 Cu19 Cu24 Cu21 -48.66(2) . .
Cu23 Cu19 Cu24 Cu21 74.43(2) . .
S7B Cu19 Cu24 Cu23 56.05(3) . .
S3B Cu19 Cu24 Cu23 -134.64(4) . .
Cu15 Cu19 Cu24 Cu23 -66.81(2) . .
Cu16 Cu19 Cu24 Cu23 -123.09(2) . .
S7B Cu19 Cu24 Cu20 -179.34(3) . .
S3B Cu19 Cu24 Cu20 -10.04(4) . .
Cu15 Cu19 Cu24 Cu20 57.80(2) . .
Cu16 Cu19 Cu24 Cu20 1.516(14) . .
Cu23 Cu19 Cu24 Cu20 124.61(2) . .
S5B Cu21 Cu24 S7B -4.65(6) . .
S8B Cu21 Cu24 S7B -172.32(5) . .
Cu20 Cu21 Cu24 S7B 127.72(4) . .
Cu22 Cu21 Cu24 S7B 0.78(4) . .
Cu17 Cu21 Cu24 S7B 51.98(5) . .
S5B Cu21 Cu24 S8B 167.67(5) . .
Cu20 Cu21 Cu24 S8B -59.96(3) . .
Cu22 Cu21 Cu24 S8B 173.10(3) . .
Cu17 Cu21 Cu24 S8B -135.70(4) . .
S5B Cu21 Cu24 Cu19 -66.38(5) . .
S8B Cu21 Cu24 Cu19 125.95(4) . .
Cu20 Cu21 Cu24 Cu19 65.99(2) . .
Cu22 Cu21 Cu24 Cu19 -60.95(3) . .
Cu17 Cu21 Cu24 Cu19 -9.75(3) . .
S5B Cu21 Cu24 Cu23 -6.41(4) . .
S8B Cu21 Cu24 Cu23 -174.07(3) . .
Cu20 Cu21 Cu24 Cu23 125.966(18) . .
Cu22 Cu21 Cu24 Cu23 -0.978(14) . .
Cu17 Cu21 Cu24 Cu23 50.22(2) . .
S5B Cu21 Cu24 Cu20 -132.37(4) . .
S8B Cu21 Cu24 Cu20 59.96(3) . .
Cu22 Cu21 Cu24 Cu20 -126.944(18) . .
Cu17 Cu21 Cu24 Cu20 -75.74(2) . .
S6B Cu23 Cu24 S7B -169.10(5) . .
Cu18 Cu23 Cu24 S7B 125.07(4) . .
Cu22 Cu23 Cu24 S7B -177.44(3) . .
Cu19 Cu23 Cu24 S7B 58.48(3) . .
S7B Cu23 Cu24 S8B 171.45(5) . .
S6B Cu23 Cu24 S8B 2.35(6) . .
Cu18 Cu23 Cu24 S8B -63.48(5) . .
Cu22 Cu23 Cu24 S8B -5.99(4) . .
Cu19 Cu23 Cu24 S8B -130.07(4) . .
S7B Cu23 Cu24 Cu19 -58.48(3) . .
S6B Cu23 Cu24 Cu19 132.42(4) . .
Cu18 Cu23 Cu24 Cu19 66.59(2) . .
Cu22 Cu23 Cu24 Cu19 124.084(18) . .
S7B Cu23 Cu24 Cu21 178.44(3) . .
S6B Cu23 Cu24 Cu21 9.34(4) . .
Cu18 Cu23 Cu24 Cu21 -56.49(2) . .
Cu22 Cu23 Cu24 Cu21 1.002(15) . .
Cu19 Cu23 Cu24 Cu21 -123.083(19) . .
S7B Cu23 Cu24 Cu20 -129.95(4) . .
S6B Cu23 Cu24 Cu20 60.95(5) . .
Cu18 Cu23 Cu24 Cu20 -4.88(3) . .
Cu22 Cu23 Cu24 Cu20 52.62(2) . .
Cu19 Cu23 Cu24 Cu20 -71.47(2) . .
S4B Cu20 Cu24 S7B -5.20(6) . .
S8B Cu20 Cu24 S7B 168.94(5) . .
Cu21 Cu20 Cu24 S7B -128.12(4) . .
Cu16 Cu20 Cu24 S7B -2.31(4) . .
Cu13 Cu20 Cu24 S7B -56.90(5) . .
S4B Cu20 Cu24 S8B -174.14(5) . .
Cu21 Cu20 Cu24 S8B 62.95(3) . .
Cu16 Cu20 Cu24 S8B -171.25(3) . .
Cu13 Cu20 Cu24 S8B 134.17(4) . .
S4B Cu20 Cu24 Cu19 -4.44(4) . .
S8B Cu20 Cu24 Cu19 169.70(3) . .
Cu21 Cu20 Cu24 Cu19 -127.356(18) . .
Cu16 Cu20 Cu24 Cu19 -1.551(15) . .
Cu13 Cu20 Cu24 Cu19 -56.14(2) . .
S4B Cu20 Cu24 Cu21 122.92(4) . .
S8B Cu20 Cu24 Cu21 -62.95(3) . .
Cu16 Cu20 Cu24 Cu21 125.805(18) . .
Cu13 Cu20 Cu24 Cu21 71.22(2) . .
S4B Cu20 Cu24 Cu23 54.05(5) . .
S8B Cu20 Cu24 Cu23 -131.82(4) . .
Cu21 Cu20 Cu24 Cu23 -68.87(3) . .
Cu16 Cu20 Cu24 Cu23 56.93(2) . .
Cu13 Cu20 Cu24 Cu23 2.35(3) . .
S2B Cu14 S1B Cu13 147.4(2) . .
Cu18 Cu14 S1B Cu13 -96.29(4) . .
Cu17 Cu14 S1B Cu13 -79.24(3) . .
Cu15 Cu14 S1B Cu13 8.23(5) . .
S2B Cu14 S1B Cu17 -133.3(2) . .
Cu18 Cu14 S1B Cu17 -17.04(5) . .
Cu13 Cu14 S1B Cu17 79.24(3) . .
Cu15 Cu14 S1B Cu17 87.48(4) . .
Cu17 Cu13 S1B Cu14 84.45(3) . .
Cu16 Cu13 S1B Cu14 -7.09(5) . .
Cu20 Cu13 S1B Cu14 85.66(5) . .
Cu14 Cu13 S1B Cu17 -84.45(3) . .
Cu16 Cu13 S1B Cu17 -91.54(4) . .
Cu20 Cu13 S1B Cu17 1.21(5) . .
S5B Cu17 S1B Cu14 145.68(14) . .
Cu13 Cu17 S1B Cu14 -83.18(3) . .
Cu22 Cu17 S1B Cu14 17.32(5) . .
Cu21 Cu17 S1B Cu14 -86.31(5) . .
S5B Cu17 S1B Cu13 -131.14(15) . .
Cu22 Cu17 S1B Cu13 100.50(4) . .
Cu14 Cu17 S1B Cu13 83.18(3) . .
Cu21 Cu17 S1B Cu13 -3.13(5) . .
S6B Cu18 S2B Cu14 -135.72(18) . .
Cu23 Cu18 S2B Cu14 97.06(4) . .
Cu22 Cu18 S2B Cu14 1.59(5) . .
Cu15 Cu18 S2B Cu14 83.49(3) . .
S6B Cu18 S2B Cu15 140.80(18) . .
Cu23 Cu18 S2B Cu15 13.58(5) . .
Cu14 Cu18 S2B Cu15 -83.49(3) . .
Cu22 Cu18 S2B Cu15 -81.89(5) . .
S6B Cu18 S2B Na3 -0.1(2) . .
Cu23 Cu18 S2B Na3 -127.33(4) . .
Cu14 Cu18 S2B Na3 135.61(6) . .
Cu22 Cu18 S2B Na3 137.20(4) . .
Cu15 Cu18 S2B Na3 -140.90(6) . .
S1B Cu14 S2B Cu18 124.6(2) . .
Cu13 Cu14 S2B Cu18 -93.87(4) . .
Cu17 Cu14 S2B Cu18 -0.96(5) . .
Cu15 Cu14 S2B Cu18 -89.78(3) . .
S1B Cu14 S2B Cu15 -145.6(2) . .
Cu18 Cu14 S2B Cu15 89.78(3) . .
Cu13 Cu14 S2B Cu15 -4.09(5) . .
Cu17 Cu14 S2B Cu15 88.81(4) . .
S1B Cu14 S2B Na3 -3.2(2) . .
Cu18 Cu14 S2B Na3 -127.82(6) . .
Cu13 Cu14 S2B Na3 138.31(5) . .
Cu17 Cu14 S2B Na3 -128.79(5) . .
Cu15 Cu14 S2B Na3 142.40(7) . .
Cu19 Cu15 S2B Cu18 -11.06(5) . .
Cu16 Cu15 S2B Cu18 84.62(5) . .
Cu14 Cu15 S2B Cu18 81.52(3) . .
Cu19 Cu15 S2B Cu14 -92.57(4) . .
Cu16 Cu15 S2B Cu14 3.10(5) . .
Cu18 Cu15 S2B Cu14 -81.52(3) . .
Cu19 Cu15 S2B Na3 124.38(5) . .
Cu16 Cu15 S2B Na3 -139.94(5) . .
Cu14 Cu15 S2B Na3 -143.04(6) . .
Cu18 Cu15 S2B Na3 135.44(7) . .
S4B Cu16 S3B Cu15 143.74(19) . .
Cu20 Cu16 S3B Cu15 -94.96(4) . .
Cu13 Cu16 S3B Cu15 10.26(5) . .
Cu19 Cu16 S3B Cu15 -77.98(3) . .
S4B Cu16 S3B Cu19 -138.28(19) . .
Cu20 Cu16 S3B Cu19 -16.98(5) . .
Cu15 Cu16 S3B Cu19 77.98(3) . .
Cu13 Cu16 S3B Cu19 88.25(4) . .
Cu19 Cu15 S3B Cu16 84.47(3) . .
Cu14 Cu15 S3B Cu16 -9.06(5) . .
Cu18 Cu15 S3B Cu16 84.69(5) . .
Cu16 Cu15 S3B Cu19 -84.47(3) . .
Cu14 Cu15 S3B Cu19 -93.53(4) . .
Cu18 Cu15 S3B Cu19 0.22(5) . .
S7B Cu19 S3B Cu16 152.87(16) . .
Cu15 Cu19 S3B Cu16 -83.68(3) . .
Cu24 Cu19 S3B Cu16 15.55(5) . .
Cu23 Cu19 S3B Cu16 -86.32(5) . .
S7B Cu19 S3B Cu15 -123.45(16) . .
Cu24 Cu19 S3B Cu15 99.23(4) . .
Cu16 Cu19 S3B Cu15 83.68(3) . .
Cu23 Cu19 S3B Cu15 -2.65(5) . .
Cu17 Cu13 S4B Cu16 -92.57(4) . .
Cu14 Cu13 S4B Cu16 2.78(5) . .
Cu20 Cu13 S4B Cu16 -80.85(3) . .
Cu17 Cu13 S4B Cu20 -11.72(5) . .
Cu14 Cu13 S4B Cu20 83.62(5) . .
Cu16 Cu13 S4B Cu20 80.85(3) . .
S3B Cu16 S4B Cu13 -140.71(19) . .
Cu20 Cu16 S4B Cu13 89.90(3) . .
Cu15 Cu16 S4B Cu13 -3.72(5) . .
Cu19 Cu16 S4B Cu13 88.48(4) . .
S3B Cu16 S4B Cu20 129.38(19) . .
Cu15 Cu16 S4B Cu20 -93.62(4) . .
Cu13 Cu16 S4B Cu20 -89.90(3) . .
Cu19 Cu16 S4B Cu20 -1.42(5) . .
Cu21 Cu20 S4B Cu13 13.37(5) . .
Cu16 Cu20 S4B Cu13 -82.94(3) . .
Cu24 Cu20 S4B Cu13 -79.14(5) . .
Cu21 Cu20 S4B Cu16 96.31(4) . .
Cu24 Cu20 S4B Cu16 3.80(5) . .
Cu13 Cu20 S4B Cu16 82.94(3) . .
S8B Cu21 S5B Cu17 -147.67(17) . .
Cu20 Cu21 S5B Cu17 -15.88(5) . .
Cu24 Cu21 S5B Cu17 86.60(4) . .
Cu22 Cu21 S5B Cu17 79.38(3) . .
S8B Cu21 S5B Cu22 132.95(17) . .
Cu20 Cu21 S5B Cu22 -95.26(4) . .
Cu24 Cu21 S5B Cu22 7.22(5) . .
Cu17 Cu21 S5B Cu22 -79.38(3) . .
S1B Cu17 S5B Cu21 138.61(14) . .
Cu13 Cu17 S5B Cu21 17.74(5) . .
Cu22 Cu17 S5B Cu21 -83.53(3) . .
Cu14 Cu17 S5B Cu21 -84.81(5) . .
S1B Cu17 S5B Cu22 -137.86(15) . .
Cu13 Cu17 S5B Cu22 101.27(4) . .
Cu14 Cu17 S5B Cu22 -1.28(5) . .
Cu21 Cu17 S5B Cu22 83.53(3) . .
S6B Cu22 S5B Cu21 -143.57(15) . .
Cu17 Cu22 S5B Cu21 86.33(3) . .
Cu23 Cu22 S5B Cu21 -5.89(5) . .
Cu18 Cu22 S5B Cu21 88.15(4) . .
S6B Cu22 S5B Cu17 130.10(16) . .
Cu23 Cu22 S5B Cu17 -92.22(4) . .
Cu21 Cu22 S5B Cu17 -86.33(3) . .
Cu18 Cu22 S5B Cu17 1.82(5) . .
S2B Cu18 S6B Cu22 144.28(18) . .
Cu23 Cu18 S6B Cu22 -81.27(3) . .
Cu14 Cu18 S6B Cu22 16.46(5) . .
Cu15 Cu18 S6B Cu22 -83.28(5) . .
S2B Cu18 S6B Cu23 -134.45(18) . .
Cu14 Cu18 S6B Cu23 97.73(4) . .
Cu22 Cu18 S6B Cu23 81.27(3) . .
Cu15 Cu18 S6B Cu23 -2.01(5) . .
S5B Cu22 S6B Cu18 -137.47(15) . .
Cu17 Cu22 S6B Cu18 -16.62(5) . .
Cu23 Cu22 S6B Cu18 77.38(3) . .
Cu21 Cu22 S6B Cu18 87.20(4) . .
S5B Cu22 S6B Cu23 145.15(15) . .
Cu17 Cu22 S6B Cu23 -94.00(4) . .
Cu21 Cu22 S6B Cu23 9.82(5) . .
Cu18 Cu22 S6B Cu23 -77.38(3) . .
S7B Cu23 S6B Cu18 134.42(19) . .
Cu22 Cu23 S6B Cu18 -85.14(3) . .
Cu24 Cu23 S6B Cu18 -96.07(4) . .
Cu19 Cu23 S6B Cu18 -0.48(5) . .
S7B Cu23 S6B Cu22 -140.44(19) . .
Cu18 Cu23 S6B Cu22 85.14(3) . .
Cu24 Cu23 S6B Cu22 -10.93(5) . .
Cu19 Cu23 S6B Cu22 84.66(5) . .
S6B Cu23 S7B Cu19 -142.62(19) . .
Cu18 Cu23 S7B Cu19 -15.44(5) . .
Cu22 Cu23 S7B Cu19 83.95(5) . .
Cu24 Cu23 S7B Cu19 80.13(3) . .
S6B Cu23 S7B Cu24 137.26(19) . .
Cu18 Cu23 S7B Cu24 -95.57(4) . .
Cu22 Cu23 S7B Cu24 3.82(5) . .
Cu19 Cu23 S7B Cu24 -80.13(3) . .
S3B Cu19 S7B Cu23 131.58(16) . .
Cu15 Cu19 S7B Cu23 17.67(5) . .
Cu24 Cu19 S7B Cu23 -83.54(3) . .
Cu16 Cu19 S7B Cu23 -82.14(5) . .
S3B Cu19 S7B Cu24 -144.88(16) . .
Cu15 Cu19 S7B Cu24 101.21(4) . .
Cu16 Cu19 S7B Cu24 1.40(5) . .
Cu23 Cu19 S7B Cu24 83.54(3) . .
Cu19 Cu24 S7B Cu23 88.96(3) . .
Cu21 Cu24 S7B Cu23 -2.36(5) . .
Cu20 Cu24 S7B Cu23 89.95(4) . .
Cu21 Cu24 S7B Cu19 -91.32(4) . .
Cu23 Cu24 S7B Cu19 -88.96(3) . .
Cu20 Cu24 S7B Cu19 0.99(5) . .
S5B Cu21 S8B Cu24 -134.34(17) . .
Cu20 Cu21 S8B Cu24 86.22(3) . .
Cu22 Cu21 S8B Cu24 -10.44(5) . .
Cu17 Cu21 S8B Cu24 85.34(5) . .
S5B Cu21 S8B Cu20 139.44(17) . .
Cu24 Cu21 S8B Cu20 -86.22(3) . .
Cu22 Cu21 S8B Cu20 -96.66(4) . .
Cu17 Cu21 S8B Cu20 -0.88(5) . .
S5B Cu21 S8B Na5 67.4(2) . .
Cu20 Cu21 S8B Na5 -72.00(12) . .
Cu24 Cu21 S8B Na5 -158.22(14) . .
Cu22 Cu21 S8B Na5 -168.66(10) . .
Cu17 Cu21 S8B Na5 -72.88(14) . .
S5B Cu21 S8B Na4 -27.3(2) . .
Cu20 Cu21 S8B Na4 -166.72(5) . .
Cu24 Cu21 S8B Na4 107.06(5) . .
Cu22 Cu21 S8B Na4 96.62(5) . .
Cu17 Cu21 S8B Na4 -167.61(3) . .
Cu19 Cu24 S8B Cu21 -93.71(4) . .
Cu23 Cu24 S8B Cu21 9.18(5) . .
Cu20 Cu24 S8B Cu21 -79.03(3) . .
Cu19 Cu24 S8B Cu20 -14.68(5) . .
Cu21 Cu24 S8B Cu20 79.03(3) . .
Cu23 Cu24 S8B Cu20 88.22(4) . .
Cu19 Cu24 S8B Na5 78.33(5) . .
Cu21 Cu24 S8B Na5 172.04(5) . .
Cu23 Cu24 S8B Na5 -178.78(3) . .
Cu20 Cu24 S8B Na5 93.00(5) . .
Cu19 Cu24 S8B Na4 153.34(3) . .
Cu21 Cu24 S8B Na4 -112.95(4) . .
Cu23 Cu24 S8B Na4 -103.77(5) . .
Cu20 Cu24 S8B Na4 168.02(5) . .
Cu16 Cu20 S8B Cu21 94.62(4) . .
Cu24 Cu20 S8B Cu21 81.57(3) . .
Cu13 Cu20 S8B Cu21 -0.94(5) . .
Cu21 Cu20 S8B Cu24 -81.57(3) . .
Cu16 Cu20 S8B Cu24 13.04(5) . .
Cu13 Cu20 S8B Cu24 -82.51(4) . .
Cu21 Cu20 S8B Na5 161.52(4) . .
Cu16 Cu20 S8B Na5 -103.86(4) . .
Cu24 Cu20 S8B Na5 -116.91(4) . .
Cu13 Cu20 S8B Na5 160.58(3) . .
Cu21 Cu20 S8B Na4 137.65(15) . .
Cu16 Cu20 S8B Na4 -127.73(13) . .
Cu24 Cu20 S8B Na4 -140.78(15) . .
Cu13 Cu20 S8B Na4 136.71(12) . .
Cu2 S1A Na1 O1B -30.92(7) . .
Cu5 S1A Na1 O1B 77.71(8) . .
Cu1 S1A Na1 O1B -147.65(7) . .
Cu2 S1A Na1 O1D 91.68(7) . .
Cu5 S1A Na1 O1D -159.70(7) . .
Cu1 S1A Na1 O1D -25.05(8) . .
Cu2 S1A Na1 O1A -112.67(6) . .
Cu5 S1A Na1 O1A -4.04(9) . .
Cu1 S1A Na1 O1A 130.60(7) . .
Cu2 S1A Na1 O1C 173.73(6) . .
Cu5 S1A Na1 O1C -77.64(8) . .
Cu1 S1A Na1 O1C 57.00(8) . .
Cu7 S7A Na2 O1J -127.08(7) . .
Cu12 S7A Na2 O1J -43.10(7) . .
Na8 S7A Na2 O1J 128.65(7) . .
Cu7 S7A Na2 O1H -20.17(7) . .
Cu12 S7A Na2 O1H 63.81(7) . .
Na8 S7A Na2 O1H -124.44(7) . .
Cu7 S7A Na2 O1G 134.77(6) . 1_456
Cu12 S7A Na2 O1G -141.25(6) . 1_456
Na8 S7A Na2 O1G 30.49(5) . 1_456
Cu7 S7A Na2 O1I 97.9(3) . 1_456
Cu12 S7A Na2 O1I -178.1(3) . 1_456
Na8 S7A Na2 O1I -6.4(3) . 1_456
Cu7 S7A Na2 O1F 58.16(6) . 1_456
Cu12 S7A Na2 O1F 142.14(6) . 1_456
Na8 S7A Na2 O1F -46.11(6) . 1_456
Cu18 S2B Na3 O1L -26.86(8) . .
Cu14 S2B Na3 O1L 83.99(8) . .
Cu15 S2B Na3 O1L -149.80(7) . .
Cu18 S2B Na3 O1K 95.09(7) . .
Cu14 S2B Na3 O1K -154.06(7) . .
Cu15 S2B Na3 O1K -27.85(8) . .
Cu18 S2B Na3 O1G -107.19(7) . .
Cu14 S2B Na3 O1G 3.66(9) . .
Cu15 S2B Na3 O1G 129.88(7) . .
Cu18 S2B Na3 O1I 178.29(6) . .
Cu14 S2B Na3 O1I -70.86(8) . .
Cu15 S2B Na3 O1I 55.36(8) . .
Cu21 S8B Na4 O1M -65.96(8) . .
Cu24 S8B Na4 O1M 22.41(8) . .
Cu20 S8B Na4 O1M 160.57(14) . .
Na5 S8B Na4 O1M 134.89(7) . .
Cu21 S8B Na4 O1A 129.90(6) . .
Cu24 S8B Na4 O1A -141.73(6) . .
Cu20 S8B Na4 O1A -3.56(16) . .
Na5 S8B Na4 O1A -29.25(6) . .
Cu21 S8B Na4 O1N 43.42(7) . .
Cu24 S8B Na4 O1N 131.79(6) . .
Cu20 S8B Na4 O1N -90.04(15) . .
Na5 S8B Na4 O1N -115.73(6) . .
Cu21 S8B Na4 O1B -166.83(16) . .
Cu24 S8B Na4 O1B -78.47(17) . .
Cu20 S8B Na4 O1B 59.7(2) . .
Na5 S8B Na4 O1B 34.02(17) . .
Cu21 S8B Na4 O1E -157.29(6) . .
Cu24 S8B Na4 O1E -68.92(6) . .
Cu20 S8B Na4 O1E 69.25(15) . .
Na5 S8B Na4 O1E 43.56(5) . .
Cu21 S8B Na5 O1O 30.61(15) . .
Cu24 S8B Na5 O1O -125.08(7) . .
Cu20 S8B Na5 O1O -38.65(7) . .
Na4 S8B Na5 O1O 133.60(7) . .
Cu21 S8B Na5 O1P 134.13(13) . .
Cu24 S8B Na5 O1P -21.56(7) . .
Cu20 S8B Na5 O1P 64.87(6) . .
Na4 S8B Na5 O1P -122.88(7) . .
Cu21 S8B Na5 O1C -119.6(2) . .
Cu24 S8B Na5 O1C 84.7(2) . .
Cu20 S8B Na5 O1C 171.2(2) . .
Na4 S8B Na5 O1C -16.6(2) . .
Cu21 S8B Na5 O1A -74.94(14) . .
Cu24 S8B Na5 O1A 129.38(6) . .
Cu20 S8B Na5 O1A -144.19(6) . .
Na4 S8B Na5 O1A 28.06(5) . .
Cu21 S8B Na5 O1E -148.77(13) . .
Cu24 S8B Na5 O1E 55.54(6) . .
Cu20 S8B Na5 O1E 141.97(6) . .
Na4 S8B Na5 O1E -45.78(5) . .
Cu7 S7A Na8 O1U 35.99(8) . .
Cu12 S7A Na8 O1U 169.60(17) . .
Cu11 S7A Na8 O1U -50.18(8) . .
Na2 S7A Na8 O1U 135.28(8) . .
Cu7 S7A Na8 O1V 137.75(7) . .
Cu12 S7A Na8 O1V -88.64(18) . .
Cu11 S7A Na8 O1V 51.58(7) . .
Na2 S7A Na8 O1V -122.96(7) . .
Cu7 S7A Na8 O1G -131.59(6) . 1_456
Cu12 S7A Na8 O1G 2.02(19) . 1_456
Cu11 S7A Na8 O1G 142.24(6) . 1_456
Na2 S7A Na8 O1G -32.30(6) . 1_456
Cu7 S7A Na8 O1L -67.5(2) . 1_456
Cu12 S7A Na8 O1L 66.1(3) . 1_456
Cu11 S7A Na8 O1L -153.71(18) . 1_456
Na2 S7A Na8 O1L 31.75(19) . 1_456
Cu7 S7A Na8 O1F -55.62(6) . 1_456
Cu12 S7A Na8 O1F 77.99(18) . 1_456
Cu11 S7A Na8 O1F -141.79(6) . 1_456
Na2 S7A Na8 O1F 43.67(5) . 1_456
O1M Na4 O1A C2A 132.4(4) . .
O1N Na4 O1A C2A -33.5(2) . .
O1B Na4 O1A C2A 74.1(2) . .
O1E Na4 O1A C2A 155.9(2) . .
S8B Na4 O1A C2A -126.7(2) . .
O1M Na4 O1A Na1 19.6(4) . .
O1N Na4 O1A Na1 -146.32(8) . .
O1B Na4 O1A Na1 -38.77(7) . .
O1E Na4 O1A Na1 43.08(6) . .
S8B Na4 O1A Na1 120.45(6) . .
O1M Na4 O1A Na5 -67.7(3) . .
O1N Na4 O1A Na5 126.43(8) . .
O1B Na4 O1A Na5 -126.02(8) . .
O1E Na4 O1A Na5 -44.17(6) . .
S8B Na4 O1A Na5 33.20(6) . .
O1E Na1 O1A C2A 178.3(2) . .
O1B Na1 O1A C2A -91.1(2) . .
O1D Na1 O1A C2A 114.1(2) . .
O1C Na1 O1A C2A 92.7(2) . .
S1A Na1 O1A C2A 4.2(2) . .
O1E Na1 O1A Na4 -50.25(7) . .
O1B Na1 O1A Na4 40.40(7) . .
O1D Na1 O1A Na4 -114.40(18) . .
O1C Na1 O1A Na4 -135.84(8) . .
S1A Na1 O1A Na4 135.71(6) . .
O1E Na1 O1A Na5 41.18(7) . .
O1B Na1 O1A Na5 131.83(7) . .
O1D Na1 O1A Na5 -23.0(2) . .
O1C Na1 O1A Na5 -44.41(6) . .
S1A Na1 O1A Na5 -132.86(6) . .
O1O Na5 O1A C2A 24.9(3) . .
O1P Na5 O1A C2A -120.2(3) . .
O1C Na5 O1A C2A -69.8(3) . .
O1E Na5 O1A C2A -154.4(3) . .
S8B Na5 O1A C2A 122.6(3) . .
O1O Na5 O1A Na4 -133.51(8) . .
O1P Na5 O1A Na4 81.40(16) . .
O1C Na5 O1A Na4 131.80(8) . .
O1E Na5 O1A Na4 47.14(7) . .
S8B Na5 O1A Na4 -35.80(6) . .
O1O Na5 O1A Na1 141.36(8) . .
O1P Na5 O1A Na1 -3.73(17) . .
O1C Na5 O1A Na1 46.67(7) . .
O1E Na5 O1A Na1 -37.98(7) . .
S8B Na5 O1A Na1 -120.93(6) . .
Na4 O1A C2A N3A 92.8(4) . .
Na1 O1A C2A N3A -165.7(3) . .
Na5 O1A C2A N3A -58.4(4) . .
O1A C2A N3A C4A 0.2(5) . .
O1A C2A N3A C5A 177.2(3) . .
O1E Na1 O1B C2B -146.3(2) . .
O1D Na1 O1B C2B -57.6(3) . .
O1A Na1 O1B C2B 135.2(2) . .
O1C Na1 O1B C2B 143.4(2) . .
S1A Na1 O1B C2B 34.0(3) . .
O1E Na1 O1B Na4 39.83(7) . .
O1D Na1 O1B Na4 128.55(9) . .
O1A Na1 O1B Na4 -38.65(7) . .
O1C Na1 O1B Na4 -30.47(19) . .
S1A Na1 O1B Na4 -139.85(6) . .
O1M Na4 O1B C2B 62.0(3) . .
O1A Na4 O1B C2B -131.7(3) . .
O1N Na4 O1B C2B -48.3(3) . .
O1E Na4 O1B C2B 153.8(3) . .
S8B Na4 O1B C2B 163.3(3) . .
O1M Na4 O1B Na1 -126.24(9) . .
O1A Na4 O1B Na1 40.08(7) . .
O1N Na4 O1B Na1 123.40(8) . .
O1E Na4 O1B Na1 -34.42(6) . .
S8B Na4 O1B Na1 -24.93(19) . .
Na1 O1B C2B N3B -176.1(2) . .
Na4 O1B C2B N3B -6.9(5) . .
O1B C2B N3B C5B 178.0(3) . .
O1B C2B N3B C4B 1.9(5) . .
O1R Na6 O1C C2C -110.0(5) . .
O1P Na6 O1C C2C 142.1(2) . .
O1Q Na6 O1C C2C 31.7(2) . .
O1D Na6 O1C C2C -66.0(2) . .
O1E Na6 O1C C2C -144.1(2) . .
O1R Na6 O1C Na5 78.2(5) . .
O1P Na6 O1C Na5 -29.63(7) . .
O1Q Na6 O1C Na5 -139.98(8) . .
O1D Na6 O1C Na5 122.29(8) . .
O1E Na6 O1C Na5 44.12(6) . .
O1R Na6 O1C Na1 -6.9(5) . .
O1P Na6 O1C Na1 -114.75(7) . .
O1Q Na6 O1C Na1 134.90(7) . .
O1D Na6 O1C Na1 37.17(7) . .
O1E Na6 O1C Na1 -41.00(6) . .
O1O Na5 O1C C2C -33.3(4) . .
O1P Na5 O1C C2C -134.3(4) . .
O1A Na5 O1C C2C 70.2(4) . .
O1E Na5 O1C C2C 146.2(4) . .
S8B Na5 O1C C2C 116.7(4) . .
O1O Na5 O1C Na6 130.33(8) . .
O1P Na5 O1C Na6 29.38(7) . .
O1A Na5 O1C Na6 -126.12(8) . .
O1E Na5 O1C Na6 -50.18(7) . .
S8B Na5 O1C Na6 -79.6(2) . .
O1O Na5 O1C Na1 -147.34(8) . .
O1P Na5 O1C Na1 111.70(7) . .
O1A Na5 O1C Na1 -43.80(6) . .
O1E Na5 O1C Na1 32.15(6) . .
S8B Na5 O1C Na1 2.7(2) . .
O1E Na1 O1C C2C 169.79(19) . .
O1B Na1 O1C C2C -118.6(2) . .
O1D Na1 O1C C2C 79.16(19) . .
O1A Na1 O1C C2C -110.14(19) . .
S1A Na1 O1C C2C -8.05(18) . .
O1E Na1 O1C Na6 51.75(7) . .
O1B Na1 O1C Na6 123.40(17) . .
O1D Na1 O1C Na6 -38.88(7) . .
O1A Na1 O1C Na6 131.82(7) . .
S1A Na1 O1C Na6 -126.09(6) . .
O1E Na1 O1C Na5 -35.26(7) . .
O1B Na1 O1C Na5 36.40(19) . .
O1D Na1 O1C Na5 -125.89(8) . .
O1A Na1 O1C Na5 44.81(7) . .
S1A Na1 O1C Na5 146.90(6) . .
Na6 O1C C2C N3C -153.9(2) . .
Na5 O1C C2C N3C 7.4(6) . .
Na1 O1C C2C N3C 116.8(3) . .
O1C C2C N3C C4C -1.2(5) . .
O1C C2C N3C C5C -177.2(3) . .
O1E Na1 O1D C2D 171.6(2) . .
O1B Na1 O1D C2D 83.4(2) . .
O1A Na1 O1D C2D -126.5(3) . .
O1C Na1 O1D C2D -105.8(2) . .
S1A Na1 O1D C2D -13.5(2) . .
O1E Na1 O1D Na6 -45.44(7) . .
O1B Na1 O1D Na6 -133.67(8) . .
O1A Na1 O1D Na6 16.4(2) . .
O1C Na1 O1D Na6 37.14(6) . .
S1A Na1 O1D Na6 129.46(6) . .
O1R Na6 O1D C2D -92.4(3) . .
O1P Na6 O1D C2D 165.0(2) . .
O1Q Na6 O1D C2D 7.2(3) . .
O1C Na6 O1D C2D 95.1(3) . .
O1E Na6 O1D C2D 172.0(3) . .
O1R Na6 O1D Na1 132.25(9) . .
O1P Na6 O1D Na1 29.65(18) . .
O1Q Na6 O1D Na1 -128.10(8) . .
O1C Na6 O1D Na1 -40.20(7) . .
O1E Na6 O1D Na1 36.67(6) . .
Na1 O1D C2D N3D -79.4(4) . .
Na6 O1D C2D N3D 159.1(2) . .
O1D C2D N3D C4D 5.3(5) . .
O1D C2D N3D C5D 178.5(3) . .
O1B Na1 O1E C2E 74.0(4) . .
O1D Na1 O1E C2E -48.7(4) . .
O1A Na1 O1E C2E 154.5(4) . .
O1C Na1 O1E C2E -130.8(4) . .
O1B Na1 O1E Na5 -120.90(8) . .
O1D Na1 O1E Na5 116.44(8) . .
O1A Na1 O1E Na5 -40.35(7) . .
O1C Na1 O1E Na5 34.31(7) . .
O1B Na1 O1E Na4 -36.75(7) . .
O1D Na1 O1E Na4 -159.41(7) . .
O1A Na1 O1E Na4 43.80(6) . .
O1C Na1 O1E Na4 118.45(7) . .
O1B Na1 O1E Na6 162.27(7) . .
O1D Na1 O1E Na6 39.61(6) . .
O1A Na1 O1E Na6 -117.18(7) . .
O1C Na1 O1E Na6 -42.52(6) . .
O1P Na5 O1E C2E 50.5(2) . .
O1C Na5 O1E C2E 135.5(2) . .
O1A Na5 O1E C2E -147.4(2) . .
S8B Na5 O1E C2E -52.9(2) . .
O1P Na5 O1E Na1 -121.39(8) . .
O1C Na5 O1E Na1 -36.37(7) . .
O1A Na5 O1E Na1 40.74(7) . .
S8B Na5 O1E Na1 135.24(7) . .
O1P Na5 O1E Na4 156.64(7) . .
O1C Na5 O1E Na4 -118.34(7) . .
O1A Na5 O1E Na4 -41.23(6) . .
S8B Na5 O1E Na4 53.27(5) . .
O1P Na5 O1E Na6 -42.93(6) . .
O1C Na5 O1E Na6 42.09(6) . .
O1A Na5 O1E Na6 119.20(7) . .
S8B Na5 O1E Na6 -146.30(5) . .
O1M Na4 O1E C2E -24.90(18) . .
O1A Na4 O1E C2E 161.47(18) . .
O1N Na4 O1E C2E 136.1(2) . .
O1B Na4 O1E C2E -115.71(18) . .
S8B Na4 O1E C2E 68.08(17) . .
O1M Na4 O1E Na1 126.77(8) . .
O1A Na4 O1E Na1 -46.86(7) . .
O1N Na4 O1E Na1 -72.2(2) . .
O1B Na4 O1E Na1 35.97(7) . .
S8B Na4 O1E Na1 -140.25(6) . .
O1M Na4 O1E Na5 -142.80(8) . .
O1A Na4 O1E Na5 43.57(7) . .
O1N Na4 O1E Na5 18.2(2) . .
O1B Na4 O1E Na5 126.40(7) . .
S8B Na4 O1E Na5 -49.82(5) . .
O1M Na4 O1E Na6 171.39(18) . .
O1A Na4 O1E Na6 -2.24(18) . .
O1N Na4 O1E Na6 -27.6(3) . .
O1B Na4 O1E Na6 80.58(18) . .
S8B Na4 O1E Na6 -95.63(18) . .
O1R Na6 O1E C2E 24.57(17) . .
O1P Na6 O1E C2E -72.28(17) . .
O1Q Na6 O1E C2E -176.7(3) . .
O1C Na6 O1E C2E -161.53(17) . .
O1D Na6 O1E C2E 111.38(17) . .
O1R Na6 O1E Na1 -126.01(9) . .
O1P Na6 O1E Na1 137.13(8) . .
O1Q Na6 O1E Na1 32.7(3) . .
O1C Na6 O1E Na1 47.88(7) . .
O1D Na6 O1E Na1 -39.21(7) . .
O1R Na6 O1E Na5 141.75(8) . .
O1P Na6 O1E Na5 44.90(7) . .
O1Q Na6 O1E Na5 -59.5(3) . .
O1C Na6 O1E Na5 -44.35(6) . .
O1D Na6 O1E Na5 -131.44(7) . .
O1R Na6 O1E Na4 -171.19(18) . .
O1P Na6 O1E Na4 91.96(18) . .
O1Q Na6 O1E Na4 -12.4(4) . .
O1C Na6 O1E Na4 2.71(18) . .
O1D Na6 O1E Na4 -84.38(18) . .
Na1 O1E C2E N3E -16.6(6) . .
Na5 O1E C2E N3E -179.6(2) . .
Na4 O1E C2E N3E 87.8(3) . .
Na6 O1E C2E N3E -99.6(3) . .
O1E C2E N3E C5E -180.0(3) . .
O1E C2E N3E C4E -2.3(5) . .
O1L Na3 O1F C2F 62.5(4) . .
O1K Na3 O1F C2F -59.7(4) . .
O1G Na3 O1F C2F 142.1(4) . .
O1I Na3 O1F C2F -143.3(4) . .
O1L Na3 O1F Na2 -119.36(8) . 1_654
O1K Na3 O1F Na2 118.45(8) . 1_654
O1G Na3 O1F Na2 -39.80(7) . 1_654
O1I Na3 O1F Na2 34.85(7) . 1_654
O1L Na3 O1F Na8 -38.31(7) . 1_654
O1K Na3 O1F Na8 -160.50(7) . 1_654
O1G Na3 O1F Na8 41.25(6) . 1_654
O1I Na3 O1F Na8 115.90(7) . 1_654
O1L Na3 O1F Na7 163.50(7) . 1_654
O1K Na3 O1F Na7 41.31(7) . 1_654
O1G Na3 O1F Na7 -116.94(7) . 1_654
O1I Na3 O1F Na7 -42.29(6) . 1_654
Na3 O1F C2F N3F -2.5(6) . .
Na2 O1F C2F N3F 179.7(2) 1_654 .
Na8 O1F C2F N3F 92.8(3) 1_654 .
Na7 O1F C2F N3F -96.3(3) 1_654 .
O1F C2F N3F C5F -172.8(3) . .
O1F C2F N3F C4F -0.3(5) . .
O1F Na3 O1G C2G -176.55(19) . .
O1L Na3 O1G C2G -87.42(19) . .
O1K Na3 O1G C2G 121.1(2) . .
O1I Na3 O1G C2G 97.02(19) . .
S2B Na3 O1G C2G 6.0(2) . .
O1F Na3 O1G Na8 -47.63(7) . 1_654
O1L Na3 O1G Na8 41.50(7) . 1_654
O1K Na3 O1G Na8 -109.97(19) . 1_654
O1I Na3 O1G Na8 -134.07(8) . 1_654
S2B Na3 O1G Na8 134.96(6) . 1_654
O1F Na3 O1G Na2 40.47(7) . 1_654
O1L Na3 O1G Na2 129.60(8) . 1_654
O1K Na3 O1G Na2 -21.9(2) . 1_654
O1I Na3 O1G Na2 -45.97(6) . 1_654
S2B Na3 O1G Na2 -136.94(6) . 1_654
Na8 O1G C2G N3G 90.7(4) 1_654 .
Na3 O1G C2G N3G -170.2(3) . .
Na2 O1G C2G N3G -62.8(5) 1_654 .
O1G C2G N3G C4G 0.2(5) . .
O1G C2G N3G C5G 179.0(3) . .
O1J Na2 O1H C2H 58.9(3) . .
O1G Na2 O1H C2H -159.1(2) 1_456 .
O1I Na2 O1H C2H 155.8(3) 1_456 .
O1F Na2 O1H C2H -121.9(3) 1_456 .
S7A Na2 O1H C2H -36.0(3) . .
O1J Na2 O1H Na7 -126.49(9) . .
O1G Na2 O1H Na7 15.51(19) 1_456 .
O1I Na2 O1H Na7 -29.59(7) 1_456 .
O1F Na2 O1H Na7 52.72(7) 1_456 .
S7A Na2 O1H Na7 138.69(6) . .
O1S Na7 O1H C2H 28.1(4) . .
O1T Na7 O1H C2H -72.6(3) . .
O1I Na7 O1H C2H -156.7(3) 1_456 .
O1K Na7 O1H C2H 134.9(3) 1_456 .
O1F Na7 O1H C2H 126.8(3) 1_456 .
O1S Na7 O1H Na2 -145.08(10) . .
O1T Na7 O1H Na2 114.22(9) . .
O1I Na7 O1H Na2 30.16(8) 1_456 .
O1K Na7 O1H Na2 -38.25(18) 1_456 .
O1F Na7 O1H Na2 -46.31(7) 1_456 .
Na2 O1H C2H N3H -137.1(3) . .
Na7 O1H C2H N3H 51.7(5) . .
O1H C2H N3H C4H 3.3(5) . .
O1H C2H N3H C5H 176.9(3) . .
O1F Na3 O1I C2I 168.91(19) . .
O1L Na3 O1I C2I -119.2(2) . .
O1K Na3 O1I C2I 80.20(19) . .
O1G Na3 O1I C2I -109.69(19) . .
S2B Na3 O1I C2I -6.84(18) . .
O1F Na3 O1I Na7 50.69(7) . 1_654
O1L Na3 O1I Na7 122.53(17) . 1_654
O1K Na3 O1I Na7 -38.02(7) . 1_654
O1G Na3 O1I Na7 132.09(7) . 1_654
S2B Na3 O1I Na7 -125.06(6) . 1_654
O1F Na3 O1I Na2 -35.42(7) . 1_654
O1L Na3 O1I Na2 36.42(19) . 1_654
O1K Na3 O1I Na2 -124.12(8) . 1_654
O1G Na3 O1I Na2 45.98(7) . 1_654
S2B Na3 O1I Na2 148.83(6) . 1_654
Na7 O1I C2I N3I -155.3(2) 1_654 .
Na2 O1I C2I N3I 5.7(6) 1_654 .
Na3 O1I C2I N3I 114.3(3) . .
O1I C2I N3I C5I -177.2(3) . .
O1I C2I N3I C4I -0.6(5) . .
O1H Na2 O1J C2J -72.1(7) . .
O1G Na2 O1J C2J 126.2(7) 1_456 .
O1I Na2 O1J C2J -158.6(7) 1_456 .
S7A Na2 O1J C2J 30.8(7) . .
Na2 O1J C2J N3J 63.5(8) . .
O1J C2J N3J C5J 179.9(3) . .
O1J C2J N3J C4J -1.8(5) . .
O1F Na3 O1K C2K 164.8(3) . .
O1L Na3 O1K C2K 79.2(3) . .
O1G Na3 O1K C2K -134.4(3) . .
O1I Na3 O1K C2K -111.2(3) . .
S2B Na3 O1K C2K -16.2(3) . .
O1F Na3 O1K Na7 -47.39(7) . 1_654
O1L Na3 O1K Na7 -132.98(8) . 1_654
O1G Na3 O1K Na7 13.4(2) . 1_654
O1I Na3 O1K Na7 36.67(7) . 1_654
S2B Na3 O1K Na7 131.63(6) . 1_654
Na3 O1K C2K N3K -66.1(4) . .
Na7 O1K C2K N3K 162.6(2) 1_654 .
O1K C2K N3K C4K 5.1(5) . .
O1K C2K N3K C5K 176.7(3) . .
O1F Na3 O1L C2L -147.0(2) . .
O1K Na3 O1L C2L -61.0(3) . .
O1G Na3 O1L C2L 132.6(2) . .
O1I Na3 O1L C2L 142.0(2) . .
S2B Na3 O1L C2L 29.8(2) . .
O1F Na3 O1L Na8 41.34(7) . 1_654
O1K Na3 O1L Na8 127.32(9) . 1_654
O1G Na3 O1L Na8 -39.05(7) . 1_654
O1I Na3 O1L Na8 -29.71(19) . 1_654
S2B Na3 O1L Na8 -141.85(6) . 1_654
Na3 O1L C2L N3L 173.5(2) . .
Na8 O1L C2L N3L -21.8(6) 1_654 .
O1L C2L N3L C5L 177.6(3) . .
O1L C2L N3L C4L 2.5(5) . .
O1A Na4 O1M C2M 125.1(4) . .
O1N Na4 O1M C2M -69.9(4) . .
O1B Na4 O1M C2M -177.9(4) . .
O1E Na4 O1M C2M 102.6(4) . .
S8B Na4 O1M C2M 24.7(4) . .
Na4 O1M C2M N3M 57.2(6) . .
O1M C2M N3M C4M -2.9(5) . .
O1M C2M N3M C5M -175.2(3) . .
O1M Na4 O1N C2N 86.7(2) . .
O1A Na4 O1N C2N -97.4(2) . .
O1B Na4 O1N C2N -176.1(2) . .
O1E Na4 O1N C2N -73.2(3) . .
S8B Na4 O1N C2N -8.0(2) . .
Na4 O1N C2N N3N 157.9(2) . .
O1N C2N N3N C4N -1.6(5) . .
O1N C2N N3N C5N 178.8(3) . .
O1P Na5 O1O C2O -57.5(9) . .
O1C Na5 O1O C2O -142.4(9) . .
O1A Na5 O1O C2O 140.7(9) . .
S8B Na5 O1O C2O 46.1(9) . .
Na5 O1O C2O N3O 53.8(11) . .
O1O C2O N3O C5O -174.8(3) . .
O1O C2O N3O C4O -2.4(5) . .
O1R Na6 O1P C2P 31.8(3) . .
O1Q Na6 O1P C2P -71.8(3) . .
O1C Na6 O1P C2P -158.7(3) . .
O1D Na6 O1P C2P 131.8(3) . .
O1E Na6 O1P C2P 124.6(3) . .
O1R Na6 O1P Na5 -139.02(9) . .
O1Q Na6 O1P Na5 117.38(9) . .
O1C Na6 O1P Na5 30.52(7) . .
O1D Na6 O1P Na5 -39.05(19) . .
O1E Na6 O1P Na5 -46.21(6) . .
O1O Na5 O1P C2P 60.3(3) . .
O1C Na5 O1P C2P 157.4(2) . .
O1A Na5 O1P C2P -154.0(2) . .
O1E Na5 O1P C2P -120.5(2) . .
S8B Na5 O1P C2P -39.2(2) . .
O1O Na5 O1P Na6 -126.87(8) . .
O1C Na5 O1P Na6 -29.83(7) . .
O1A Na5 O1P Na6 18.78(17) . .
O1E Na5 O1P Na6 52.31(7) . .
S8B Na5 O1P Na6 133.59(6) . .
Na6 O1P C2P N3P 54.8(5) . .
Na5 O1P C2P N3P -137.0(2) . .
O1P C2P N3P C4P 3.1(5) . .
O1P C2P N3P C5P 177.2(3) . .
O1R Na6 O1Q C2Q 64.4(2) . .
O1P Na6 O1Q C2Q 166.7(2) . .
O1C Na6 O1Q C2Q -108.8(2) . .
O1D Na6 O1Q C2Q -24.9(2) . .
O1E Na6 O1Q C2Q -94.1(4) . .
Na6 O1Q C2Q N3Q 131.0(3) . .
O1Q C2Q N3Q C5Q -178.3(3) . .
O1Q C2Q N3Q C4Q 2.3(5) . .
O1P Na6 O1R C2R -158.8(3) . .
O1Q Na6 O1R C2R -46.6(3) . .
O1C Na6 O1R C2R 94.5(6) . .
O1D Na6 O1R C2R 50.7(3) . .
O1E Na6 O1R C2R 127.6(3) . .
Na6 O1R C2R N3R -176.6(2) . .
O1R C2R N3R C4R 1.9(6) . .
O1R C2R N3R C5R -176.9(3) . .
O1H Na7 O1S C2S -136.4(4) . .
O1T Na7 O1S C2S -23.6(4) . .
O1K Na7 O1S C2S 74.5(4) 1_456 .
O1F Na7 O1S C2S 149.5(4) 1_456 .
Na7 O1S C2S N3S -157.8(3) . .
O1S C2S N3S C4S -0.1(6) . .
O1S C2S N3S C5S -177.0(4) . .
O1S Na7 O1T C2T 62.2(2) . .
O1H Na7 O1T C2T 166.6(2) . .
O1I Na7 O1T C2T -109.9(2) 1_456 .
O1K Na7 O1T C2T -27.9(2) 1_456 .
O1F Na7 O1T C2T -96.3(3) 1_456 .
Na7 O1T C2T N3T 134.9(3) . .
O1T C2T N3T C5T -178.9(3) . .
O1T C2T N3T C4T 2.2(5) . .
O1V Na8 O1U C2U -56.4(4) . .
O1G Na8 O1U C2U 113.4(5) 1_456 .
O1L Na8 O1U C2U -166.6(3) 1_456 .
O1F Na8 O1U C2U 114.4(3) 1_456 .
S7A Na8 O1U C2U 33.5(3) . .
Na8 O1U C2U N3U 159.1(2) . .
O1U C2U N3U C4U 1.8(5) . .
O1U C2U N3U C5U -177.0(3) . .
O1U Na8 O1V C2V 49.3(3) . .
O1G Na8 O1V C2V -128.5(2) 1_456 .
O1L Na8 O1V C2V 152.1(2) 1_456 .
O1F Na8 O1V C2V -94.6(4) 1_456 .
S7A Na8 O1V C2V -37.0(2) . .
Na8 O1V C2V N3V 165.0(2) . .
O1V C2V N3V C4V -1.2(5) . .
O1V C2V N3V C5V 174.4(3) . .
